data_7133720
loop_
_publ_author_name
'Rajagopal, Shinaj K.'
'Zeller, Matthias'
'Savikhin, Sergei'
'Slipchenko, Lyudmila V.'
'Wei, Alexander'

_publ_section_title
;
 Rigidochromism of tetranuclear Cu(I)-pyrazolate macrocycles: steric
 crowding with trifluoromethyl groups.
;
_journal_issue 80
_journal_name_full 'Chemical communications (Cambridge, England)'
_journal_page_first 11307
_journal_page_last 11310
_journal_paper_doi 10.1039/d4cc04259j
_journal_volume 60
_journal_year 2024
_chemical_formula_sum 'C48 H72 Cu4 F12 N8'
_chemical_formula_weight 1243.29
_space_group_crystal_system triclinic
_space_group_IT_number 2
_space_group_name_Hall '-P 1'
_space_group_name_H-M_alt 'P -1'
_atom_sites_solution_hydrogens geom
_atom_sites_solution_primary dual
_atom_sites_solution_secondary difmap
_audit_block_doi 10.5517/ccdc.csd.cc2kk83j
_audit_creation_method SHELXL-2019/3
_audit_update_record
;
2024-07-11 deposited with the CCDC.	2024-09-13 downloaded from the CCDC.
;
_cell_angle_alpha 104.128(12)
_cell_angle_beta 95.625(12)
_cell_angle_gamma 95.573(10)
_cell_formula_units_Z 8
_cell_length_a 10.7542(15)
_cell_length_b 33.091(5)
_cell_length_c 33.101(6)
_cell_measurement_reflns_used 9735
_cell_measurement_temperature 150(2)
_cell_measurement_theta_max 33.0961
_cell_measurement_theta_min 2.7778
_cell_volume 11278(3)
_computing_cell_refinement 'SAINT V8.40B (Bruker, 2020)'
_computing_data_collection 'Apex4 v2022.10-0 (Bruker, 2022)'
_computing_data_reduction 'SAINT V8.40B (Bruker, 2020)'
_computing_structure_refinement
;  
SHELXL-2019/2 (Sheldrick, 2015a, 2019), 
SHELXLE Rev1506 (H\"ubschle et al., 2011)
;
_computing_structure_solution 'SHELXT (Sheldrick, 2015b)'
_diffrn_ambient_temperature 150(2)
_diffrn_detector_area_resol_mean 7.4074
_diffrn_detector_type 'PhotonII charge-integrating pixel array (CPAD)'
_diffrn_measured_fraction_theta_full 0.999
_diffrn_measured_fraction_theta_max 0.998
_diffrn_measurement_device 'three circle diffractometer'
_diffrn_measurement_device_type 'Bruker AXS D8 Quest'
_diffrn_measurement_method 'omega and phi scans'
_diffrn_radiation_monochromator 'Triumph curved graphite crystal'
_diffrn_radiation_type MoK\a
_diffrn_radiation_wavelength 0.71073
_diffrn_reflns_av_R_equivalents 0.0398
_diffrn_reflns_av_unetI/netI 0.0274
_diffrn_reflns_Laue_measured_fraction_full 0.999
_diffrn_reflns_Laue_measured_fraction_max 0.998
_diffrn_reflns_limit_h_max 16
_diffrn_reflns_limit_h_min -16
_diffrn_reflns_limit_k_max 50
_diffrn_reflns_limit_k_min -50
_diffrn_reflns_limit_l_max 50
_diffrn_reflns_limit_l_min -50
_diffrn_reflns_number 465628
_diffrn_reflns_point_group_measured_fraction_full 0.999
_diffrn_reflns_point_group_measured_fraction_max 0.998
_diffrn_reflns_theta_full 25.242
_diffrn_reflns_theta_max 33.196
_diffrn_reflns_theta_min 1.944
_diffrn_source 'fine focus sealed tube X-ray source'
_diffrn_source_current '30 mA'
_diffrn_source_voltage '50 kV'
_exptl_absorpt_coefficient_mu 1.567
_exptl_absorpt_correction_T_max 0.7465
_exptl_absorpt_correction_T_min 0.6844
_exptl_absorpt_correction_type multi-scan
_exptl_absorpt_process_details
;
 SADABS 2016/2: Krause, L., Herbst-Irmer, R., Sheldrick G.M. & Stalke D.,
 J. Appl. Cryst. 48 (2015) 3-10
;
_exptl_crystal_colour colourless
_exptl_crystal_density_diffrn 1.464
_exptl_crystal_description block
_exptl_crystal_F_000 5120
_exptl_crystal_size_max 0.380
_exptl_crystal_size_mid 0.280
_exptl_crystal_size_min 0.170
_refine_diff_density_max 1.464
_refine_diff_density_min -0.758
_refine_diff_density_rms 0.058
_refine_ls_extinction_method none
_refine_ls_goodness_of_fit_ref 1.039
_refine_ls_hydrogen_treatment constr
_refine_ls_matrix_type full
_refine_ls_number_parameters 2690
_refine_ls_number_reflns 86222
_refine_ls_number_restraints 0
_refine_ls_restrained_S_all 1.039
_refine_ls_R_factor_all 0.0330
_refine_ls_R_factor_gt 0.0272
_refine_ls_shift/su_max 0.003
_refine_ls_shift/su_mean 0.000
_refine_ls_structure_factor_coef Fsqd
_refine_ls_weighting_details 'w=1/[\s^2^(Fo^2^)+(0.0377P)^2^+2.1071P] where P=(Fo^2^+2Fc^2^)/3'
_refine_ls_weighting_scheme calc
_refine_ls_wR_factor_gt 0.0710
_refine_ls_wR_factor_ref 0.0734
_reflns_Friedel_coverage 0.000
_reflns_number_gt 78076
_reflns_number_total 86222
_reflns_threshold_expression 'I > 2\s(I)'
_cod_data_source_file d4cc04259j2.cif
_cod_data_source_block SKR_1_131_Cu4_CF3Py4_0m
_cod_depositor_comments 'Adding full bibliography for 7133719--7133720.cif.'
_cod_database_code 7133720
_shelx_shelxl_version_number 2019/3
_shelx_space_group_comment
;
The symmetry employed for this shelxl refinement is uniquely defined
by the following loop, which should always be used as a source of
symmetry information in preference to the above space-group names.
They are only intended as comments.
;
_shelx_estimated_absorpt_t_min 0.587
_shelx_estimated_absorpt_t_max 0.777

loop_
_space_group_symop_operation_xyz
'x, y, z'
'-x, -y, -z'

loop_
_atom_site_label
_atom_site_type_symbol
_atom_site_fract_x
_atom_site_fract_y
_atom_site_fract_z
_atom_site_U_iso_or_equiv
_atom_site_adp_type
_atom_site_occupancy
_atom_site_site_symmetry_order
_atom_site_calc_flag
_atom_site_refinement_flags_posn
_atom_site_refinement_flags_adp
_atom_site_refinement_flags_occupancy
_atom_site_disorder_assembly
_atom_site_disorder_group
Cu1_1 Cu 0.73541(2) 0.12472(2) 0.72148(2) 0.01901(3) Uani 1 1 d . . . . .
Cu2_1 Cu 0.74342(2) 0.04251(2) 0.67376(2) 0.02140(3) Uani 1 1 d . . . . .
Cu3_1 Cu 0.49304(2) 0.03839(2) 0.63620(2) 0.02305(3) Uani 1 1 d . . . . .
Cu4_1 Cu 0.46378(2) 0.10535(2) 0.70509(2) 0.02027(3) Uani 1 1 d . . . . .
F1_1 F 0.73498(15) 0.06745(4) 0.87052(4) 0.0501(3) Uani 1 1 d . . . . .
F2_1 F 0.69260(15) 0.00305(4) 0.83664(4) 0.0525(3) Uani 1 1 d . . . . .
F3_1 F 0.88509(15) 0.03001(5) 0.85687(4) 0.0536(3) Uani 1 1 d . . . . .
F4_1 F 0.73654(15) 0.10758(5) 0.50960(5) 0.0544(4) Uani 1 1 d . . . . .
F5_1 F 0.76164(18) 0.04285(6) 0.48617(4) 0.0658(5) Uani 1 1 d . . . . .
F6_1 F 0.91084(14) 0.08684(6) 0.52492(5) 0.0668(5) Uani 1 1 d . . . . .
F7_1 F 0.20890(19) -0.05170(5) 0.75127(5) 0.0656(5) Uani 1 1 d . . . . .
F8_1 F 0.08491(14) -0.00512(5) 0.74807(5) 0.0625(5) Uani 1 1 d . . . . .
F9_1 F 0.08780(14) -0.05572(5) 0.69451(5) 0.0613(4) Uani 1 1 d . . . . .
F10_1 F 0.65066(12) 0.24607(4) 0.61829(4) 0.0444(3) Uani 1 1 d . . . . .
F11_1 F 0.60605(15) 0.28259(4) 0.67734(5) 0.0505(3) Uani 1 1 d . . . . .
F12_1 F 0.45961(11) 0.24776(4) 0.62957(4) 0.0427(3) Uani 1 1 d . . . . .
N1_1 N 0.78685(12) 0.08903(4) 0.75432(4) 0.0199(2) Uani 1 1 d . . . . .
N2_1 N 0.75939(12) 0.04744(4) 0.73204(4) 0.0202(2) Uani 1 1 d . . . . .
N3_1 N 0.72984(12) 0.04701(4) 0.61789(4) 0.0230(2) Uani 1 1 d . . . . .
N4_1 N 0.61199(12) 0.05494(4) 0.60404(4) 0.0226(2) Uani 1 1 d . . . . .
N5_1 N 0.39005(12) 0.02116(4) 0.67258(4) 0.0218(2) Uani 1 1 d . . . . .
N6_1 N 0.39012(12) 0.05252(4) 0.70872(4) 0.0213(2) Uani 1 1 d . . . . .
N7_1 N 0.53023(11) 0.15584(4) 0.69409(4) 0.01790(19) Uani 1 1 d . . . . .
N8_1 N 0.65726(11) 0.15851(4) 0.69119(4) 0.01813(19) Uani 1 1 d . . . . .
C1_1 C 0.80081(14) 0.09126(4) 0.79557(4) 0.0208(2) Uani 1 1 d . . . . .
C2_1 C 0.77794(14) 0.05024(5) 0.80019(4) 0.0231(2) Uani 1 1 d . . . . .
C3_1 C 0.75457(14) 0.02316(4) 0.75908(4) 0.0212(2) Uani 1 1 d . . . . .
C4_1 C 0.84018(15) 0.13392(5) 0.82722(5) 0.0260(3) Uani 1 1 d . . . . .
C5_1 C 0.9002(2) 0.16559(6) 0.80531(6) 0.0395(4) Uani 1 1 d . . . . .
H5A_1 H 0.968269 0.153713 0.790561 0.059 Uiso 1 1 calc R U . . .
H5B_1 H 0.934436 0.191689 0.826342 0.059 Uiso 1 1 calc R U . . .
H5C_1 H 0.836206 0.171516 0.785094 0.059 Uiso 1 1 calc R U . . .
C6_1 C 0.72521(18) 0.15145(6) 0.84544(6) 0.0362(4) Uani 1 1 d . . . . .
H6A_1 H 0.662902 0.153409 0.822541 0.054 Uiso 1 1 calc R U . . .
H6B_1 H 0.751145 0.179430 0.864375 0.054 Uiso 1 1 calc R U . . .
H6C_1 H 0.687968 0.132723 0.861057 0.054 Uiso 1 1 calc R U . . .
C7_1 C 0.94148(18) 0.13119(6) 0.86223(6) 0.0360(4) Uani 1 1 d . . . . .
H7A_1 H 1.010053 0.117265 0.849712 0.054 Uiso 1 1 calc R U . . .
H7B_1 H 0.904332 0.114999 0.880187 0.054 Uiso 1 1 calc R U . . .
H7C_1 H 0.974658 0.159550 0.879109 0.054 Uiso 1 1 calc R U . . .
C8_1 C 0.7743(2) 0.03789(6) 0.84040(5) 0.0351(4) Uani 1 1 d . . . . .
C9_1 C 0.72607(16) -0.02449(5) 0.74244(5) 0.0268(3) Uani 1 1 d . . . . .
C10_1 C 0.58655(18) -0.03784(7) 0.74483(8) 0.0420(4) Uani 1 1 d . . . . .
H10A_1 H 0.533639 -0.024215 0.727683 0.063 Uiso 1 1 calc R U . . .
H10B_1 H 0.569606 -0.029392 0.774066 0.063 Uiso 1 1 calc R U . . .
H10C_1 H 0.567490 -0.068401 0.734260 0.063 Uiso 1 1 calc R U . . .
C11_1 C 0.81087(18) -0.04756(5) 0.76696(7) 0.0353(4) Uani 1 1 d . . . . .
H11A_1 H 0.796866 -0.077734 0.753353 0.053 Uiso 1 1 calc R U . . .
H11B_1 H 0.790434 -0.042766 0.795831 0.053 Uiso 1 1 calc R U . . .
H11C_1 H 0.899332 -0.036884 0.767334 0.053 Uiso 1 1 calc R U . . .
C12_1 C 0.7505(3) -0.03786(6) 0.69660(6) 0.0459(5) Uani 1 1 d . . . . .
H12A_1 H 0.736371 -0.068565 0.686709 0.069 Uiso 1 1 calc R U . . .
H12B_1 H 0.837724 -0.027854 0.694368 0.069 Uiso 1 1 calc R U . . .
H12C_1 H 0.693006 -0.025729 0.679341 0.069 Uiso 1 1 calc R U . . .
C13_1 C 0.80920(15) 0.05276(5) 0.59021(5) 0.0245(3) Uani 1 1 d . . . . .
C14_1 C 0.73962(16) 0.06578(5) 0.55806(5) 0.0257(3) Uani 1 1 d . . . . .
C15_1 C 0.61505(15) 0.06642(5) 0.56798(4) 0.0236(3) Uani 1 1 d . . . . .
C16_1 C 0.94490(17) 0.04332(6) 0.59669(5) 0.0333(3) Uani 1 1 d . . . . .
C17_1 C 0.9655(2) 0.02285(9) 0.63316(7) 0.0508(6) Uani 1 1 d . . . . .
H17A_1 H 0.908681 -0.003483 0.627285 0.076 Uiso 1 1 calc R U . . .
H17B_1 H 0.947903 0.041925 0.659076 0.076 Uiso 1 1 calc R U . . .
H17C_1 H 1.052940 0.016991 0.636491 0.076 Uiso 1 1 calc R U . . .
C18_1 C 1.0397(2) 0.08372(9) 0.60773(9) 0.0553(6) Uani 1 1 d . . . . .
H18A_1 H 1.125368 0.076536 0.612324 0.083 Uiso 1 1 calc R U . . .
H18B_1 H 1.020721 0.102937 0.633330 0.083 Uiso 1 1 calc R U . . .
H18C_1 H 1.033297 0.097320 0.584550 0.083 Uiso 1 1 calc R U . . .
C19_1 C 0.9740(2) 0.01203(8) 0.55714(7) 0.0489(5) Uani 1 1 d . . . . .
H19A_1 H 0.965120 0.024493 0.533185 0.073 Uiso 1 1 calc R U . . .
H19B_1 H 0.915090 -0.013807 0.551363 0.073 Uiso 1 1 calc R U . . .
H19C_1 H 1.060402 0.005472 0.561675 0.073 Uiso 1 1 calc R U . . .
C20_1 C 0.7864(2) 0.07546(7) 0.52009(6) 0.0393(4) Uani 1 1 d . . . . .
C21_1 C 0.49686(16) 0.07943(6) 0.54764(5) 0.0293(3) Uani 1 1 d . . . . .
C22_1 C 0.5096(2) 0.12781(6) 0.55860(6) 0.0399(4) Uani 1 1 d . . . . .
H22A_1 H 0.580622 0.138460 0.546091 0.060 Uiso 1 1 calc R U . . .
H22B_1 H 0.524219 0.138986 0.589170 0.060 Uiso 1 1 calc R U . . .
H22C_1 H 0.431917 0.136744 0.547495 0.060 Uiso 1 1 calc R U . . .
C23_1 C 0.37943(19) 0.06441(8) 0.56536(7) 0.0445(5) Uani 1 1 d . . . . .
H23A_1 H 0.304757 0.072772 0.551646 0.067 Uiso 1 1 calc R U . . .
H23B_1 H 0.387905 0.077116 0.595670 0.067 Uiso 1 1 calc R U . . .
H23C_1 H 0.370585 0.033754 0.560085 0.067 Uiso 1 1 calc R U . . .
C24_1 C 0.4725(2) 0.06088(8) 0.49989(6) 0.0451(5) Uani 1 1 d . . . . .
H24A_1 H 0.398383 0.071413 0.488401 0.068 Uiso 1 1 calc R U . . .
H24B_1 H 0.457516 0.030173 0.493701 0.068 Uiso 1 1 calc R U . . .
H24C_1 H 0.545978 0.069204 0.487094 0.068 Uiso 1 1 calc R U . . .
C25_1 C 0.31420(14) -0.01297(4) 0.67406(4) 0.0209(2) Uani 1 1 d . . . . .
C26_1 C 0.26168(14) -0.00282(4) 0.71203(5) 0.0228(2) Uani 1 1 d . . . . .
C27_1 C 0.31429(14) 0.03857(4) 0.73358(5) 0.0219(2) Uani 1 1 d . . . . .
C28_1 C 0.30396(16) -0.05378(5) 0.63917(5) 0.0257(3) Uani 1 1 d . . . . .
C29_1 C 0.1809(2) -0.06034(6) 0.60961(6) 0.0414(4) Uani 1 1 d . . . . .
H29A_1 H 0.173169 -0.035300 0.599172 0.062 Uiso 1 1 calc R U . . .
H29B_1 H 0.109570 -0.065182 0.624852 0.062 Uiso 1 1 calc R U . . .
H29C_1 H 0.181225 -0.084738 0.585878 0.062 Uiso 1 1 calc R U . . .
C30_1 C 0.3129(2) -0.09148(5) 0.65796(6) 0.0391(4) Uani 1 1 d . . . . .
H30A_1 H 0.308668 -0.117122 0.635286 0.059 Uiso 1 1 calc R U . . .
H30B_1 H 0.242839 -0.094041 0.674378 0.059 Uiso 1 1 calc R U . . .
H30C_1 H 0.392894 -0.087413 0.676251 0.059 Uiso 1 1 calc R U . . .
C31_1 C 0.4119(2) -0.05282(6) 0.61231(7) 0.0431(5) Uani 1 1 d . . . . .
H31A_1 H 0.405962 -0.079789 0.591334 0.065 Uiso 1 1 calc R U . . .
H31B_1 H 0.492691 -0.047839 0.630345 0.065 Uiso 1 1 calc R U . . .
H31C_1 H 0.406163 -0.030217 0.598081 0.065 Uiso 1 1 calc R U . . .
C32_1 C 0.1637(2) -0.02867(6) 0.72643(6) 0.0407(4) Uani 1 1 d . . . . .
C33_1 C 0.30386(18) 0.06639(5) 0.77709(5) 0.0298(3) Uani 1 1 d . . . . .
C34_1 C 0.3049(3) 0.04097(7) 0.81014(6) 0.0501(6) Uani 1 1 d . . . . .
H34A_1 H 0.228248 0.020826 0.804323 0.075 Uiso 1 1 calc R U . . .
H34B_1 H 0.308270 0.060038 0.838111 0.075 Uiso 1 1 calc R U . . .
H34C_1 H 0.378866 0.025794 0.809107 0.075 Uiso 1 1 calc R U . . .
C35_1 C 0.4189(2) 0.10046(6) 0.79132(6) 0.0376(4) Uani 1 1 d . . . . .
H35A_1 H 0.496347 0.087117 0.789993 0.056 Uiso 1 1 calc R U . . .
H35B_1 H 0.415450 0.116443 0.820233 0.056 Uiso 1 1 calc R U . . .
H35C_1 H 0.417866 0.119463 0.772789 0.056 Uiso 1 1 calc R U . . .
C36_1 C 0.1854(2) 0.08882(7) 0.77585(8) 0.0494(5) Uani 1 1 d . . . . .
H36A_1 H 0.188426 0.105347 0.755023 0.074 Uiso 1 1 calc R U . . .
H36B_1 H 0.181919 0.107504 0.803587 0.074 Uiso 1 1 calc R U . . .
H36C_1 H 0.110322 0.067919 0.768160 0.074 Uiso 1 1 calc R U . . .
C37_1 C 0.48195(13) 0.18621(4) 0.67934(4) 0.0186(2) Uani 1 1 d . . . . .
C38_1 C 0.58126(13) 0.20868(4) 0.66582(4) 0.0192(2) Uani 1 1 d . . . . .
C39_1 C 0.69072(12) 0.19009(4) 0.67401(4) 0.0180(2) Uani 1 1 d . . . . .
C40_1 C 0.34331(14) 0.19180(5) 0.68067(5) 0.0242(3) Uani 1 1 d . . . . .
C41_1 C 0.28239(16) 0.16457(7) 0.70686(6) 0.0352(4) Uani 1 1 d . . . . .
H41A_1 H 0.195716 0.170598 0.709583 0.053 Uiso 1 1 calc R U . . .
H41B_1 H 0.330787 0.170981 0.734813 0.053 Uiso 1 1 calc R U . . .
H41C_1 H 0.281876 0.134812 0.692856 0.053 Uiso 1 1 calc R U . . .
C42_1 C 0.27063(16) 0.17788(7) 0.63622(6) 0.0357(4) Uani 1 1 d . . . . .
H42A_1 H 0.304253 0.195557 0.618986 0.053 Uiso 1 1 calc R U . . .
H42B_1 H 0.181238 0.180723 0.637757 0.053 Uiso 1 1 calc R U . . .
H42C_1 H 0.280041 0.148486 0.623561 0.053 Uiso 1 1 calc R U . . .
C43_1 C 0.32888(18) 0.23769(6) 0.70241(6) 0.0343(3) Uani 1 1 d . . . . .
H43A_1 H 0.364958 0.256387 0.686558 0.051 Uiso 1 1 calc R U . . .
H43B_1 H 0.373143 0.245180 0.731044 0.051 Uiso 1 1 calc R U . . .
H43C_1 H 0.239362 0.240639 0.703430 0.051 Uiso 1 1 calc R U . . .
C44_1 C 0.57493(16) 0.24563(5) 0.64812(6) 0.0297(3) Uani 1 1 d . . . . .
C45_1 C 0.82661(13) 0.19903(5) 0.66597(5) 0.0238(3) Uani 1 1 d . . . . .
C46_1 C 0.91396(15) 0.17689(7) 0.69014(6) 0.0362(4) Uani 1 1 d . . . . .
H46A_1 H 0.889907 0.146440 0.680364 0.054 Uiso 1 1 calc R U . . .
H46B_1 H 0.906943 0.186177 0.720205 0.054 Uiso 1 1 calc R U . . .
H46C_1 H 1.001072 0.183826 0.685365 0.054 Uiso 1 1 calc R U . . .
C47_1 C 0.83607(18) 0.18152(7) 0.61868(6) 0.0356(4) Uani 1 1 d . . . . .
H47A_1 H 0.785537 0.196483 0.602298 0.053 Uiso 1 1 calc R U . . .
H47B_1 H 0.804453 0.151505 0.610139 0.053 Uiso 1 1 calc R U . . .
H47C_1 H 0.924213 0.185475 0.613678 0.053 Uiso 1 1 calc R U . . .
C48_1 C 0.87612(18) 0.24596(6) 0.68059(7) 0.0391(4) Uani 1 1 d . . . . .
H48A_1 H 0.966310 0.249920 0.678152 0.059 Uiso 1 1 calc R U . . .
H48B_1 H 0.862772 0.256832 0.709942 0.059 Uiso 1 1 calc R U . . .
H48C_1 H 0.830903 0.261129 0.663038 0.059 Uiso 1 1 calc R U . . .
Cu1_2 Cu 0.53243(2) 0.36824(2) 0.46238(2) 0.02321(3) Uani 1 1 d . . . . .
Cu2_2 Cu 0.56552(2) 0.30093(2) 0.39425(2) 0.02091(3) Uani 1 1 d . . . . .
Cu3_2 Cu 0.29336(2) 0.28465(2) 0.37253(2) 0.01890(3) Uani 1 1 d . . . . .
Cu4_2 Cu 0.28190(2) 0.32936(2) 0.45609(2) 0.02288(3) Uani 1 1 d . . . . .
F1_2 F 0.81140(17) 0.25158(5) 0.55161(4) 0.0593(4) Uani 1 1 d . . . . .
F2_2 F 0.93517(13) 0.30780(5) 0.55523(4) 0.0566(4) Uani 1 1 d . . . . .
F3_2 F 0.93556(13) 0.25350(5) 0.50524(4) 0.0551(4) Uani 1 1 d . . . . .
F4_2 F 0.58185(12) 0.37837(5) 0.25375(5) 0.0545(4) Uani 1 1 d . . . . .
F5_2 F 0.43816(17) 0.33076(6) 0.21738(4) 0.0644(4) Uani 1 1 d . . . . .
F6_2 F 0.39061(13) 0.38938(5) 0.25344(5) 0.0561(4) Uani 1 1 d . . . . .
F7_2 F 0.29124(19) 0.13192(4) 0.42186(5) 0.0632(4) Uani 1 1 d . . . . .
F8_2 F 0.3336(2) 0.16295(5) 0.48647(5) 0.0767(6) Uani 1 1 d . . . . .
F9_2 F 0.1425(2) 0.14363(5) 0.45979(7) 0.0805(6) Uani 1 1 d . . . . .
F10_2 F 0.28528(15) 0.49464(5) 0.39408(5) 0.0558(4) Uani 1 1 d . . . . .
F11_2 F 0.24411(18) 0.51581(4) 0.45680(6) 0.0671(5) Uani 1 1 d . . . . .
F12_2 F 0.10790(14) 0.47464(5) 0.40954(6) 0.0633(4) Uani 1 1 d . . . . .
N1_2 N 0.63505(12) 0.33138(4) 0.47894(4) 0.0225(2) Uani 1 1 d . . . . .
N2_2 N 0.63618(12) 0.29590(4) 0.44696(4) 0.0224(2) Uani 1 1 d . . . . .
N3_2 N 0.50271(11) 0.31305(4) 0.34396(4) 0.0192(2) Uani 1 1 d . . . . .
N4_2 N 0.37511(11) 0.31596(4) 0.34032(4) 0.01857(19) Uani 1 1 d . . . . .
N5_2 N 0.23853(12) 0.25019(4) 0.40628(4) 0.0203(2) Uani 1 1 d . . . . .
N6_2 N 0.26558(12) 0.27087(4) 0.44832(4) 0.0216(2) Uani 1 1 d . . . . .
N7_2 N 0.29488(12) 0.38599(4) 0.45426(4) 0.0243(2) Uani 1 1 d . . . . .
N8_2 N 0.41207(12) 0.40025(4) 0.44626(4) 0.0232(2) Uani 1 1 d . . . . .
C1_2 C 0.70876(14) 0.32885(5) 0.51329(4) 0.0220(2) Uani 1 1 d . . . . .
C2_2 C 0.76206(14) 0.29100(5) 0.50247(4) 0.0235(3) Uani 1 1 d . . . . .
C3_2 C 0.71055(14) 0.27041(5) 0.46062(4) 0.0223(2) Uani 1 1 d . . . . .
C4_2 C 0.71694(16) 0.36282(5) 0.55464(5) 0.0265(3) Uani 1 1 d . . . . .
C5_2 C 0.8395(2) 0.39324(6) 0.56228(6) 0.0404(4) Uani 1 1 d . . . . .
H5A_2 H 0.911942 0.377686 0.564305 0.061 Uiso 1 1 calc R U . . .
H5B_2 H 0.841207 0.414959 0.588507 0.061 Uiso 1 1 calc R U . . .
H5C_2 H 0.843506 0.406450 0.538888 0.061 Uiso 1 1 calc R U . . .
C6_2 C 0.6078(2) 0.38934(6) 0.55388(6) 0.0380(4) Uani 1 1 d . . . . .
H6A_2 H 0.615543 0.405001 0.532464 0.057 Uiso 1 1 calc R U . . .
H6B_2 H 0.610631 0.409094 0.581448 0.057 Uiso 1 1 calc R U . . .
H6C_2 H 0.527646 0.370879 0.547248 0.057 Uiso 1 1 calc R U . . .
C7_2 C 0.7083(2) 0.34299(7) 0.59176(5) 0.0411(4) Uani 1 1 d . . . . .
H7A_2 H 0.630757 0.323296 0.586555 0.062 Uiso 1 1 calc R U . . .
H7B_2 H 0.707258 0.365078 0.617521 0.062 Uiso 1 1 calc R U . . .
H7C_2 H 0.781198 0.327918 0.594932 0.062 Uiso 1 1 calc R U . . .
C8_2 C 0.85816(19) 0.27603(6) 0.52843(6) 0.0367(4) Uani 1 1 d . . . . .
C9_2 C 0.71926(17) 0.22699(5) 0.43250(5) 0.0300(3) Uani 1 1 d . . . . .
C10_2 C 0.7127(3) 0.19320(6) 0.45727(7) 0.0467(5) Uani 1 1 d . . . . .
H10A_2 H 0.707790 0.165356 0.437831 0.070 Uiso 1 1 calc R U . . .
H10B_2 H 0.637881 0.194738 0.471991 0.070 Uiso 1 1 calc R U . . .
H10C_2 H 0.788323 0.198008 0.477760 0.070 Uiso 1 1 calc R U . . .
C11_2 C 0.6060(2) 0.21404(6) 0.39791(6) 0.0398(4) Uani 1 1 d . . . . .
H11A_2 H 0.611212 0.232470 0.378867 0.060 Uiso 1 1 calc R U . . .
H11B_2 H 0.527784 0.216492 0.410713 0.060 Uiso 1 1 calc R U . . .
H11C_2 H 0.606864 0.184893 0.382096 0.060 Uiso 1 1 calc R U . . .
C12_2 C 0.8386(2) 0.22690(8) 0.41070(7) 0.0477(5) Uani 1 1 d . . . . .
H12A_2 H 0.837358 0.199603 0.390635 0.071 Uiso 1 1 calc R U . . .
H12B_2 H 0.912915 0.231935 0.431757 0.071 Uiso 1 1 calc R U . . .
H12C_2 H 0.841821 0.249101 0.395785 0.071 Uiso 1 1 calc R U . . .
C13_2 C 0.55323(13) 0.32776(4) 0.31404(4) 0.0203(2) Uani 1 1 d . . . . .
C14_2 C 0.45535(14) 0.34155(5) 0.29105(4) 0.0218(2) Uani 1 1 d . . . . .
C15_2 C 0.34437(13) 0.33310(4) 0.30865(4) 0.0194(2) Uani 1 1 d . . . . .
C16_2 C 0.69274(14) 0.32642(5) 0.30933(5) 0.0255(3) Uani 1 1 d . . . . .
C17_2 C 0.76545(17) 0.37084(6) 0.32364(7) 0.0393(4) Uani 1 1 d . . . . .
H17A_2 H 0.855076 0.369263 0.321280 0.059 Uiso 1 1 calc R U . . .
H17B_2 H 0.754735 0.383442 0.352914 0.059 Uiso 1 1 calc R U . . .
H17C_2 H 0.732907 0.388136 0.305836 0.059 Uiso 1 1 calc R U . . .
C18_2 C 0.75171(16) 0.29991(7) 0.33646(7) 0.0362(4) Uani 1 1 d . . . . .
H18A_2 H 0.705018 0.271629 0.328833 0.054 Uiso 1 1 calc R U . . .
H18B_2 H 0.747988 0.313102 0.366166 0.054 Uiso 1 1 calc R U . . .
H18C_2 H 0.839736 0.298095 0.331698 0.054 Uiso 1 1 calc R U . . .
C19_2 C 0.70996(18) 0.30506(7) 0.26372(6) 0.0377(4) Uani 1 1 d . . . . .
H19A_2 H 0.663564 0.276715 0.255485 0.057 Uiso 1 1 calc R U . . .
H19B_2 H 0.799629 0.303300 0.261600 0.057 Uiso 1 1 calc R U . . .
H19C_2 H 0.677632 0.321557 0.245048 0.057 Uiso 1 1 calc R U . . .
C20_2 C 0.46522(18) 0.35962(7) 0.25439(6) 0.0363(4) Uani 1 1 d . . . . .
C21_2 C 0.20903(14) 0.34131(5) 0.29854(5) 0.0252(3) Uani 1 1 d . . . . .
C22_2 C 0.16424(19) 0.32645(8) 0.25109(6) 0.0422(4) Uani 1 1 d . . . . .
H22A_2 H 0.218125 0.341757 0.236100 0.063 Uiso 1 1 calc R U . . .
H22B_2 H 0.076961 0.331857 0.245681 0.063 Uiso 1 1 calc R U . . .
H22C_2 H 0.169135 0.296280 0.241272 0.063 Uiso 1 1 calc R U . . .
C23_2 C 0.19763(18) 0.38819(6) 0.31506(7) 0.0399(4) Uani 1 1 d . . . . .
H23A_2 H 0.256473 0.404719 0.302687 0.060 Uiso 1 1 calc R U . . .
H23B_2 H 0.217748 0.396418 0.345701 0.060 Uiso 1 1 calc R U . . .
H23C_2 H 0.111385 0.393353 0.307337 0.060 Uiso 1 1 calc R U . . .
C24_2 C 0.11915(15) 0.31695(7) 0.31974(7) 0.0363(4) Uani 1 1 d . . . . .
H24A_2 H 0.032719 0.322328 0.312653 0.054 Uiso 1 1 calc R U . . .
H24B_2 H 0.142239 0.326066 0.350259 0.054 Uiso 1 1 calc R U . . .
H24C_2 H 0.124836 0.286831 0.309921 0.054 Uiso 1 1 calc R U . . .
C25_2 C 0.22449(14) 0.20860(4) 0.40204(4) 0.0222(2) Uani 1 1 d . . . . .
C26_2 C 0.24768(16) 0.20205(5) 0.44259(5) 0.0276(3) Uani 1 1 d . . . . .
C27_2 C 0.27093(15) 0.24225(5) 0.47092(4) 0.0244(3) Uani 1 1 d . . . . .
C28_2 C 0.18643(16) 0.17864(5) 0.35873(5) 0.0275(3) Uani 1 1 d . . . . .
C29_2 C 0.30343(19) 0.16167(6) 0.34067(6) 0.0371(4) Uani 1 1 d . . . . .
H29A_2 H 0.277555 0.141757 0.313207 0.056 Uiso 1 1 calc R U . . .
H29B_2 H 0.345479 0.147412 0.359823 0.056 Uiso 1 1 calc R U . . .
H29C_2 H 0.361647 0.185061 0.337498 0.056 Uiso 1 1 calc R U . . .
C30_2 C 0.1266(2) 0.20169(6) 0.32821(6) 0.0395(4) Uani 1 1 d . . . . .
H30A_2 H 0.190033 0.222925 0.323664 0.059 Uiso 1 1 calc R U . . .
H30B_2 H 0.056866 0.215381 0.340145 0.059 Uiso 1 1 calc R U . . .
H30C_2 H 0.094746 0.181471 0.301363 0.059 Uiso 1 1 calc R U . . .
C31_2 C 0.0863(2) 0.14226(6) 0.35947(7) 0.0432(4) Uani 1 1 d . . . . .
H31A_2 H 0.059184 0.125140 0.330748 0.065 Uiso 1 1 calc R U . . .
H31B_2 H 0.013689 0.153709 0.371651 0.065 Uiso 1 1 calc R U . . .
H31C_2 H 0.122365 0.124809 0.376479 0.065 Uiso 1 1 calc R U . . .
C32_2 C 0.2522(3) 0.16075(6) 0.45263(7) 0.0479(5) Uani 1 1 d . . . . .
C33_2 C 0.30333(17) 0.25697(6) 0.51839(5) 0.0325(3) Uani 1 1 d . . . . .
C34_2 C 0.4437(2) 0.25396(11) 0.52976(7) 0.0587(7) Uani 1 1 d . . . . .
H34A_2 H 0.459502 0.224639 0.520586 0.088 Uiso 1 1 calc R U . . .
H34B_2 H 0.466430 0.264139 0.560236 0.088 Uiso 1 1 calc R U . . .
H34C_2 H 0.494733 0.271174 0.515707 0.088 Uiso 1 1 calc R U . . .
C35_2 C 0.22121(18) 0.23163(8) 0.54140(6) 0.0400(4) Uani 1 1 d . . . . .
H35A_2 H 0.132376 0.230174 0.530483 0.060 Uiso 1 1 calc R U . . .
H35B_2 H 0.233951 0.245407 0.571530 0.060 Uiso 1 1 calc R U . . .
H35C_2 H 0.244948 0.203164 0.536852 0.060 Uiso 1 1 calc R U . . .
C36_2 C 0.2796(3) 0.30286(7) 0.53406(6) 0.0597(7) Uani 1 1 d . . . . .
H36A_2 H 0.335992 0.320861 0.522393 0.090 Uiso 1 1 calc R U . . .
H36B_2 H 0.295624 0.311472 0.564795 0.090 Uiso 1 1 calc R U . . .
H36C_2 H 0.191894 0.305536 0.525002 0.090 Uiso 1 1 calc R U . . .
C37_2 C 0.21413(15) 0.41293(5) 0.44812(5) 0.0260(3) Uani 1 1 d . . . . .
C38_2 C 0.28124(16) 0.44511(5) 0.43453(5) 0.0274(3) Uani 1 1 d . . . . .
C39_2 C 0.40700(15) 0.43596(4) 0.43430(5) 0.0246(3) Uani 1 1 d . . . . .
C40_2 C 0.07935(17) 0.40590(6) 0.45794(7) 0.0363(4) Uani 1 1 d . . . . .
C41_2 C -0.0149(2) 0.39215(10) 0.41738(9) 0.0615(7) Uani 1 1 d . . . . .
H41A_2 H -0.004425 0.412867 0.400889 0.092 Uiso 1 1 calc R U . . .
H41B_2 H -0.101006 0.390155 0.424674 0.092 Uiso 1 1 calc R U . . .
H41C_2 H 0.000982 0.364691 0.400817 0.092 Uiso 1 1 calc R U . . .
C42_2 C 0.0623(2) 0.37096(8) 0.48037(10) 0.0584(7) Uani 1 1 d . . . . .
H42A_2 H 0.084837 0.344932 0.462885 0.088 Uiso 1 1 calc R U . . .
H42B_2 H -0.025807 0.366602 0.485333 0.088 Uiso 1 1 calc R U . . .
H42C_2 H 0.116779 0.378890 0.507292 0.088 Uiso 1 1 calc R U . . .
C43_2 C 0.0458(2) 0.44608(7) 0.48715(9) 0.0512(6) Uani 1 1 d . . . . .
H43A_2 H 0.054925 0.469226 0.473570 0.077 Uiso 1 1 calc R U . . .
H43B_2 H 0.102558 0.453208 0.513594 0.077 Uiso 1 1 calc R U . . .
H43C_2 H -0.041358 0.441416 0.492905 0.077 Uiso 1 1 calc R U . . .
C44_2 C 0.2306(2) 0.48182(6) 0.42351(7) 0.0403(4) Uani 1 1 d . . . . .
C45_2 C 0.52481(17) 0.45731(5) 0.42201(6) 0.0310(3) Uani 1 1 d . . . . .
C46_2 C 0.64311(19) 0.43927(7) 0.43634(8) 0.0446(5) Uani 1 1 d . . . . .
H46A_2 H 0.637758 0.409571 0.421373 0.067 Uiso 1 1 calc R U . . .
H46B_2 H 0.648862 0.441924 0.466622 0.067 Uiso 1 1 calc R U . . .
H46C_2 H 0.718065 0.454836 0.430139 0.067 Uiso 1 1 calc R U . . .
C47_2 C 0.5132(2) 0.44817(7) 0.37375(7) 0.0461(5) Uani 1 1 d . . . . .
H47A_2 H 0.497850 0.417754 0.361472 0.069 Uiso 1 1 calc R U . . .
H47B_2 H 0.591496 0.459578 0.365463 0.069 Uiso 1 1 calc R U . . .
H47C_2 H 0.442930 0.461375 0.363625 0.069 Uiso 1 1 calc R U . . .
C48_2 C 0.5470(2) 0.50506(6) 0.44254(8) 0.0466(5) Uani 1 1 d . . . . .
H48A_2 H 0.621208 0.517574 0.432913 0.070 Uiso 1 1 calc R U . . .
H48B_2 H 0.560758 0.509998 0.473156 0.070 Uiso 1 1 calc R U . . .
H48C_2 H 0.473082 0.517887 0.434593 0.070 Uiso 1 1 calc R U . . .
Cu1_3 Cu 0.72143(2) 0.63434(2) 0.21937(2) 0.02195(3) Uani 1 1 d . . . . .
Cu2_3 Cu 0.75558(2) 0.55498(2) 0.16721(2) 0.02346(3) Uani 1 1 d . . . . .
Cu3_3 Cu 0.50677(2) 0.56054(2) 0.13224(2) 0.02377(3) Uani 1 1 d . . . . .
Cu4_3 Cu 0.45190(2) 0.62018(2) 0.20427(2) 0.02265(3) Uani 1 1 d . . . . .
F1_3 F 0.7107(3) 0.56187(6) 0.35875(5) 0.0876(7) Uani 1 1 d . . . . .
F2_3 F 0.6917(2) 0.49952(5) 0.32036(5) 0.0724(5) Uani 1 1 d . . . . .
F3_3 F 0.8745(2) 0.53097(7) 0.34606(6) 0.0974(8) Uani 1 1 d . . . . .
F4_3 F 0.89614(12) 0.58303(5) 0.00515(4) 0.0443(3) Uani 1 1 d . . . . .
F5_3 F 0.89242(15) 0.64649(5) 0.04130(5) 0.0548(4) Uani 1 1 d . . . . .
F6_3 F 0.73662(12) 0.61428(5) -0.00415(4) 0.0478(3) Uani 1 1 d . . . . .
F7_3 F 0.26666(13) 0.42819(3) 0.19221(4) 0.0436(3) Uani 1 1 d . . . . .
F8_3 F 0.25450(16) 0.46706(4) 0.25260(4) 0.0519(3) Uani 1 1 d . . . . .
F9_3 F 0.10293(12) 0.45908(4) 0.20309(5) 0.0522(3) Uani 1 1 d . . . . .
F10_3 F 0.69808(11) 0.79452(3) 0.17818(4) 0.0420(3) Uani 1 1 d . . . . .
F11_3 F 0.57549(15) 0.76333(5) 0.12178(5) 0.0590(4) Uani 1 1 d . . . . .
F12_3 F 0.50023(13) 0.79173(4) 0.17799(6) 0.0631(5) Uani 1 1 d . . . . .
N1_3 N 0.77366(13) 0.59627(4) 0.24897(4) 0.0230(2) Uani 1 1 d . . . . .
N2_3 N 0.76180(13) 0.55578(4) 0.22426(4) 0.0229(2) Uani 1 1 d . . . . .
N3_3 N 0.74814(12) 0.56555(4) 0.11388(4) 0.0233(2) Uani 1 1 d . . . . .
N4_3 N 0.63346(12) 0.57769(4) 0.10252(4) 0.0224(2) Uani 1 1 d . . . . .
N5_3 N 0.39086(12) 0.53890(4) 0.16270(4) 0.0239(2) Uani 1 1 d . . . . .
N6_3 N 0.38440(13) 0.56489(4) 0.20201(4) 0.0246(2) Uani 1 1 d . . . . .
N7_3 N 0.52271(11) 0.67170(4) 0.19624(4) 0.0203(2) Uani 1 1 d . . . . .
N8_3 N 0.64977(11) 0.67262(4) 0.19364(4) 0.0201(2) Uani 1 1 d . . . . .
C1_3 C 0.78161(17) 0.59561(5) 0.28965(5) 0.0287(3) Uani 1 1 d . . . . .
C2_3 C 0.77115(19) 0.55319(6) 0.29065(5) 0.0335(3) Uani 1 1 d . . . . .
C3_3 C 0.76106(16) 0.52902(5) 0.24870(5) 0.0266(3) Uani 1 1 d . . . . .
C4_3 C 0.8023(2) 0.63704(6) 0.32361(6) 0.0397(4) Uani 1 1 d . . . . .
C5_3 C 0.9000(4) 0.63542(10) 0.35971(10) 0.0805(11) Uani 1 1 d . . . . .
H5A_3 H 0.982659 0.633595 0.349789 0.121 Uiso 1 1 calc R U . . .
H5B_3 H 0.876032 0.610719 0.369945 0.121 Uiso 1 1 calc R U . . .
H5C_3 H 0.903895 0.660892 0.382569 0.121 Uiso 1 1 calc R U . . .
C6_3 C 0.8527(3) 0.67303(7) 0.30603(8) 0.0523(6) Uani 1 1 d . . . . .
H6A_3 H 0.926642 0.665644 0.292093 0.078 Uiso 1 1 calc R U . . .
H6B_3 H 0.876393 0.698493 0.328996 0.078 Uiso 1 1 calc R U . . .
H6C_3 H 0.787281 0.678095 0.285696 0.078 Uiso 1 1 calc R U . . .
C7_3 C 0.6765(3) 0.64793(8) 0.33962(8) 0.0590(7) Uani 1 1 d . . . . .
H7A_3 H 0.613913 0.647052 0.315718 0.088 Uiso 1 1 calc R U . . .
H7B_3 H 0.689220 0.676158 0.358695 0.088 Uiso 1 1 calc R U . . .
H7C_3 H 0.646509 0.627485 0.354600 0.088 Uiso 1 1 calc R U . . .
C8_3 C 0.7639(3) 0.53674(8) 0.32835(7) 0.0586(7) Uani 1 1 d . . . . .
C9_3 C 0.74569(18) 0.48167(5) 0.22781(6) 0.0320(3) Uani 1 1 d . . . . .
C10_3 C 0.6060(2) 0.46430(6) 0.22502(8) 0.0446(5) Uani 1 1 d . . . . .
H10A_3 H 0.553556 0.479943 0.210005 0.067 Uiso 1 1 calc R U . . .
H10B_3 H 0.582607 0.467406 0.253400 0.067 Uiso 1 1 calc R U . . .
H10C_3 H 0.593026 0.434519 0.209893 0.067 Uiso 1 1 calc R U . . .
C11_3 C 0.8320(2) 0.45853(6) 0.25156(7) 0.0422(4) Uani 1 1 d . . . . .
H11A_3 H 0.824743 0.428941 0.236053 0.063 Uiso 1 1 calc R U . . .
H11B_3 H 0.806956 0.460488 0.279584 0.063 Uiso 1 1 calc R U . . .
H11C_3 H 0.919401 0.471395 0.254199 0.063 Uiso 1 1 calc R U . . .
C12_3 C 0.7816(2) 0.47327(6) 0.18332(7) 0.0433(5) Uani 1 1 d . . . . .
H12A_3 H 0.726562 0.486445 0.166358 0.065 Uiso 1 1 calc R U . . .
H12B_3 H 0.772073 0.442912 0.170752 0.065 Uiso 1 1 calc R U . . .
H12C_3 H 0.869390 0.485064 0.184264 0.065 Uiso 1 1 calc R U . . .
C13_3 C 0.82970(14) 0.57427(5) 0.08795(5) 0.0241(3) Uani 1 1 d . . . . .
C14_3 C 0.76515(14) 0.59271(5) 0.05898(4) 0.0241(3) Uani 1 1 d . . . . .
C15_3 C 0.64109(14) 0.59450(5) 0.06971(4) 0.0217(2) Uani 1 1 d . . . . .
C16_3 C 0.96268(16) 0.56166(6) 0.09203(5) 0.0328(3) Uani 1 1 d . . . . .
C17_3 C 1.06329(18) 0.59608(9) 0.08700(8) 0.0483(5) Uani 1 1 d . . . . .
H17A_3 H 1.051803 0.598898 0.058121 0.072 Uiso 1 1 calc R U . . .
H17B_3 H 1.147388 0.588312 0.093186 0.072 Uiso 1 1 calc R U . . .
H17C_3 H 1.054542 0.622871 0.106504 0.072 Uiso 1 1 calc R U . . .
C18_3 C 0.9647(2) 0.52006(8) 0.05869(8) 0.0505(6) Uani 1 1 d . . . . .
H18A_3 H 0.945020 0.524304 0.030592 0.076 Uiso 1 1 calc R U . . .
H18B_3 H 0.901862 0.498498 0.062975 0.076 Uiso 1 1 calc R U . . .
H18C_3 H 1.048490 0.510961 0.061329 0.076 Uiso 1 1 calc R U . . .
C19_3 C 0.99865(19) 0.55449(9) 0.13542(7) 0.0466(5) Uani 1 1 d . . . . .
H19A_3 H 0.942747 0.530722 0.138953 0.070 Uiso 1 1 calc R U . . .
H19B_3 H 0.990203 0.579789 0.157165 0.070 Uiso 1 1 calc R U . . .
H19C_3 H 1.086010 0.548374 0.137932 0.070 Uiso 1 1 calc R U . . .
C20_3 C 0.82211(17) 0.60907(6) 0.02595(5) 0.0333(3) Uani 1 1 d . . . . .
C21_3 C 0.52740(15) 0.61127(5) 0.05149(5) 0.0259(3) Uani 1 1 d . . . . .
C22_3 C 0.4759(2) 0.58388(7) 0.00716(6) 0.0416(4) Uani 1 1 d . . . . .
H22A_3 H 0.403067 0.595307 -0.003951 0.062 Uiso 1 1 calc R U . . .
H22B_3 H 0.450179 0.555079 0.008599 0.062 Uiso 1 1 calc R U . . .
H22C_3 H 0.541631 0.583827 -0.011358 0.062 Uiso 1 1 calc R U . . .
C23_3 C 0.56104(19) 0.65770(6) 0.05226(7) 0.0380(4) Uani 1 1 d . . . . .
H23A_3 H 0.633139 0.660568 0.036776 0.057 Uiso 1 1 calc R U . . .
H23B_3 H 0.582697 0.674366 0.081407 0.057 Uiso 1 1 calc R U . . .
H23C_3 H 0.488715 0.667760 0.039094 0.057 Uiso 1 1 calc R U . . .
C24_3 C 0.41857(18) 0.61046(7) 0.07825(6) 0.0381(4) Uani 1 1 d . . . . .
H24A_3 H 0.348159 0.622405 0.066353 0.057 Uiso 1 1 calc R U . . .
H24B_3 H 0.447274 0.627064 0.107066 0.057 Uiso 1 1 calc R U . . .
H24C_3 H 0.390920 0.581396 0.078392 0.057 Uiso 1 1 calc R U . . .
C25_3 C 0.33202(14) 0.50040(4) 0.15998(5) 0.0237(3) Uani 1 1 d . . . . .
C26_3 C 0.29031(14) 0.50130(5) 0.19929(5) 0.0245(3) Uani 1 1 d . . . . .
C27_3 C 0.32284(15) 0.54291(5) 0.22461(5) 0.0251(3) Uani 1 1 d . . . . .
C28_3 C 0.31619(16) 0.46670(5) 0.11820(5) 0.0284(3) Uani 1 1 d . . . . .
C29_3 C 0.18213(19) 0.44323(6) 0.10868(6) 0.0375(4) Uani 1 1 d . . . . .
H29A_3 H 0.172015 0.423228 0.080988 0.056 Uiso 1 1 calc R U . . .
H29B_3 H 0.121183 0.463431 0.108868 0.056 Uiso 1 1 calc R U . . .
H29C_3 H 0.167590 0.428043 0.130105 0.056 Uiso 1 1 calc R U . . .
C30_3 C 0.4140(2) 0.43590(7) 0.11821(7) 0.0432(4) Uani 1 1 d . . . . .
H30A_3 H 0.400560 0.414441 0.091394 0.065 Uiso 1 1 calc R U . . .
H30B_3 H 0.405002 0.422411 0.141214 0.065 Uiso 1 1 calc R U . . .
H30C_3 H 0.498786 0.451182 0.122030 0.065 Uiso 1 1 calc R U . . .
C31_3 C 0.3345(2) 0.48708(6) 0.08139(6) 0.0372(4) Uani 1 1 d . . . . .
H31A_3 H 0.314463 0.465547 0.054700 0.056 Uiso 1 1 calc R U . . .
H31B_3 H 0.422149 0.499771 0.084203 0.056 Uiso 1 1 calc R U . . .
H31C_3 H 0.278461 0.508816 0.081998 0.056 Uiso 1 1 calc R U . . .
C32_3 C 0.22962(18) 0.46474(5) 0.21177(6) 0.0337(3) Uani 1 1 d . . . . .
C33_3 C 0.2997(2) 0.56437(6) 0.26913(6) 0.0364(4) Uani 1 1 d . . . . .
C34_3 C 0.3941(3) 0.55242(9) 0.30075(7) 0.0565(6) Uani 1 1 d . . . . .
H34A_3 H 0.391172 0.521792 0.294152 0.085 Uiso 1 1 calc R U . . .
H34B_3 H 0.372319 0.562829 0.329192 0.085 Uiso 1 1 calc R U . . .
H34C_3 H 0.479198 0.565018 0.299113 0.085 Uiso 1 1 calc R U . . .
C35_3 C 0.1632(3) 0.55206(8) 0.27613(8) 0.0545(6) Uani 1 1 d . . . . .
H35A_3 H 0.104975 0.561150 0.256435 0.082 Uiso 1 1 calc R U . . .
H35B_3 H 0.150808 0.565682 0.304989 0.082 Uiso 1 1 calc R U . . .
H35C_3 H 0.147092 0.521502 0.271409 0.082 Uiso 1 1 calc R U . . .
C36_3 C 0.3163(3) 0.61205(7) 0.27638(7) 0.0584(7) Uani 1 1 d . . . . .
H36A_3 H 0.403285 0.621747 0.273575 0.088 Uiso 1 1 calc R U . . .
H36B_3 H 0.297606 0.625149 0.304667 0.088 Uiso 1 1 calc R U . . .
H36C_3 H 0.258604 0.619849 0.255566 0.088 Uiso 1 1 calc R U . . .
C37_3 C 0.48227(13) 0.70514(4) 0.18540(4) 0.0193(2) Uani 1 1 d . . . . .
C38_3 C 0.58711(13) 0.72877(4) 0.17615(4) 0.0201(2) Uani 1 1 d . . . . .
C39_3 C 0.69099(13) 0.70651(4) 0.18093(4) 0.0189(2) Uani 1 1 d . . . . .
C40_3 C 0.34359(14) 0.71167(5) 0.18474(5) 0.0253(3) Uani 1 1 d . . . . .
C41_3 C 0.29071(18) 0.71890(7) 0.14264(6) 0.0376(4) Uani 1 1 d . . . . .
H41A_3 H 0.307119 0.695912 0.119606 0.056 Uiso 1 1 calc R U . . .
H41B_3 H 0.331546 0.745598 0.139596 0.056 Uiso 1 1 calc R U . . .
H41C_3 H 0.199706 0.719802 0.141843 0.056 Uiso 1 1 calc R U . . .
C42_3 C 0.26458(17) 0.67237(8) 0.18980(9) 0.0505(6) Uani 1 1 d . . . . .
H42A_3 H 0.175058 0.675942 0.186526 0.076 Uiso 1 1 calc R U . . .
H42B_3 H 0.288590 0.668365 0.217761 0.076 Uiso 1 1 calc R U . . .
H42C_3 H 0.279691 0.647748 0.168355 0.076 Uiso 1 1 calc R U . . .
C43_3 C 0.32556(18) 0.74847(8) 0.22134(6) 0.0438(5) Uani 1 1 d . . . . .
H43A_3 H 0.374756 0.774165 0.219063 0.066 Uiso 1 1 calc R U . . .
H43B_3 H 0.354222 0.742384 0.248009 0.066 Uiso 1 1 calc R U . . .
H43C_3 H 0.236205 0.752326 0.220289 0.066 Uiso 1 1 calc R U . . .
C44_3 C 0.58982(16) 0.76883(5) 0.16349(6) 0.0323(3) Uani 1 1 d . . . . .
C45_3 C 0.82946(13) 0.71404(5) 0.17439(5) 0.0222(2) Uani 1 1 d . . . . .
C46_3 C 0.88859(16) 0.67302(6) 0.16923(7) 0.0380(4) Uani 1 1 d . . . . .
H46A_3 H 0.836694 0.650850 0.147217 0.057 Uiso 1 1 calc R U . . .
H46B_3 H 0.893341 0.664801 0.195798 0.057 Uiso 1 1 calc R U . . .
H46C_3 H 0.973530 0.677188 0.161386 0.057 Uiso 1 1 calc R U . . .
C47_3 C 0.90232(16) 0.74636(6) 0.21286(5) 0.0322(3) Uani 1 1 d . . . . .
H47A_3 H 0.991450 0.750321 0.208989 0.048 Uiso 1 1 calc R U . . .
H47B_3 H 0.894079 0.736207 0.238040 0.048 Uiso 1 1 calc R U . . .
H47C_3 H 0.867940 0.773169 0.216127 0.048 Uiso 1 1 calc R U . . .
C48_3 C 0.84495(17) 0.72827(7) 0.13399(6) 0.0345(3) Uani 1 1 d . . . . .
H48A_3 H 0.797910 0.707243 0.109828 0.052 Uiso 1 1 calc R U . . .
H48B_3 H 0.934347 0.731346 0.130252 0.052 Uiso 1 1 calc R U . . .
H48C_3 H 0.812446 0.755286 0.136189 0.052 Uiso 1 1 calc R U . . .
Cu1_4 Cu 0.53873(2) 0.13982(2) 0.05802(2) 0.02595(4) Uani 1 1 d . . . . .
Cu2_4 Cu 0.48052(2) 0.21054(2) 0.11852(2) 0.02200(3) Uani 1 1 d . . . . .
Cu3_4 Cu 0.75063(2) 0.22612(2) 0.12975(2) 0.02168(3) Uani 1 1 d . . . . .
Cu4_4 Cu 0.78565(2) 0.17486(2) 0.05030(2) 0.02387(3) Uani 1 1 d . . . . .
F1_4 F 0.28841(15) 0.19907(5) -0.07269(4) 0.0540(3) Uani 1 1 d . . . . .
F2_4 F 0.27252(19) 0.25873(5) -0.03352(5) 0.0666(5) Uani 1 1 d . . . . .
F3_4 F 0.12498(13) 0.20797(6) -0.04135(5) 0.0583(4) Uani 1 1 d . . . . .
F4_4 F 0.54711(14) 0.17938(7) 0.28832(4) 0.0653(5) Uani 1 1 d . . . . .
F5_4 F 0.63349(15) 0.12622(4) 0.25795(5) 0.0541(3) Uani 1 1 d . . . . .
F6_4 F 0.74522(12) 0.18453(4) 0.29028(3) 0.0441(3) Uani 1 1 d . . . . .
F7_4 F 0.75178(16) 0.36829(4) 0.05988(5) 0.0543(4) Uani 1 1 d . . . . .
F8_4 F 0.73790(14) 0.33192(4) -0.00316(4) 0.0475(3) Uani 1 1 d . . . . .
F9_4 F 0.91962(14) 0.35526(5) 0.03159(5) 0.0568(4) Uani 1 1 d . . . . .
F10_4 F 0.92341(18) 0.01015(5) 0.07352(6) 0.0694(5) Uani 1 1 d . . . . .
F11_4 F 0.92135(18) 0.04277(6) 0.13718(6) 0.0726(5) Uani 1 1 d . . . . .
F12_4 F 0.76497(17) 0.00017(5) 0.10386(7) 0.0754(6) Uani 1 1 d . . . . .
N1_4 N 0.41989(13) 0.16966(4) 0.03703(4) 0.0270(3) Uani 1 1 d . . . . .
N2_4 N 0.40967(13) 0.20802(4) 0.06348(4) 0.0239(2) Uani 1 1 d . . . . .
N3_4 N 0.55737(11) 0.20293(4) 0.16937(4) 0.0200(2) Uani 1 1 d . . . . .
N4_4 N 0.68423(11) 0.20031(4) 0.16863(4) 0.0198(2) Uani 1 1 d . . . . .
N5_4 N 0.80128(13) 0.25636(4) 0.09194(4) 0.0230(2) Uani 1 1 d . . . . .
N6_4 N 0.79026(13) 0.23205(4) 0.05117(4) 0.0225(2) Uani 1 1 d . . . . .
N7_4 N 0.77951(13) 0.12149(4) 0.06098(4) 0.0247(2) Uani 1 1 d . . . . .
N8_4 N 0.66682(12) 0.11020(4) 0.07416(4) 0.0235(2) Uani 1 1 d . . . . .
C1_4 C 0.36071(15) 0.16725(5) -0.00141(5) 0.0253(3) Uani 1 1 d . . . . .
C2_4 C 0.31414(15) 0.20551(5) 0.00024(5) 0.0262(3) Uani 1 1 d . . . . .
C3_4 C 0.34459(15) 0.23030(5) 0.04230(5) 0.0246(3) Uani 1 1 d . . . . .
C4_4 C 0.35054(19) 0.12619(7) -0.03614(6) 0.0391(4) Uani 1 1 d . . . . .
C5_4 C 0.2167(2) 0.11431(7) -0.06016(7) 0.0434(4) Uani 1 1 d . . . . .
H5A_4 H 0.200340 0.134341 -0.076902 0.065 Uiso 1 1 calc R U . . .
H5B_4 H 0.155222 0.115065 -0.040103 0.065 Uiso 1 1 calc R U . . .
H5C_4 H 0.209473 0.085948 -0.078778 0.065 Uiso 1 1 calc R U . . .
C6_4 C 0.3703(3) 0.08881(7) -0.01581(8) 0.0585(7) Uani 1 1 d . . . . .
H6A_4 H 0.344620 0.062129 -0.037015 0.088 Uiso 1 1 calc R U . . .
H6B_4 H 0.319265 0.090352 0.007344 0.088 Uiso 1 1 calc R U . . .
H6C_4 H 0.459417 0.090573 -0.005062 0.088 Uiso 1 1 calc R U . . .
C7_4 C 0.4482(2) 0.12795(10) -0.06577(8) 0.0644(8) Uani 1 1 d . . . . .
H7A_4 H 0.440356 0.100963 -0.086822 0.097 Uiso 1 1 calc R U . . .
H7B_4 H 0.532567 0.133710 -0.049854 0.097 Uiso 1 1 calc R U . . .
H7C_4 H 0.435031 0.150324 -0.079827 0.097 Uiso 1 1 calc R U . . .
C8_4 C 0.2496(2) 0.21772(7) -0.03591(6) 0.0390(4) Uani 1 1 d . . . . .
C9_4 C 0.3195(2) 0.27429(6) 0.06388(6) 0.0383(4) Uani 1 1 d . . . . .
C10_4 C 0.4157(3) 0.30657(7) 0.05253(9) 0.0640(8) Uani 1 1 d . . . . .
H10A_4 H 0.395796 0.306311 0.022924 0.096 Uiso 1 1 calc R U . . .
H10B_4 H 0.500862 0.299077 0.057284 0.096 Uiso 1 1 calc R U . . .
H10C_4 H 0.411091 0.334709 0.070205 0.096 Uiso 1 1 calc R U . . .
C11_4 C 0.1865(3) 0.28209(10) 0.05133(10) 0.0727(10) Uani 1 1 d . . . . .
H11A_4 H 0.170746 0.276782 0.020709 0.109 Uiso 1 1 calc R U . . .
H11B_4 H 0.176070 0.311311 0.064352 0.109 Uiso 1 1 calc R U . . .
H11C_4 H 0.126547 0.263227 0.060800 0.109 Uiso 1 1 calc R U . . .
C12_4 C 0.3403(3) 0.28211(7) 0.11132(7) 0.0561(7) Uani 1 1 d . . . . .
H12A_4 H 0.279924 0.262826 0.120100 0.084 Uiso 1 1 calc R U . . .
H12B_4 H 0.328196 0.311157 0.124383 0.084 Uiso 1 1 calc R U . . .
H12C_4 H 0.426244 0.277393 0.120103 0.084 Uiso 1 1 calc R U . . .
C13_4 C 0.52132(13) 0.19165(4) 0.20329(4) 0.0197(2) Uani 1 1 d . . . . .
C14_4 C 0.62917(14) 0.18202(4) 0.22530(4) 0.0213(2) Uani 1 1 d . . . . .
C15_4 C 0.72971(13) 0.18722(4) 0.20170(4) 0.0194(2) Uani 1 1 d . . . . .
C16_4 C 0.38442(14) 0.19142(5) 0.21174(5) 0.0261(3) Uani 1 1 d . . . . .
C17_4 C 0.3317(2) 0.14872(6) 0.21760(7) 0.0417(4) Uani 1 1 d . . . . .
H17A_4 H 0.340560 0.126497 0.192742 0.063 Uiso 1 1 calc R U . . .
H17B_4 H 0.242493 0.148789 0.221386 0.063 Uiso 1 1 calc R U . . .
H17C_4 H 0.378478 0.143594 0.242432 0.063 Uiso 1 1 calc R U . . .
C18_4 C 0.37240(19) 0.22690(6) 0.25036(7) 0.0414(4) Uani 1 1 d . . . . .
H18A_4 H 0.400800 0.254040 0.245207 0.062 Uiso 1 1 calc R U . . .
H18B_4 H 0.424510 0.223207 0.274876 0.062 Uiso 1 1 calc R U . . .
H18C_4 H 0.284211 0.226102 0.255626 0.062 Uiso 1 1 calc R U . . .
C19_4 C 0.30202(18) 0.19906(10) 0.17482(8) 0.0564(7) Uani 1 1 d . . . . .
H19A_4 H 0.308461 0.177319 0.149297 0.085 Uiso 1 1 calc R U . . .
H19B_4 H 0.330404 0.226728 0.170875 0.085 Uiso 1 1 calc R U . . .
H19C_4 H 0.214237 0.198037 0.180548 0.085 Uiso 1 1 calc R U . . .
C20_4 C 0.63775(17) 0.16786(6) 0.26468(5) 0.0331(3) Uani 1 1 d . . . . .
C21_4 C 0.86876(14) 0.18149(5) 0.20778(5) 0.0238(3) Uani 1 1 d . . . . .
C22_4 C 0.94188(16) 0.22029(5) 0.23937(6) 0.0324(3) Uani 1 1 d . . . . .
H22A_4 H 1.032132 0.217685 0.241209 0.049 Uiso 1 1 calc R U . . .
H22B_4 H 0.913800 0.222509 0.267023 0.049 Uiso 1 1 calc R U . . .
H22C_4 H 0.926491 0.245508 0.230070 0.049 Uiso 1 1 calc R U . . .
C23_4 C 0.88977(17) 0.14121(6) 0.22182(7) 0.0365(4) Uani 1 1 d . . . . .
H23A_4 H 0.841685 0.116830 0.201357 0.055 Uiso 1 1 calc R U . . .
H23B_4 H 0.861399 0.143316 0.249418 0.055 Uiso 1 1 calc R U . . .
H23C_4 H 0.979566 0.137908 0.223578 0.055 Uiso 1 1 calc R U . . .
C24_4 C 0.92376(17) 0.17660(7) 0.16585(6) 0.0386(4) Uani 1 1 d . . . . .
H24A_4 H 0.870336 0.154680 0.144013 0.058 Uiso 1 1 calc R U . . .
H24B_4 H 1.009021 0.168725 0.169019 0.058 Uiso 1 1 calc R U . . .
H24C_4 H 0.926924 0.203268 0.157849 0.058 Uiso 1 1 calc R U . . .
C25_4 C 0.81181(14) 0.29705(5) 0.09209(5) 0.0237(3) Uani 1 1 d . . . . .
C26_4 C 0.80360(15) 0.29914(5) 0.04968(5) 0.0244(3) Uani 1 1 d . . . . .
C27_4 C 0.79217(14) 0.25743(5) 0.02520(4) 0.0232(2) Uani 1 1 d . . . . .
C28_4 C 0.83251(17) 0.33048(5) 0.13389(5) 0.0291(3) Uani 1 1 d . . . . .
C29_4 C 0.9347(2) 0.36637(7) 0.13338(7) 0.0469(5) Uani 1 1 d . . . . .
H29A_4 H 1.013390 0.354846 0.127292 0.070 Uiso 1 1 calc R U . . .
H29B_4 H 0.948546 0.386816 0.160854 0.070 Uiso 1 1 calc R U . . .
H29C_4 H 0.907158 0.380241 0.111680 0.070 Uiso 1 1 calc R U . . .
C30_4 C 0.7089(2) 0.34744(7) 0.14435(7) 0.0427(4) Uani 1 1 d . . . . .
H30A_4 H 0.676373 0.360050 0.122222 0.064 Uiso 1 1 calc R U . . .
H30B_4 H 0.723975 0.368758 0.171271 0.064 Uiso 1 1 calc R U . . .
H30C_4 H 0.647188 0.324375 0.146264 0.064 Uiso 1 1 calc R U . . .
C31_4 C 0.8809(3) 0.31210(7) 0.16976(6) 0.0469(5) Uani 1 1 d . . . . .
H31A_4 H 0.818695 0.289282 0.171948 0.070 Uiso 1 1 calc R U . . .
H31B_4 H 0.894232 0.334106 0.196194 0.070 Uiso 1 1 calc R U . . .
H31C_4 H 0.960587 0.301148 0.164105 0.070 Uiso 1 1 calc R U . . .
C32_4 C 0.8043(2) 0.33806(6) 0.03487(6) 0.0358(4) Uani 1 1 d . . . . .
C33_4 C 0.77970(16) 0.23814(6) -0.02218(5) 0.0291(3) Uani 1 1 d . . . . .
C34_4 C 0.6436(2) 0.23797(7) -0.04140(6) 0.0410(4) Uani 1 1 d . . . . .
H34A_4 H 0.632909 0.223060 -0.071230 0.061 Uiso 1 1 calc R U . . .
H34B_4 H 0.625682 0.266952 -0.038471 0.061 Uiso 1 1 calc R U . . .
H34C_4 H 0.585364 0.223790 -0.026763 0.061 Uiso 1 1 calc R U . . .
C35_4 C 0.8737(2) 0.26159(7) -0.04334(6) 0.0398(4) Uani 1 1 d . . . . .
H35A_4 H 0.871398 0.246113 -0.072753 0.060 Uiso 1 1 calc R U . . .
H35B_4 H 0.958849 0.263810 -0.028700 0.060 Uiso 1 1 calc R U . . .
H35C_4 H 0.850891 0.289801 -0.042028 0.060 Uiso 1 1 calc R U . . .
C36_4 C 0.8092(2) 0.19239(6) -0.03125(5) 0.0383(4) Uani 1 1 d . . . . .
H36A_4 H 0.799076 0.180166 -0.061663 0.058 Uiso 1 1 calc R U . . .
H36B_4 H 0.751175 0.176074 -0.018392 0.058 Uiso 1 1 calc R U . . .
H36C_4 H 0.896011 0.191830 -0.019451 0.058 Uiso 1 1 calc R U . . .
C37_4 C 0.86109(15) 0.09471(5) 0.06794(5) 0.0266(3) Uani 1 1 d . . . . .
C38_4 C 0.79799(16) 0.06540(5) 0.08614(5) 0.0280(3) Uani 1 1 d . . . . .
C39_4 C 0.67529(15) 0.07662(5) 0.08976(5) 0.0251(3) Uani 1 1 d . . . . .
C40_4 C 0.99281(18) 0.09876(6) 0.05467(7) 0.0364(4) Uani 1 1 d . . . . .
C41_4 C 1.0291(2) 0.14200(8) 0.04833(10) 0.0555(6) Uani 1 1 d . . . . .
H41A_4 H 1.116771 0.144593 0.042515 0.083 Uiso 1 1 calc R U . . .
H41B_4 H 1.020197 0.163451 0.073790 0.083 Uiso 1 1 calc R U . . .
H41C_4 H 0.973933 0.145923 0.024581 0.083 Uiso 1 1 calc R U . . .
C42_4 C 0.9957(3) 0.06535(9) 0.01375(9) 0.0615(7) Uani 1 1 d . . . . .
H42A_4 H 0.936110 0.070194 -0.008429 0.092 Uiso 1 1 calc R U . . .
H42B_4 H 0.972026 0.037431 0.017904 0.092 Uiso 1 1 calc R U . . .
H42C_4 H 1.080809 0.067024 0.005559 0.092 Uiso 1 1 calc R U . . .
C43_4 C 1.0952(2) 0.09350(10) 0.08912(10) 0.0606(7) Uani 1 1 d . . . . .
H43A_4 H 1.082817 0.064738 0.092243 0.091 Uiso 1 1 calc R U . . .
H43B_4 H 1.088190 0.113340 0.115885 0.091 Uiso 1 1 calc R U . . .
H43C_4 H 1.178949 0.099119 0.080885 0.091 Uiso 1 1 calc R U . . .
C44_4 C 0.8531(2) 0.03053(6) 0.09983(8) 0.0420(4) Uani 1 1 d . . . . .
C45_4 C 0.56256(16) 0.05855(5) 0.10738(6) 0.0299(3) Uani 1 1 d . . . . .
C46_4 C 0.4566(2) 0.08646(8) 0.10944(9) 0.0474(5) Uani 1 1 d . . . . .
H46A_4 H 0.420902 0.085932 0.080893 0.071 Uiso 1 1 calc R U . . .
H46B_4 H 0.490466 0.115337 0.124632 0.071 Uiso 1 1 calc R U . . .
H46C_4 H 0.390763 0.075972 0.124117 0.071 Uiso 1 1 calc R U . . .
C47_4 C 0.5989(2) 0.05748(9) 0.15312(8) 0.0516(5) Uani 1 1 d . . . . .
H47A_4 H 0.523872 0.047968 0.164525 0.077 Uiso 1 1 calc R U . . .
H47B_4 H 0.634190 0.085695 0.169853 0.077 Uiso 1 1 calc R U . . .
H47C_4 H 0.661715 0.038081 0.154171 0.077 Uiso 1 1 calc R U . . .
C48_4 C 0.5056(3) 0.01519(8) 0.07932(10) 0.0629(8) Uani 1 1 d . . . . .
H48A_4 H 0.481139 0.017526 0.050746 0.094 Uiso 1 1 calc R U . . .
H48B_4 H 0.431171 0.004958 0.090555 0.094 Uiso 1 1 calc R U . . .
H48C_4 H 0.568071 -0.004541 0.078772 0.094 Uiso 1 1 calc R U . . .

loop_
_atom_site_aniso_label
_atom_site_aniso_U_11
_atom_site_aniso_U_22
_atom_site_aniso_U_33
_atom_site_aniso_U_23
_atom_site_aniso_U_13
_atom_site_aniso_U_12
Cu1_1 0.02223(7) 0.01699(7) 0.01982(7) 0.00812(5) 0.00187(6) 0.00430(6)
Cu2_1 0.02881(8) 0.02054(7) 0.01633(7) 0.00620(6) 0.00472(6) 0.00463(6)
Cu3_1 0.02679(8) 0.02375(8) 0.02098(7) 0.00813(6) 0.00902(6) 0.00260(6)
Cu4_1 0.02276(8) 0.01536(7) 0.02372(7) 0.00735(6) 0.00555(6) -0.00126(6)
F1_1 0.0808(10) 0.0488(7) 0.0253(5) 0.0132(5) 0.0200(6) 0.0080(7)
F2_1 0.0751(9) 0.0474(7) 0.0395(6) 0.0245(5) 0.0147(6) -0.0126(6)
F3_1 0.0643(9) 0.0651(9) 0.0398(6) 0.0328(6) -0.0083(6) 0.0145(7)
F4_1 0.0634(9) 0.0700(9) 0.0545(8) 0.0471(7) 0.0293(7) 0.0262(7)
F5_1 0.1027(13) 0.0769(11) 0.0252(5) 0.0129(6) 0.0305(7) 0.0257(9)
F6_1 0.0462(7) 0.1078(14) 0.0725(10) 0.0609(10) 0.0313(7) 0.0162(8)
F7_1 0.1071(13) 0.0408(7) 0.0572(8) 0.0286(6) 0.0288(8) -0.0094(8)
F8_1 0.0532(8) 0.0511(8) 0.0754(10) -0.0028(7) 0.0429(7) -0.0179(6)
F9_1 0.0529(8) 0.0502(8) 0.0643(9) -0.0068(7) 0.0202(7) -0.0324(6)
F10_1 0.0440(6) 0.0543(7) 0.0549(7) 0.0431(6) 0.0199(5) 0.0151(5)
F11_1 0.0733(9) 0.0192(5) 0.0603(8) 0.0153(5) 0.0033(7) 0.0038(5)
F12_1 0.0361(5) 0.0557(7) 0.0525(7) 0.0399(6) 0.0068(5) 0.0175(5)
N1_1 0.0266(5) 0.0168(5) 0.0174(5) 0.0065(4) 0.0012(4) 0.0043(4)
N2_1 0.0282(6) 0.0159(5) 0.0179(5) 0.0065(4) 0.0027(4) 0.0039(4)
N3_1 0.0265(6) 0.0267(6) 0.0178(5) 0.0073(4) 0.0059(4) 0.0064(5)
N4_1 0.0252(5) 0.0267(6) 0.0184(5) 0.0088(4) 0.0058(4) 0.0052(4)
N5_1 0.0276(6) 0.0175(5) 0.0208(5) 0.0052(4) 0.0077(4) 0.0003(4)
N6_1 0.0256(5) 0.0161(5) 0.0225(5) 0.0049(4) 0.0082(4) -0.0012(4)
N7_1 0.0170(4) 0.0160(4) 0.0220(5) 0.0079(4) 0.0025(4) 0.0006(4)
N8_1 0.0170(5) 0.0170(5) 0.0224(5) 0.0090(4) 0.0021(4) 0.0018(4)
C1_1 0.0248(6) 0.0208(6) 0.0177(5) 0.0065(4) 0.0015(4) 0.0038(5)
C2_1 0.0280(6) 0.0238(6) 0.0201(6) 0.0105(5) 0.0030(5) 0.0038(5)
C3_1 0.0241(6) 0.0197(6) 0.0221(6) 0.0097(5) 0.0027(5) 0.0032(5)
C4_1 0.0302(7) 0.0249(6) 0.0207(6) 0.0036(5) -0.0014(5) 0.0026(5)
C5_1 0.0575(12) 0.0254(7) 0.0297(8) 0.0046(6) -0.0025(8) -0.0095(7)
C6_1 0.0382(9) 0.0352(8) 0.0301(8) -0.0025(6) 0.0002(7) 0.0121(7)
C7_1 0.0352(8) 0.0418(9) 0.0255(7) 0.0026(6) -0.0073(6) 0.0055(7)
C8_1 0.0489(10) 0.0363(8) 0.0243(7) 0.0162(6) 0.0055(7) 0.0030(7)
C9_1 0.0323(7) 0.0190(6) 0.0306(7) 0.0108(5) 0.0022(6) 0.0009(5)
C10_1 0.0298(8) 0.0360(9) 0.0600(12) 0.0208(9) -0.0061(8) -0.0072(7)
C11_1 0.0346(8) 0.0242(7) 0.0531(10) 0.0215(7) 0.0048(7) 0.0041(6)
C12_1 0.0853(17) 0.0182(7) 0.0337(9) 0.0049(6) 0.0104(9) 0.0051(8)
C13_1 0.0265(6) 0.0274(7) 0.0213(6) 0.0058(5) 0.0088(5) 0.0069(5)
C14_1 0.0322(7) 0.0299(7) 0.0188(6) 0.0095(5) 0.0108(5) 0.0071(6)
C15_1 0.0303(7) 0.0251(6) 0.0167(5) 0.0062(5) 0.0064(5) 0.0051(5)
C16_1 0.0316(8) 0.0446(9) 0.0283(7) 0.0104(7) 0.0125(6) 0.0151(7)
C17_1 0.0419(10) 0.0854(17) 0.0392(10) 0.0281(11) 0.0153(8) 0.0352(11)
C18_1 0.0290(9) 0.0624(15) 0.0712(16) 0.0087(12) 0.0110(10) 0.0068(9)
C19_1 0.0551(12) 0.0610(14) 0.0358(9) 0.0074(9) 0.0202(9) 0.0315(11)
C20_1 0.0454(10) 0.0530(11) 0.0295(8) 0.0215(8) 0.0184(7) 0.0135(9)
C21_1 0.0330(7) 0.0361(8) 0.0214(6) 0.0109(6) 0.0033(5) 0.0085(6)
C22_1 0.0475(10) 0.0374(9) 0.0374(9) 0.0123(7) 0.0019(8) 0.0148(8)
C23_1 0.0310(8) 0.0691(14) 0.0401(10) 0.0263(10) 0.0023(7) 0.0097(9)
C24_1 0.0558(12) 0.0550(12) 0.0222(7) 0.0061(7) -0.0036(7) 0.0140(10)
C25_1 0.0240(6) 0.0176(5) 0.0209(5) 0.0052(4) 0.0028(5) 0.0006(5)
C26_1 0.0255(6) 0.0188(6) 0.0242(6) 0.0068(5) 0.0070(5) -0.0043(5)
C27_1 0.0239(6) 0.0182(5) 0.0241(6) 0.0059(5) 0.0078(5) -0.0008(5)
C28_1 0.0352(7) 0.0180(6) 0.0226(6) 0.0038(5) 0.0021(5) 0.0017(5)
C29_1 0.0484(11) 0.0348(9) 0.0332(8) -0.0001(7) -0.0105(8) 0.0046(8)
C30_1 0.0637(13) 0.0190(6) 0.0316(8) 0.0055(6) -0.0043(8) 0.0037(7)
C31_1 0.0551(12) 0.0292(8) 0.0396(9) -0.0056(7) 0.0189(9) 0.0032(8)
C32_1 0.0482(10) 0.0283(8) 0.0411(9) 0.0028(7) 0.0187(8) -0.0145(7)
C33_1 0.0432(9) 0.0219(6) 0.0240(6) 0.0035(5) 0.0144(6) -0.0011(6)
C34_1 0.0917(18) 0.0331(9) 0.0259(8) 0.0101(7) 0.0173(9) -0.0066(10)
C35_1 0.0542(11) 0.0266(7) 0.0262(7) -0.0002(6) 0.0080(7) -0.0078(7)
C36_1 0.0501(12) 0.0395(10) 0.0593(13) 0.0027(9) 0.0311(10) 0.0102(9)
C37_1 0.0193(5) 0.0185(5) 0.0194(5) 0.0074(4) 0.0021(4) 0.0026(4)
C38_1 0.0215(6) 0.0178(5) 0.0216(5) 0.0107(4) 0.0033(4) 0.0031(4)
C39_1 0.0187(5) 0.0168(5) 0.0194(5) 0.0071(4) 0.0021(4) 0.0005(4)
C40_1 0.0196(6) 0.0299(7) 0.0269(6) 0.0124(5) 0.0040(5) 0.0070(5)
C41_1 0.0221(7) 0.0463(10) 0.0473(10) 0.0261(8) 0.0121(6) 0.0099(7)
C42_1 0.0239(7) 0.0504(10) 0.0323(8) 0.0122(7) -0.0030(6) 0.0052(7)
C43_1 0.0344(8) 0.0335(8) 0.0388(8) 0.0098(7) 0.0102(7) 0.0159(7)
C44_1 0.0321(7) 0.0277(7) 0.0366(8) 0.0200(6) 0.0064(6) 0.0076(6)
C45_1 0.0183(6) 0.0274(6) 0.0282(6) 0.0121(5) 0.0051(5) 0.0001(5)
C46_1 0.0196(6) 0.0523(11) 0.0449(9) 0.0271(8) 0.0059(6) 0.0053(7)
C47_1 0.0318(8) 0.0481(10) 0.0320(8) 0.0155(7) 0.0129(6) 0.0078(7)
C48_1 0.0302(8) 0.0315(8) 0.0542(11) 0.0134(8) 0.0059(7) -0.0095(7)
Cu1_2 0.02554(8) 0.02205(8) 0.02310(8) 0.00622(6) 0.00141(6) 0.00866(6)
Cu2_2 0.02303(7) 0.02393(8) 0.01618(7) 0.00623(6) -0.00126(6) 0.00587(6)
Cu3_2 0.02215(7) 0.01946(7) 0.01661(7) 0.00779(5) 0.00303(5) 0.00119(6)
Cu4_2 0.02920(9) 0.01820(7) 0.02109(7) 0.00408(6) 0.00429(6) 0.00349(6)
F1_2 0.0854(11) 0.0610(9) 0.0431(7) 0.0325(7) -0.0016(7) 0.0266(8)
F2_2 0.0500(7) 0.0584(8) 0.0473(7) -0.0043(6) -0.0285(6) 0.0187(6)
F3_2 0.0465(7) 0.0672(9) 0.0481(7) 0.0027(6) -0.0102(6) 0.0372(7)
F4_2 0.0380(6) 0.0740(9) 0.0751(9) 0.0590(8) 0.0188(6) 0.0079(6)
F5_2 0.0837(11) 0.0907(12) 0.0233(5) 0.0249(7) 0.0078(6) 0.0045(9)
F6_2 0.0471(7) 0.0727(9) 0.0763(10) 0.0627(8) 0.0165(7) 0.0218(7)
F7_2 0.1110(14) 0.0315(6) 0.0554(8) 0.0194(6) 0.0107(8) 0.0281(7)
F8_2 0.1299(17) 0.0592(9) 0.0518(8) 0.0323(7) -0.0094(9) 0.0389(10)
F9_2 0.1138(16) 0.0474(8) 0.0948(13) 0.0446(9) 0.0347(12) -0.0082(9)
F10_2 0.0594(8) 0.0511(8) 0.0733(10) 0.0405(7) 0.0114(7) 0.0211(7)
F11_2 0.0983(13) 0.0254(6) 0.0779(11) 0.0052(6) 0.0112(9) 0.0289(7)
F12_2 0.0420(7) 0.0660(9) 0.0956(12) 0.0445(9) -0.0020(7) 0.0230(7)
N1_2 0.0264(6) 0.0223(5) 0.0182(5) 0.0035(4) -0.0001(4) 0.0080(4)
N2_2 0.0269(6) 0.0238(5) 0.0159(5) 0.0034(4) -0.0013(4) 0.0091(4)
N3_2 0.0184(5) 0.0221(5) 0.0178(5) 0.0068(4) 0.0016(4) 0.0024(4)
N4_2 0.0179(5) 0.0215(5) 0.0176(5) 0.0077(4) 0.0015(4) 0.0024(4)
N5_2 0.0265(5) 0.0184(5) 0.0160(4) 0.0056(4) 0.0030(4) 0.0004(4)
N6_2 0.0289(6) 0.0206(5) 0.0156(5) 0.0061(4) 0.0029(4) 0.0009(4)
N7_2 0.0247(6) 0.0208(5) 0.0276(6) 0.0051(4) 0.0045(4) 0.0050(4)
N8_2 0.0236(5) 0.0192(5) 0.0272(6) 0.0059(4) 0.0028(4) 0.0055(4)
C1_2 0.0246(6) 0.0237(6) 0.0171(5) 0.0049(4) -0.0008(4) 0.0040(5)
C2_2 0.0234(6) 0.0269(6) 0.0200(6) 0.0065(5) -0.0024(5) 0.0066(5)
C3_2 0.0236(6) 0.0235(6) 0.0205(6) 0.0055(5) 0.0005(5) 0.0092(5)
C4_2 0.0334(7) 0.0251(6) 0.0183(6) 0.0019(5) -0.0007(5) 0.0030(6)
C5_2 0.0433(10) 0.0342(9) 0.0352(9) -0.0005(7) -0.0027(7) -0.0041(8)
C6_2 0.0465(10) 0.0347(8) 0.0277(8) -0.0036(6) 0.0003(7) 0.0146(8)
C7_2 0.0633(13) 0.0397(9) 0.0196(7) 0.0066(6) 0.0039(7) 0.0066(9)
C8_2 0.0385(9) 0.0404(9) 0.0293(8) 0.0063(7) -0.0092(7) 0.0164(7)
C9_2 0.0376(8) 0.0266(7) 0.0256(7) 0.0046(5) -0.0011(6) 0.0138(6)
C10_2 0.0741(15) 0.0263(8) 0.0389(10) 0.0073(7) -0.0034(10) 0.0154(9)
C11_2 0.0558(11) 0.0268(7) 0.0301(8) -0.0024(6) -0.0091(8) 0.0123(8)
C12_2 0.0520(12) 0.0529(12) 0.0402(10) 0.0043(9) 0.0139(9) 0.0283(10)
C13_2 0.0204(6) 0.0200(5) 0.0212(5) 0.0068(4) 0.0034(4) 0.0011(4)
C14_2 0.0232(6) 0.0255(6) 0.0204(5) 0.0125(5) 0.0039(5) 0.0029(5)
C15_2 0.0205(5) 0.0203(5) 0.0185(5) 0.0079(4) 0.0010(4) 0.0022(4)
C16_2 0.0204(6) 0.0275(7) 0.0314(7) 0.0114(5) 0.0072(5) 0.0024(5)
C17_2 0.0240(7) 0.0368(9) 0.0558(11) 0.0117(8) 0.0066(7) -0.0035(6)
C18_2 0.0215(7) 0.0499(10) 0.0461(10) 0.0257(8) 0.0071(6) 0.0103(7)
C19_2 0.0337(8) 0.0465(10) 0.0360(9) 0.0101(7) 0.0160(7) 0.0097(7)
C20_2 0.0341(8) 0.0487(10) 0.0371(8) 0.0297(8) 0.0084(7) 0.0069(7)
C21_2 0.0199(6) 0.0277(7) 0.0300(7) 0.0131(5) -0.0017(5) 0.0026(5)
C22_2 0.0343(9) 0.0588(12) 0.0329(8) 0.0166(8) -0.0094(7) 0.0040(8)
C23_2 0.0310(8) 0.0313(8) 0.0600(12) 0.0150(8) 0.0033(8) 0.0104(7)
C24_2 0.0195(6) 0.0478(10) 0.0500(10) 0.0277(8) 0.0044(6) 0.0061(6)
C25_2 0.0279(6) 0.0180(5) 0.0215(6) 0.0072(4) 0.0028(5) 0.0008(5)
C26_2 0.0356(8) 0.0237(6) 0.0267(7) 0.0137(5) 0.0026(6) 0.0020(6)
C27_2 0.0282(7) 0.0283(7) 0.0192(6) 0.0118(5) 0.0015(5) 0.0019(5)
C28_2 0.0342(7) 0.0194(6) 0.0252(6) 0.0022(5) 0.0012(6) -0.0030(5)
C29_2 0.0434(10) 0.0298(8) 0.0328(8) -0.0021(6) 0.0067(7) 0.0022(7)
C30_2 0.0539(11) 0.0331(8) 0.0251(7) 0.0034(6) -0.0113(7) 0.0004(8)
C31_2 0.0449(10) 0.0309(9) 0.0473(11) 0.0042(8) 0.0065(8) -0.0123(8)
C32_2 0.0794(16) 0.0302(9) 0.0413(10) 0.0221(8) 0.0058(10) 0.0100(9)
C33_2 0.0369(8) 0.0440(9) 0.0187(6) 0.0149(6) 0.0015(6) -0.0007(7)
C34_2 0.0342(10) 0.111(2) 0.0332(9) 0.0336(12) -0.0047(8) -0.0082(12)
C35_2 0.0349(8) 0.0643(13) 0.0299(8) 0.0287(8) 0.0059(6) 0.0058(8)
C36_2 0.114(2) 0.0445(11) 0.0158(7) 0.0029(7) 0.0084(10) -0.0001(13)
C37_2 0.0264(7) 0.0209(6) 0.0293(7) 0.0022(5) 0.0021(5) 0.0073(5)
C38_2 0.0301(7) 0.0187(6) 0.0323(7) 0.0036(5) 0.0011(6) 0.0081(5)
C39_2 0.0278(7) 0.0184(6) 0.0272(6) 0.0049(5) 0.0017(5) 0.0048(5)
C40_2 0.0285(8) 0.0312(8) 0.0474(10) 0.0024(7) 0.0109(7) 0.0094(6)
C41_2 0.0270(9) 0.0737(18) 0.0711(17) -0.0026(13) 0.0002(10) 0.0041(10)
C42_2 0.0449(12) 0.0452(12) 0.099(2) 0.0279(13) 0.0401(13) 0.0163(10)
C43_2 0.0501(12) 0.0373(10) 0.0662(15) 0.0014(10) 0.0251(11) 0.0173(9)
C44_2 0.0422(10) 0.0306(8) 0.0511(11) 0.0134(8) 0.0020(8) 0.0158(7)
C45_2 0.0328(8) 0.0221(6) 0.0384(8) 0.0086(6) 0.0055(6) 0.0015(6)
C46_2 0.0300(8) 0.0405(10) 0.0699(14) 0.0257(10) 0.0089(9) 0.0039(7)
C47_2 0.0536(12) 0.0442(11) 0.0438(10) 0.0156(9) 0.0167(9) -0.0007(9)
C48_2 0.0502(11) 0.0231(8) 0.0636(14) 0.0081(8) 0.0086(10) -0.0034(7)
Cu1_3 0.02469(8) 0.01724(7) 0.02515(8) 0.00874(6) 0.00074(6) 0.00249(6)
Cu2_3 0.02722(8) 0.02288(8) 0.02142(7) 0.00703(6) 0.00363(6) 0.00473(6)
Cu3_3 0.02246(8) 0.02562(8) 0.02374(8) 0.00643(6) 0.00736(6) 0.00079(6)
Cu4_3 0.02560(8) 0.01773(7) 0.02337(8) 0.00506(6) 0.00455(6) -0.00434(6)
F1_3 0.175(2) 0.0635(10) 0.0345(7) 0.0215(7) 0.0359(10) 0.0180(12)
F2_3 0.1247(16) 0.0492(8) 0.0558(9) 0.0330(7) 0.0329(10) 0.0010(9)
F3_3 0.1257(18) 0.1031(16) 0.0736(12) 0.0624(12) -0.0338(12) 0.0086(13)
F4_3 0.0413(6) 0.0678(8) 0.0293(5) 0.0141(5) 0.0190(5) 0.0155(6)
F5_3 0.0637(9) 0.0480(7) 0.0518(7) 0.0149(6) 0.0204(6) -0.0163(6)
F6_3 0.0444(6) 0.0772(9) 0.0333(6) 0.0300(6) 0.0129(5) 0.0154(6)
F7_3 0.0634(8) 0.0226(5) 0.0464(6) 0.0125(4) 0.0086(6) 0.0015(5)
F8_3 0.0863(10) 0.0360(6) 0.0356(6) 0.0160(5) 0.0141(6) -0.0062(6)
F9_3 0.0355(6) 0.0430(7) 0.0787(10) 0.0192(7) 0.0181(6) -0.0121(5)
F10_3 0.0360(6) 0.0228(5) 0.0697(8) 0.0196(5) 0.0046(5) -0.0025(4)
F11_3 0.0662(9) 0.0681(9) 0.0548(8) 0.0482(7) -0.0075(7) -0.0020(7)
F12_3 0.0422(7) 0.0309(6) 0.1312(15) 0.0365(8) 0.0284(8) 0.0188(5)
N1_3 0.0299(6) 0.0174(5) 0.0219(5) 0.0067(4) 0.0005(4) 0.0023(4)
N2_3 0.0277(6) 0.0167(5) 0.0250(5) 0.0076(4) 0.0018(4) 0.0025(4)
N3_3 0.0216(5) 0.0276(6) 0.0219(5) 0.0072(4) 0.0046(4) 0.0054(4)
N4_3 0.0205(5) 0.0270(6) 0.0214(5) 0.0077(4) 0.0050(4) 0.0046(4)
N5_3 0.0245(5) 0.0203(5) 0.0247(5) 0.0021(4) 0.0070(4) -0.0023(4)
N6_3 0.0297(6) 0.0180(5) 0.0239(5) 0.0016(4) 0.0093(5) -0.0049(4)
N7_3 0.0175(5) 0.0195(5) 0.0239(5) 0.0075(4) 0.0006(4) -0.0013(4)
N8_3 0.0179(5) 0.0174(5) 0.0253(5) 0.0075(4) 0.0010(4) 0.0002(4)
C1_3 0.0382(8) 0.0258(7) 0.0222(6) 0.0082(5) -0.0014(6) 0.0036(6)
C2_3 0.0493(10) 0.0283(7) 0.0265(7) 0.0158(6) 0.0021(7) 0.0027(7)
C3_3 0.0335(7) 0.0200(6) 0.0283(7) 0.0114(5) 0.0026(6) 0.0016(5)
C4_3 0.0578(12) 0.0305(8) 0.0241(7) 0.0011(6) -0.0089(7) 0.0016(8)
C5_3 0.109(3) 0.0574(16) 0.0558(16) 0.0016(12) -0.0486(17) 0.0071(16)
C6_3 0.0712(16) 0.0293(9) 0.0462(11) -0.0013(8) 0.0033(11) -0.0115(10)
C7_3 0.0779(18) 0.0472(13) 0.0415(11) -0.0094(9) 0.0181(11) -0.0003(12)
C8_3 0.102(2) 0.0467(12) 0.0332(10) 0.0227(9) 0.0067(11) 0.0078(13)
C9_3 0.0376(8) 0.0198(6) 0.0407(9) 0.0128(6) 0.0034(7) 0.0026(6)
C10_3 0.0417(10) 0.0285(8) 0.0634(13) 0.0155(8) 0.0037(9) -0.0028(7)
C11_3 0.0483(11) 0.0303(8) 0.0549(12) 0.0230(8) 0.0029(9) 0.0109(8)
C12_3 0.0671(14) 0.0223(7) 0.0419(10) 0.0079(7) 0.0102(9) 0.0101(8)
C13_3 0.0225(6) 0.0293(7) 0.0204(6) 0.0045(5) 0.0055(5) 0.0041(5)
C14_3 0.0228(6) 0.0299(7) 0.0198(6) 0.0058(5) 0.0060(5) 0.0013(5)
C15_3 0.0224(6) 0.0238(6) 0.0189(5) 0.0049(4) 0.0048(4) 0.0020(5)
C16_3 0.0230(7) 0.0477(10) 0.0293(7) 0.0091(7) 0.0067(6) 0.0107(7)
C17_3 0.0236(8) 0.0725(15) 0.0485(11) 0.0159(11) 0.0070(7) 0.0011(9)
C18_3 0.0441(11) 0.0583(13) 0.0473(11) 0.0008(10) 0.0084(9) 0.0271(10)
C19_3 0.0327(9) 0.0778(16) 0.0375(9) 0.0224(10) 0.0087(7) 0.0233(10)
C20_3 0.0331(8) 0.0434(9) 0.0256(7) 0.0110(6) 0.0107(6) 0.0030(7)
C21_3 0.0252(6) 0.0311(7) 0.0225(6) 0.0086(5) 0.0024(5) 0.0055(5)
C22_3 0.0378(9) 0.0492(11) 0.0310(8) 0.0006(7) -0.0063(7) 0.0074(8)
C23_3 0.0385(9) 0.0320(8) 0.0462(10) 0.0153(7) 0.0025(7) 0.0069(7)
C24_3 0.0288(8) 0.0530(11) 0.0410(9) 0.0219(8) 0.0109(7) 0.0148(8)
C25_3 0.0221(6) 0.0182(6) 0.0294(7) 0.0042(5) 0.0045(5) 0.0001(5)
C26_3 0.0241(6) 0.0194(6) 0.0310(7) 0.0095(5) 0.0056(5) -0.0026(5)
C27_3 0.0284(7) 0.0208(6) 0.0266(6) 0.0071(5) 0.0083(5) -0.0024(5)
C28_3 0.0313(7) 0.0208(6) 0.0289(7) 0.0003(5) 0.0040(6) -0.0014(5)
C29_3 0.0363(9) 0.0348(9) 0.0353(8) 0.0054(7) -0.0009(7) -0.0109(7)
C30_3 0.0483(11) 0.0336(9) 0.0442(10) -0.0002(8) 0.0065(8) 0.0142(8)
C31_3 0.0481(10) 0.0316(8) 0.0269(7) 0.0012(6) 0.0066(7) -0.0053(7)
C32_3 0.0393(9) 0.0256(7) 0.0363(8) 0.0105(6) 0.0083(7) -0.0047(6)
C33_3 0.0525(11) 0.0296(8) 0.0281(7) 0.0074(6) 0.0160(7) -0.0006(7)
C34_3 0.0802(18) 0.0552(14) 0.0281(9) 0.0071(9) -0.0013(10) -0.0037(12)
C35_3 0.0625(14) 0.0516(13) 0.0539(13) 0.0111(10) 0.0367(12) 0.0049(11)
C36_3 0.110(2) 0.0284(9) 0.0363(10) 0.0018(7) 0.0339(12) -0.0033(11)
C37_3 0.0196(5) 0.0186(5) 0.0193(5) 0.0053(4) 0.0005(4) 0.0015(4)
C38_3 0.0215(6) 0.0179(5) 0.0221(5) 0.0077(4) 0.0019(4) 0.0023(4)
C39_3 0.0195(5) 0.0156(5) 0.0211(5) 0.0050(4) 0.0014(4) 0.0005(4)
C40_3 0.0191(6) 0.0312(7) 0.0266(6) 0.0100(5) 0.0002(5) 0.0036(5)
C41_3 0.0304(8) 0.0514(11) 0.0326(8) 0.0141(7) -0.0039(6) 0.0126(7)
C42_3 0.0172(7) 0.0543(12) 0.0897(18) 0.0407(12) 0.0012(9) -0.0003(7)
C43_3 0.0303(8) 0.0619(13) 0.0348(9) -0.0011(8) 0.0058(7) 0.0173(8)
C44_3 0.0276(7) 0.0258(7) 0.0501(10) 0.0212(7) 0.0054(7) 0.0056(6)
C45_3 0.0187(5) 0.0221(6) 0.0261(6) 0.0078(5) 0.0028(5) -0.0004(5)
C46_3 0.0231(7) 0.0306(8) 0.0644(12) 0.0156(8) 0.0130(7) 0.0065(6)
C47_3 0.0239(7) 0.0378(8) 0.0304(7) 0.0056(6) 0.0003(6) -0.0064(6)
C48_3 0.0279(7) 0.0486(10) 0.0298(7) 0.0151(7) 0.0082(6) 0.0010(7)
Cu1_4 0.02641(8) 0.02546(8) 0.02604(8) 0.00547(7) 0.00021(7) 0.00953(7)
Cu2_4 0.02451(8) 0.02409(8) 0.01724(7) 0.00651(6) -0.00200(6) 0.00377(6)
Cu3_4 0.02572(8) 0.02384(8) 0.01731(7) 0.00862(6) 0.00508(6) 0.00108(6)
Cu4_4 0.03065(9) 0.02074(8) 0.02177(8) 0.00650(6) 0.00588(7) 0.00538(7)
F1_4 0.0695(9) 0.0675(9) 0.0268(5) 0.0194(6) 0.0034(5) 0.0019(7)
F2_4 0.1084(14) 0.0456(7) 0.0464(8) 0.0266(6) -0.0202(8) 0.0049(8)
F3_4 0.0372(6) 0.0872(11) 0.0520(8) 0.0245(8) -0.0127(6) 0.0161(7)
F4_4 0.0525(8) 0.1301(15) 0.0325(6) 0.0424(8) 0.0214(6) 0.0340(9)
F5_4 0.0680(9) 0.0481(7) 0.0564(8) 0.0386(6) 0.0016(7) -0.0022(6)
F6_4 0.0456(6) 0.0650(8) 0.0240(5) 0.0198(5) -0.0048(4) 0.0052(6)
F7_4 0.0863(11) 0.0309(6) 0.0540(8) 0.0196(5) 0.0140(7) 0.0189(6)
F8_4 0.0652(8) 0.0429(6) 0.0420(6) 0.0262(5) -0.0022(6) 0.0129(6)
F9_4 0.0559(8) 0.0541(8) 0.0696(9) 0.0409(7) 0.0081(7) -0.0125(6)
F10_4 0.0828(11) 0.0480(8) 0.0944(13) 0.0273(8) 0.0342(10) 0.0437(8)
F11_4 0.0883(12) 0.0678(10) 0.0701(10) 0.0316(8) -0.0099(9) 0.0343(9)
F12_4 0.0655(10) 0.0404(7) 0.1386(17) 0.0480(10) 0.0263(11) 0.0172(7)
N1_4 0.0289(6) 0.0276(6) 0.0223(5) 0.0016(4) -0.0024(5) 0.0097(5)
N2_4 0.0281(6) 0.0242(5) 0.0182(5) 0.0033(4) -0.0017(4) 0.0071(5)
N3_4 0.0181(5) 0.0241(5) 0.0182(5) 0.0080(4) 0.0004(4) 0.0005(4)
N4_4 0.0187(5) 0.0247(5) 0.0168(5) 0.0082(4) 0.0014(4) 0.0007(4)
N5_4 0.0304(6) 0.0221(5) 0.0180(5) 0.0073(4) 0.0054(4) 0.0017(5)
N6_4 0.0301(6) 0.0225(5) 0.0165(5) 0.0067(4) 0.0059(4) 0.0034(5)
N7_4 0.0265(6) 0.0224(5) 0.0267(6) 0.0064(4) 0.0061(5) 0.0066(5)
N8_4 0.0240(5) 0.0208(5) 0.0267(6) 0.0060(4) 0.0038(4) 0.0065(4)
C1_4 0.0240(6) 0.0307(7) 0.0191(6) 0.0028(5) 0.0010(5) 0.0043(5)
C2_4 0.0260(6) 0.0311(7) 0.0213(6) 0.0096(5) -0.0042(5) 0.0023(5)
C3_4 0.0268(6) 0.0240(6) 0.0225(6) 0.0065(5) -0.0027(5) 0.0047(5)
C4_4 0.0371(9) 0.0442(10) 0.0263(7) -0.0085(7) -0.0049(6) 0.0120(8)
C5_4 0.0405(10) 0.0432(10) 0.0365(9) -0.0014(8) -0.0070(8) -0.0012(8)
C6_4 0.0736(16) 0.0372(10) 0.0508(13) -0.0097(9) -0.0178(11) 0.0194(11)
C7_4 0.0436(12) 0.085(2) 0.0461(12) -0.0189(12) 0.0143(10) 0.0038(12)
C8_4 0.0450(10) 0.0421(10) 0.0283(8) 0.0125(7) -0.0097(7) 0.0026(8)
C9_4 0.0513(11) 0.0289(8) 0.0327(8) 0.0055(6) -0.0080(7) 0.0147(7)
C10_4 0.104(2) 0.0305(10) 0.0524(13) 0.0142(9) -0.0072(14) -0.0072(12)
C11_4 0.083(2) 0.0668(17) 0.0627(16) -0.0007(13) -0.0140(14) 0.0508(16)
C12_4 0.099(2) 0.0391(10) 0.0297(9) 0.0010(7) 0.0005(10) 0.0342(12)
C13_4 0.0202(5) 0.0205(5) 0.0184(5) 0.0062(4) 0.0029(4) -0.0001(4)
C14_4 0.0255(6) 0.0234(6) 0.0171(5) 0.0090(4) 0.0032(4) 0.0031(5)
C15_4 0.0210(6) 0.0206(5) 0.0165(5) 0.0053(4) 0.0012(4) 0.0022(4)
C16_4 0.0210(6) 0.0312(7) 0.0276(7) 0.0110(6) 0.0058(5) -0.0006(5)
C17_4 0.0407(10) 0.0349(9) 0.0488(11) 0.0097(8) 0.0176(8) -0.0090(7)
C18_4 0.0331(8) 0.0361(9) 0.0524(11) 0.0018(8) 0.0184(8) 0.0035(7)
C19_4 0.0187(7) 0.109(2) 0.0545(13) 0.0462(14) 0.0037(8) 0.0051(10)
C20_4 0.0335(8) 0.0463(9) 0.0258(7) 0.0195(7) 0.0058(6) 0.0066(7)
C21_4 0.0209(6) 0.0269(6) 0.0238(6) 0.0075(5) -0.0001(5) 0.0039(5)
C22_4 0.0274(7) 0.0297(7) 0.0362(8) 0.0060(6) -0.0053(6) 0.0001(6)
C23_4 0.0308(8) 0.0296(8) 0.0513(10) 0.0154(7) -0.0007(7) 0.0078(6)
C24_4 0.0243(7) 0.0628(12) 0.0316(8) 0.0135(8) 0.0067(6) 0.0121(8)
C25_4 0.0261(6) 0.0208(6) 0.0243(6) 0.0072(5) 0.0040(5) -0.0007(5)
C26_4 0.0278(7) 0.0234(6) 0.0254(6) 0.0131(5) 0.0041(5) 0.0018(5)
C27_4 0.0244(6) 0.0275(6) 0.0206(6) 0.0107(5) 0.0051(5) 0.0040(5)
C28_4 0.0344(8) 0.0223(6) 0.0274(7) 0.0029(5) 0.0035(6) -0.0035(6)
C29_4 0.0501(12) 0.0355(9) 0.0451(11) 0.0011(8) 0.0049(9) -0.0187(9)
C30_4 0.0436(10) 0.0355(9) 0.0411(10) -0.0058(7) 0.0092(8) 0.0027(8)
C31_4 0.0751(15) 0.0335(9) 0.0251(8) 0.0016(7) -0.0067(9) 0.0010(9)
C32_4 0.0446(10) 0.0303(8) 0.0373(9) 0.0186(7) 0.0050(7) 0.0025(7)
C33_4 0.0331(8) 0.0387(8) 0.0183(6) 0.0115(6) 0.0047(5) 0.0062(6)
C34_4 0.0395(10) 0.0531(11) 0.0299(8) 0.0125(8) -0.0014(7) 0.0054(8)
C35_4 0.0415(9) 0.0579(12) 0.0287(8) 0.0226(8) 0.0127(7) 0.0098(9)
C36_4 0.0564(11) 0.0403(9) 0.0194(6) 0.0055(6) 0.0086(7) 0.0124(8)
C37_4 0.0261(7) 0.0215(6) 0.0321(7) 0.0047(5) 0.0055(5) 0.0063(5)
C38_4 0.0291(7) 0.0213(6) 0.0350(8) 0.0072(5) 0.0043(6) 0.0089(5)
C39_4 0.0280(7) 0.0185(6) 0.0286(7) 0.0050(5) 0.0037(5) 0.0050(5)
C40_4 0.0296(8) 0.0328(8) 0.0490(10) 0.0083(7) 0.0136(7) 0.0104(7)
C41_4 0.0368(10) 0.0484(12) 0.093(2) 0.0294(12) 0.0294(12) 0.0112(9)
C42_4 0.0617(15) 0.0538(14) 0.0674(16) -0.0004(12) 0.0379(13) 0.0106(12)
C43_4 0.0318(10) 0.0712(17) 0.0846(19) 0.0277(15) 0.0053(11) 0.0164(11)
C44_4 0.0418(10) 0.0310(8) 0.0603(12) 0.0196(8) 0.0094(9) 0.0158(7)
C45_4 0.0312(7) 0.0212(6) 0.0371(8) 0.0067(6) 0.0070(6) 0.0019(6)
C46_4 0.0354(9) 0.0495(12) 0.0701(15) 0.0300(11) 0.0236(10) 0.0126(9)
C47_4 0.0451(11) 0.0690(15) 0.0479(12) 0.0306(11) 0.0105(9) -0.0025(10)
C48_4 0.0591(15) 0.0361(11) 0.0787(18) -0.0109(11) 0.0249(13) -0.0160(10)

loop_
_atom_type_symbol
_atom_type_description
_atom_type_scat_dispersion_real
_atom_type_scat_dispersion_imag
_atom_type_scat_source
C C 0.0033 0.0016 'International Tables Vol C Tables 4.2.6.8 and 6.1.1.4'
H H 0.0000 0.0000 'International Tables Vol C Tables 4.2.6.8 and 6.1.1.4'
N N 0.0061 0.0033 'International Tables Vol C Tables 4.2.6.8 and 6.1.1.4'
F F 0.0171 0.0103 'International Tables Vol C Tables 4.2.6.8 and 6.1.1.4'
Cu Cu 0.3201 1.2651 'International Tables Vol C Tables 4.2.6.8 and 6.1.1.4'

loop_
_geom_angle_atom_site_label_1
_geom_angle_atom_site_label_2
_geom_angle_atom_site_label_3
_geom_angle
_geom_angle_site_symmetry_1
_geom_angle_site_symmetry_3
_geom_angle_publ_flag
N1_1 Cu1_1 N8_1 170.46(5) . . ?
N1_1 Cu1_1 Cu2_1 67.17(4) . . ?
N8_1 Cu1_1 Cu2_1 113.69(4) . . ?
N1_1 Cu1_1 Cu4_1 104.87(4) . . ?
N8_1 Cu1_1 Cu4_1 66.07(4) . . ?
Cu2_1 Cu1_1 Cu4_1 86.273(15) . . ?
N3_1 Cu2_1 N2_1 170.86(5) . . ?
N3_1 Cu2_1 Cu1_1 104.08(4) . . ?
N2_1 Cu2_1 Cu1_1 66.87(4) . . ?
N3_1 Cu2_1 Cu3_1 65.78(4) . . ?
N2_1 Cu2_1 Cu3_1 114.29(4) . . ?
Cu1_1 Cu2_1 Cu3_1 90.779(15) . . ?
N5_1 Cu3_1 N4_1 173.32(6) . . ?
N5_1 Cu3_1 Cu2_1 105.95(4) . . ?
N4_1 Cu3_1 Cu2_1 67.39(4) . . ?
N5_1 Cu3_1 Cu4_1 67.71(4) . . ?
N4_1 Cu3_1 Cu4_1 111.33(4) . . ?
Cu2_1 Cu3_1 Cu4_1 87.119(16) . . ?
N7_1 Cu4_1 N6_1 172.72(5) . . ?
N7_1 Cu4_1 Cu3_1 107.91(4) . . ?
N6_1 Cu4_1 Cu3_1 66.31(4) . . ?
N7_1 Cu4_1 Cu1_1 64.56(4) . . ?
N6_1 Cu4_1 Cu1_1 118.49(4) . . ?
Cu3_1 Cu4_1 Cu1_1 88.908(15) . . ?
C1_1 N1_1 N2_1 109.15(11) . . ?
C1_1 N1_1 Cu1_1 134.93(10) . . ?
N2_1 N1_1 Cu1_1 110.91(9) . . ?
C3_1 N2_1 N1_1 109.19(11) . . ?
C3_1 N2_1 Cu2_1 140.00(10) . . ?
N1_1 N2_1 Cu2_1 110.80(8) . . ?
C13_1 N3_1 N4_1 109.09(12) . . ?
C13_1 N3_1 Cu2_1 136.84(11) . . ?
N4_1 N3_1 Cu2_1 112.50(9) . . ?
C15_1 N4_1 N3_1 109.74(12) . . ?
C15_1 N4_1 Cu3_1 138.81(11) . . ?
N3_1 N4_1 Cu3_1 110.52(9) . . ?
C25_1 N5_1 N6_1 109.54(11) . . ?
C25_1 N5_1 Cu3_1 138.76(10) . . ?
N6_1 N5_1 Cu3_1 111.70(9) . . ?
C27_1 N6_1 N5_1 109.22(11) . . ?
C27_1 N6_1 Cu4_1 135.94(10) . . ?
N5_1 N6_1 Cu4_1 113.06(9) . . ?
C37_1 N7_1 N8_1 109.19(11) . . ?
C37_1 N7_1 Cu4_1 135.39(10) . . ?
N8_1 N7_1 Cu4_1 113.52(8) . . ?
C39_1 N8_1 N7_1 109.41(11) . . ?
C39_1 N8_1 Cu1_1 138.29(10) . . ?
N7_1 N8_1 Cu1_1 110.88(8) . . ?
N1_1 C1_1 C2_1 107.74(12) . . ?
N1_1 C1_1 C4_1 119.54(12) . . ?
C2_1 C1_1 C4_1 132.68(13) . . ?
C1_1 C2_1 C3_1 106.60(12) . . ?
C1_1 C2_1 C8_1 126.50(14) . . ?
C3_1 C2_1 C8_1 126.87(14) . . ?
N2_1 C3_1 C2_1 107.27(12) . . ?
N2_1 C3_1 C9_1 119.79(13) . . ?
C2_1 C3_1 C9_1 132.93(13) . . ?
C6_1 C4_1 C1_1 110.44(13) . . ?
C6_1 C4_1 C7_1 111.12(14) . . ?
C1_1 C4_1 C7_1 111.59(14) . . ?
C6_1 C4_1 C5_1 107.68(16) . . ?
C1_1 C4_1 C5_1 110.01(13) . . ?
C7_1 C4_1 C5_1 105.82(15) . . ?
C4_1 C5_1 H5A_1 109.5 . . ?
C4_1 C5_1 H5B_1 109.5 . . ?
H5A_1 C5_1 H5B_1 109.5 . . ?
C4_1 C5_1 H5C_1 109.5 . . ?
H5A_1 C5_1 H5C_1 109.5 . . ?
H5B_1 C5_1 H5C_1 109.5 . . ?
C4_1 C6_1 H6A_1 109.5 . . ?
C4_1 C6_1 H6B_1 109.5 . . ?
H6A_1 C6_1 H6B_1 109.5 . . ?
C4_1 C6_1 H6C_1 109.5 . . ?
H6A_1 C6_1 H6C_1 109.5 . . ?
H6B_1 C6_1 H6C_1 109.5 . . ?
C4_1 C7_1 H7A_1 109.5 . . ?
C4_1 C7_1 H7B_1 109.5 . . ?
H7A_1 C7_1 H7B_1 109.5 . . ?
C4_1 C7_1 H7C_1 109.5 . . ?
H7A_1 C7_1 H7C_1 109.5 . . ?
H7B_1 C7_1 H7C_1 109.5 . . ?
F3_1 C8_1 F1_1 106.12(16) . . ?
F3_1 C8_1 F2_1 105.93(16) . . ?
F1_1 C8_1 F2_1 104.39(16) . . ?
F3_1 C8_1 C2_1 114.28(16) . . ?
F1_1 C8_1 C2_1 112.62(15) . . ?
F2_1 C8_1 C2_1 112.71(15) . . ?
C3_1 C9_1 C12_1 110.15(13) . . ?
C3_1 C9_1 C10_1 108.93(14) . . ?
C12_1 C9_1 C10_1 108.65(17) . . ?
C3_1 C9_1 C11_1 111.93(14) . . ?
C12_1 C9_1 C11_1 106.71(16) . . ?
C10_1 C9_1 C11_1 110.41(14) . . ?
C9_1 C10_1 H10A_1 109.5 . . ?
C9_1 C10_1 H10B_1 109.5 . . ?
H10A_1 C10_1 H10B_1 109.5 . . ?
C9_1 C10_1 H10C_1 109.5 . . ?
H10A_1 C10_1 H10C_1 109.5 . . ?
H10B_1 C10_1 H10C_1 109.5 . . ?
C9_1 C11_1 H11A_1 109.5 . . ?
C9_1 C11_1 H11B_1 109.5 . . ?
H11A_1 C11_1 H11B_1 109.5 . . ?
C9_1 C11_1 H11C_1 109.5 . . ?
H11A_1 C11_1 H11C_1 109.5 . . ?
H11B_1 C11_1 H11C_1 109.5 . . ?
C9_1 C12_1 H12A_1 109.5 . . ?
C9_1 C12_1 H12B_1 109.5 . . ?
H12A_1 C12_1 H12B_1 109.5 . . ?
C9_1 C12_1 H12C_1 109.5 . . ?
H12A_1 C12_1 H12C_1 109.5 . . ?
H12B_1 C12_1 H12C_1 109.5 . . ?
N3_1 C13_1 C14_1 107.20(13) . . ?
N3_1 C13_1 C16_1 119.81(14) . . ?
C14_1 C13_1 C16_1 132.93(14) . . ?
C15_1 C14_1 C13_1 106.71(12) . . ?
C15_1 C14_1 C20_1 126.07(15) . . ?
C13_1 C14_1 C20_1 127.18(15) . . ?
N4_1 C15_1 C14_1 107.24(13) . . ?
N4_1 C15_1 C21_1 119.63(13) . . ?
C14_1 C15_1 C21_1 133.02(13) . . ?
C13_1 C16_1 C17_1 111.22(15) . . ?
C13_1 C16_1 C19_1 109.68(16) . . ?
C17_1 C16_1 C19_1 106.98(18) . . ?
C13_1 C16_1 C18_1 111.76(16) . . ?
C17_1 C16_1 C18_1 106.3(2) . . ?
C19_1 C16_1 C18_1 110.77(18) . . ?
C16_1 C17_1 H17A_1 109.5 . . ?
C16_1 C17_1 H17B_1 109.5 . . ?
H17A_1 C17_1 H17B_1 109.5 . . ?
C16_1 C17_1 H17C_1 109.5 . . ?
H17A_1 C17_1 H17C_1 109.5 . . ?
H17B_1 C17_1 H17C_1 109.5 . . ?
C16_1 C18_1 H18A_1 109.5 . . ?
C16_1 C18_1 H18B_1 109.5 . . ?
H18A_1 C18_1 H18B_1 109.5 . . ?
C16_1 C18_1 H18C_1 109.5 . . ?
H18A_1 C18_1 H18C_1 109.5 . . ?
H18B_1 C18_1 H18C_1 109.5 . . ?
C16_1 C19_1 H19A_1 109.5 . . ?
C16_1 C19_1 H19B_1 109.5 . . ?
H19A_1 C19_1 H19B_1 109.5 . . ?
C16_1 C19_1 H19C_1 109.5 . . ?
H19A_1 C19_1 H19C_1 109.5 . . ?
H19B_1 C19_1 H19C_1 109.5 . . ?
F6_1 C20_1 F5_1 106.06(17) . . ?
F6_1 C20_1 F4_1 104.46(18) . . ?
F5_1 C20_1 F4_1 106.59(17) . . ?
F6_1 C20_1 C14_1 113.41(17) . . ?
F5_1 C20_1 C14_1 112.75(18) . . ?
F4_1 C20_1 C14_1 112.89(15) . . ?
C15_1 C21_1 C23_1 110.85(14) . . ?
C15_1 C21_1 C24_1 113.07(15) . . ?
C23_1 C21_1 C24_1 106.36(17) . . ?
C15_1 C21_1 C22_1 108.37(15) . . ?
C23_1 C21_1 C22_1 107.24(16) . . ?
C24_1 C21_1 C22_1 110.80(16) . . ?
C21_1 C22_1 H22A_1 109.5 . . ?
C21_1 C22_1 H22B_1 109.5 . . ?
H22A_1 C22_1 H22B_1 109.5 . . ?
C21_1 C22_1 H22C_1 109.5 . . ?
H22A_1 C22_1 H22C_1 109.5 . . ?
H22B_1 C22_1 H22C_1 109.5 . . ?
C21_1 C23_1 H23A_1 109.5 . . ?
C21_1 C23_1 H23B_1 109.5 . . ?
H23A_1 C23_1 H23B_1 109.5 . . ?
C21_1 C23_1 H23C_1 109.5 . . ?
H23A_1 C23_1 H23C_1 109.5 . . ?
H23B_1 C23_1 H23C_1 109.5 . . ?
C21_1 C24_1 H24A_1 109.5 . . ?
C21_1 C24_1 H24B_1 109.5 . . ?
H24A_1 C24_1 H24B_1 109.5 . . ?
C21_1 C24_1 H24C_1 109.5 . . ?
H24A_1 C24_1 H24C_1 109.5 . . ?
H24B_1 C24_1 H24C_1 109.5 . . ?
N5_1 C25_1 C26_1 107.04(12) . . ?
N5_1 C25_1 C28_1 120.51(13) . . ?
C26_1 C25_1 C28_1 132.35(13) . . ?
C25_1 C26_1 C27_1 107.10(12) . . ?
C25_1 C26_1 C32_1 127.69(14) . . ?
C27_1 C26_1 C32_1 125.10(14) . . ?
N6_1 C27_1 C26_1 107.05(12) . . ?
N6_1 C27_1 C33_1 119.85(12) . . ?
C26_1 C27_1 C33_1 133.05(13) . . ?
C29_1 C28_1 C30_1 109.92(15) . . ?
C29_1 C28_1 C31_1 107.06(16) . . ?
C30_1 C28_1 C31_1 106.81(16) . . ?
C29_1 C28_1 C25_1 111.20(14) . . ?
C30_1 C28_1 C25_1 110.59(13) . . ?
C31_1 C28_1 C25_1 111.10(13) . . ?
C28_1 C29_1 H29A_1 109.5 . . ?
C28_1 C29_1 H29B_1 109.5 . . ?
H29A_1 C29_1 H29B_1 109.5 . . ?
C28_1 C29_1 H29C_1 109.5 . . ?
H29A_1 C29_1 H29C_1 109.5 . . ?
H29B_1 C29_1 H29C_1 109.5 . . ?
C28_1 C30_1 H30A_1 109.5 . . ?
C28_1 C30_1 H30B_1 109.5 . . ?
H30A_1 C30_1 H30B_1 109.5 . . ?
C28_1 C30_1 H30C_1 109.5 . . ?
H30A_1 C30_1 H30C_1 109.5 . . ?
H30B_1 C30_1 H30C_1 109.5 . . ?
C28_1 C31_1 H31A_1 109.5 . . ?
C28_1 C31_1 H31B_1 109.5 . . ?
H31A_1 C31_1 H31B_1 109.5 . . ?
C28_1 C31_1 H31C_1 109.5 . . ?
H31A_1 C31_1 H31C_1 109.5 . . ?
H31B_1 C31_1 H31C_1 109.5 . . ?
F7_1 C32_1 F9_1 106.18(17) . . ?
F7_1 C32_1 F8_1 106.29(18) . . ?
F9_1 C32_1 F8_1 104.32(19) . . ?
F7_1 C32_1 C26_1 114.31(19) . . ?
F9_1 C32_1 C26_1 112.89(16) . . ?
F8_1 C32_1 C26_1 112.09(16) . . ?
C27_1 C33_1 C34_1 111.23(14) . . ?
C27_1 C33_1 C36_1 110.33(16) . . ?
C34_1 C33_1 C36_1 111.35(18) . . ?
C27_1 C33_1 C35_1 110.03(13) . . ?
C34_1 C33_1 C35_1 106.12(17) . . ?
C36_1 C33_1 C35_1 107.63(16) . . ?
C33_1 C34_1 H34A_1 109.5 . . ?
C33_1 C34_1 H34B_1 109.5 . . ?
H34A_1 C34_1 H34B_1 109.5 . . ?
C33_1 C34_1 H34C_1 109.5 . . ?
H34A_1 C34_1 H34C_1 109.5 . . ?
H34B_1 C34_1 H34C_1 109.5 . . ?
C33_1 C35_1 H35A_1 109.5 . . ?
C33_1 C35_1 H35B_1 109.5 . . ?
H35A_1 C35_1 H35B_1 109.5 . . ?
C33_1 C35_1 H35C_1 109.5 . . ?
H35A_1 C35_1 H35C_1 109.5 . . ?
H35B_1 C35_1 H35C_1 109.5 . . ?
C33_1 C36_1 H36A_1 109.5 . . ?
C33_1 C36_1 H36B_1 109.5 . . ?
H36A_1 C36_1 H36B_1 109.5 . . ?
C33_1 C36_1 H36C_1 109.5 . . ?
H36A_1 C36_1 H36C_1 109.5 . . ?
H36B_1 C36_1 H36C_1 109.5 . . ?
N7_1 C37_1 C38_1 107.50(11) . . ?
N7_1 C37_1 C40_1 120.36(12) . . ?
C38_1 C37_1 C40_1 132.12(12) . . ?
C37_1 C38_1 C39_1 106.41(11) . . ?
C37_1 C38_1 C44_1 127.47(13) . . ?
C39_1 C38_1 C44_1 126.07(13) . . ?
N8_1 C39_1 C38_1 107.48(11) . . ?
N8_1 C39_1 C45_1 120.14(12) . . ?
C38_1 C39_1 C45_1 132.36(12) . . ?
C37_1 C40_1 C42_1 110.57(13) . . ?
C37_1 C40_1 C41_1 110.71(12) . . ?
C42_1 C40_1 C41_1 107.22(15) . . ?
C37_1 C40_1 C43_1 110.51(13) . . ?
C42_1 C40_1 C43_1 111.51(14) . . ?
C41_1 C40_1 C43_1 106.20(14) . . ?
C40_1 C41_1 H41A_1 109.5 . . ?
C40_1 C41_1 H41B_1 109.5 . . ?
H41A_1 C41_1 H41B_1 109.5 . . ?
C40_1 C41_1 H41C_1 109.5 . . ?
H41A_1 C41_1 H41C_1 109.5 . . ?
H41B_1 C41_1 H41C_1 109.5 . . ?
C40_1 C42_1 H42A_1 109.5 . . ?
C40_1 C42_1 H42B_1 109.5 . . ?
H42A_1 C42_1 H42B_1 109.5 . . ?
C40_1 C42_1 H42C_1 109.5 . . ?
H42A_1 C42_1 H42C_1 109.5 . . ?
H42B_1 C42_1 H42C_1 109.5 . . ?
C40_1 C43_1 H43A_1 109.5 . . ?
C40_1 C43_1 H43B_1 109.5 . . ?
H43A_1 C43_1 H43B_1 109.5 . . ?
C40_1 C43_1 H43C_1 109.5 . . ?
H43A_1 C43_1 H43C_1 109.5 . . ?
H43B_1 C43_1 H43C_1 109.5 . . ?
F10_1 C44_1 F12_1 104.73(14) . . ?
F10_1 C44_1 F11_1 106.53(15) . . ?
F12_1 C44_1 F11_1 105.12(14) . . ?
F10_1 C44_1 C38_1 113.10(13) . . ?
F12_1 C44_1 C38_1 113.50(14) . . ?
F11_1 C44_1 C38_1 113.10(14) . . ?
C39_1 C45_1 C46_1 110.73(12) . . ?
C39_1 C45_1 C48_1 112.20(13) . . ?
C46_1 C45_1 C48_1 106.30(15) . . ?
C39_1 C45_1 C47_1 109.18(13) . . ?
C46_1 C45_1 C47_1 107.29(14) . . ?
C48_1 C45_1 C47_1 111.00(14) . . ?
C45_1 C46_1 H46A_1 109.5 . . ?
C45_1 C46_1 H46B_1 109.5 . . ?
H46A_1 C46_1 H46B_1 109.5 . . ?
C45_1 C46_1 H46C_1 109.5 . . ?
H46A_1 C46_1 H46C_1 109.5 . . ?
H46B_1 C46_1 H46C_1 109.5 . . ?
C45_1 C47_1 H47A_1 109.5 . . ?
C45_1 C47_1 H47B_1 109.5 . . ?
H47A_1 C47_1 H47B_1 109.5 . . ?
C45_1 C47_1 H47C_1 109.5 . . ?
H47A_1 C47_1 H47C_1 109.5 . . ?
H47B_1 C47_1 H47C_1 109.5 . . ?
C45_1 C48_1 H48A_1 109.5 . . ?
C45_1 C48_1 H48B_1 109.5 . . ?
H48A_1 C48_1 H48B_1 109.5 . . ?
C45_1 C48_1 H48C_1 109.5 . . ?
H48A_1 C48_1 H48C_1 109.5 . . ?
H48B_1 C48_1 H48C_1 109.5 . . ?
N1_2 Cu1_2 N8_2 172.59(6) . . ?
N1_2 Cu1_2 Cu2_2 67.69(4) . . ?
N8_2 Cu1_2 Cu2_2 111.13(4) . . ?
N1_2 Cu1_2 Cu4_2 105.60(4) . . ?
N8_2 Cu1_2 Cu4_2 66.99(4) . . ?
Cu2_2 Cu1_2 Cu4_2 86.944(15) . . ?
N3_2 Cu2_2 N2_2 172.91(6) . . ?
N3_2 Cu2_2 Cu1_2 108.40(4) . . ?
N2_2 Cu2_2 Cu1_2 66.17(4) . . ?
N3_2 Cu2_2 Cu3_2 64.46(4) . . ?
N2_2 Cu2_2 Cu3_2 118.79(4) . . ?
Cu1_2 Cu2_2 Cu3_2 88.999(15) . . ?
N5_2 Cu3_2 N4_2 170.20(5) . . ?
N5_2 Cu3_2 Cu4_2 66.78(4) . . ?
N4_2 Cu3_2 Cu4_2 114.58(4) . . ?
N5_2 Cu3_2 Cu2_2 104.95(4) . . ?
N4_2 Cu3_2 Cu2_2 65.96(4) . . ?
Cu4_2 Cu3_2 Cu2_2 85.789(15) . . ?
N6_2 Cu4_2 N7_2 170.67(5) . . ?
N6_2 Cu4_2 Cu3_2 66.57(4) . . ?
N7_2 Cu4_2 Cu3_2 104.27(4) . . ?
N6_2 Cu4_2 Cu1_2 114.85(4) . . ?
N7_2 Cu4_2 Cu1_2 65.61(4) . . ?
Cu3_2 Cu4_2 Cu1_2 90.742(16) . . ?
C1_2 N1_2 N2_2 109.53(12) . . ?
C1_2 N1_2 Cu1_2 138.79(10) . . ?
N2_2 N1_2 Cu1_2 111.68(9) . . ?
C3_2 N2_2 N1_2 109.20(11) . . ?
C3_2 N2_2 Cu2_2 135.94(10) . . ?
N1_2 N2_2 Cu2_2 113.15(9) . . ?
C13_2 N3_2 N4_2 109.19(11) . . ?
C13_2 N3_2 Cu2_2 135.57(10) . . ?
N4_2 N3_2 Cu2_2 113.69(8) . . ?
C15_2 N4_2 N3_2 109.27(11) . . ?
C15_2 N4_2 Cu3_2 138.03(10) . . ?
N3_2 N4_2 Cu3_2 110.93(8) . . ?
C25_2 N5_2 N6_2 109.44(11) . . ?
C25_2 N5_2 Cu3_2 134.14(10) . . ?
N6_2 N5_2 Cu3_2 110.90(9) . . ?
C27_2 N6_2 N5_2 108.87(12) . . ?
C27_2 N6_2 Cu4_2 139.99(11) . . ?
N5_2 N6_2 Cu4_2 111.13(9) . . ?
C37_2 N7_2 N8_2 109.19(13) . . ?
C37_2 N7_2 Cu4_2 135.94(11) . . ?
N8_2 N7_2 Cu4_2 112.23(9) . . ?
C39_2 N8_2 N7_2 109.70(12) . . ?
C39_2 N8_2 Cu1_2 139.11(11) . . ?
N7_2 N8_2 Cu1_2 110.47(10) . . ?
N1_2 C1_2 C2_2 107.10(12) . . ?
N1_2 C1_2 C4_2 120.45(13) . . ?
C2_2 C1_2 C4_2 132.39(13) . . ?
C1_2 C2_2 C3_2 106.84(12) . . ?
C1_2 C2_2 C8_2 127.42(14) . . ?
C3_2 C2_2 C8_2 125.67(14) . . ?
N2_2 C3_2 C2_2 107.24(12) . . ?
N2_2 C3_2 C9_2 119.90(13) . . ?
C2_2 C3_2 C9_2 132.74(13) . . ?
C1_2 C4_2 C6_2 110.96(13) . . ?
C1_2 C4_2 C7_2 110.81(14) . . ?
C6_2 C4_2 C7_2 107.06(16) . . ?
C1_2 C4_2 C5_2 111.28(14) . . ?
C6_2 C4_2 C5_2 106.83(15) . . ?
C7_2 C4_2 C5_2 109.75(15) . . ?
C4_2 C5_2 H5A_2 109.5 . . ?
C4_2 C5_2 H5B_2 109.5 . . ?
H5A_2 C5_2 H5B_2 109.5 . . ?
C4_2 C5_2 H5C_2 109.5 . . ?
H5A_2 C5_2 H5C_2 109.5 . . ?
H5B_2 C5_2 H5C_2 109.5 . . ?
C4_2 C6_2 H6A_2 109.5 . . ?
C4_2 C6_2 H6B_2 109.5 . . ?
H6A_2 C6_2 H6B_2 109.5 . . ?
C4_2 C6_2 H6C_2 109.5 . . ?
H6A_2 C6_2 H6C_2 109.5 . . ?
H6B_2 C6_2 H6C_2 109.5 . . ?
C4_2 C7_2 H7A_2 109.5 . . ?
C4_2 C7_2 H7B_2 109.5 . . ?
H7A_2 C7_2 H7B_2 109.5 . . ?
C4_2 C7_2 H7C_2 109.5 . . ?
H7A_2 C7_2 H7C_2 109.5 . . ?
H7B_2 C7_2 H7C_2 109.5 . . ?
F1_2 C8_2 F3_2 105.71(17) . . ?
F1_2 C8_2 F2_2 106.43(16) . . ?
F3_2 C8_2 F2_2 104.49(17) . . ?
F1_2 C8_2 C2_2 114.60(17) . . ?
F3_2 C8_2 C2_2 112.39(15) . . ?
F2_2 C8_2 C2_2 112.44(16) . . ?
C3_2 C9_2 C12_2 111.18(16) . . ?
C3_2 C9_2 C11_2 109.99(13) . . ?
C12_2 C9_2 C11_2 107.30(16) . . ?
C3_2 C9_2 C10_2 111.38(14) . . ?
C12_2 C9_2 C10_2 110.94(17) . . ?
C11_2 C9_2 C10_2 105.83(17) . . ?
C9_2 C10_2 H10A_2 109.5 . . ?
C9_2 C10_2 H10B_2 109.5 . . ?
H10A_2 C10_2 H10B_2 109.5 . . ?
C9_2 C10_2 H10C_2 109.5 . . ?
H10A_2 C10_2 H10C_2 109.5 . . ?
H10B_2 C10_2 H10C_2 109.5 . . ?
C9_2 C11_2 H11A_2 109.5 . . ?
C9_2 C11_2 H11B_2 109.5 . . ?
H11A_2 C11_2 H11B_2 109.5 . . ?
C9_2 C11_2 H11C_2 109.5 . . ?
H11A_2 C11_2 H11C_2 109.5 . . ?
H11B_2 C11_2 H11C_2 109.5 . . ?
C9_2 C12_2 H12A_2 109.5 . . ?
C9_2 C12_2 H12B_2 109.5 . . ?
H12A_2 C12_2 H12B_2 109.5 . . ?
C9_2 C12_2 H12C_2 109.5 . . ?
H12A_2 C12_2 H12C_2 109.5 . . ?
H12B_2 C12_2 H12C_2 109.5 . . ?
N3_2 C13_2 C14_2 107.42(12) . . ?
N3_2 C13_2 C16_2 120.52(12) . . ?
C14_2 C13_2 C16_2 132.04(13) . . ?
C15_2 C14_2 C13_2 106.40(12) . . ?
C15_2 C14_2 C20_2 126.39(14) . . ?
C13_2 C14_2 C20_2 127.16(14) . . ?
N4_2 C15_2 C14_2 107.70(12) . . ?
N4_2 C15_2 C21_2 120.32(12) . . ?
C14_2 C15_2 C21_2 131.94(12) . . ?
C13_2 C16_2 C18_2 110.84(12) . . ?
C13_2 C16_2 C17_2 110.63(13) . . ?
C18_2 C16_2 C17_2 107.54(15) . . ?
C13_2 C16_2 C19_2 110.66(14) . . ?
C18_2 C16_2 C19_2 105.94(15) . . ?
C17_2 C16_2 C19_2 111.09(15) . . ?
C16_2 C17_2 H17A_2 109.5 . . ?
C16_2 C17_2 H17B_2 109.5 . . ?
H17A_2 C17_2 H17B_2 109.5 . . ?
C16_2 C17_2 H17C_2 109.5 . . ?
H17A_2 C17_2 H17C_2 109.5 . . ?
H17B_2 C17_2 H17C_2 109.5 . . ?
C16_2 C18_2 H18A_2 109.5 . . ?
C16_2 C18_2 H18B_2 109.5 . . ?
H18A_2 C18_2 H18B_2 109.5 . . ?
C16_2 C18_2 H18C_2 109.5 . . ?
H18A_2 C18_2 H18C_2 109.5 . . ?
H18B_2 C18_2 H18C_2 109.5 . . ?
C16_2 C19_2 H19A_2 109.5 . . ?
C16_2 C19_2 H19B_2 109.5 . . ?
H19A_2 C19_2 H19B_2 109.5 . . ?
C16_2 C19_2 H19C_2 109.5 . . ?
H19A_2 C19_2 H19C_2 109.5 . . ?
H19B_2 C19_2 H19C_2 109.5 . . ?
F6_2 C20_2 F5_2 107.05(17) . . ?
F6_2 C20_2 F4_2 104.62(16) . . ?
F5_2 C20_2 F4_2 104.95(16) . . ?
F6_2 C20_2 C14_2 113.17(15) . . ?
F5_2 C20_2 C14_2 113.19(16) . . ?
F4_2 C20_2 C14_2 113.12(15) . . ?
C15_2 C21_2 C24_2 110.59(12) . . ?
C15_2 C21_2 C23_2 110.07(13) . . ?
C24_2 C21_2 C23_2 107.63(15) . . ?
C15_2 C21_2 C22_2 111.48(14) . . ?
C24_2 C21_2 C22_2 106.42(15) . . ?
C23_2 C21_2 C22_2 110.53(15) . . ?
C21_2 C22_2 H22A_2 109.5 . . ?
C21_2 C22_2 H22B_2 109.5 . . ?
H22A_2 C22_2 H22B_2 109.5 . . ?
C21_2 C22_2 H22C_2 109.5 . . ?
H22A_2 C22_2 H22C_2 109.5 . . ?
H22B_2 C22_2 H22C_2 109.5 . . ?
C21_2 C23_2 H23A_2 109.5 . . ?
C21_2 C23_2 H23B_2 109.5 . . ?
H23A_2 C23_2 H23B_2 109.5 . . ?
C21_2 C23_2 H23C_2 109.5 . . ?
H23A_2 C23_2 H23C_2 109.5 . . ?
H23B_2 C23_2 H23C_2 109.5 . . ?
C21_2 C24_2 H24A_2 109.5 . . ?
C21_2 C24_2 H24B_2 109.5 . . ?
H24A_2 C24_2 H24B_2 109.5 . . ?
C21_2 C24_2 H24C_2 109.5 . . ?
H24A_2 C24_2 H24C_2 109.5 . . ?
H24B_2 C24_2 H24C_2 109.5 . . ?
N5_2 C25_2 C26_2 107.48(13) . . ?
N5_2 C25_2 C28_2 119.84(13) . . ?
C26_2 C25_2 C28_2 132.66(13) . . ?
C27_2 C26_2 C25_2 106.42(13) . . ?
C27_2 C26_2 C32_2 127.40(15) . . ?
C25_2 C26_2 C32_2 126.13(16) . . ?
N6_2 C27_2 C26_2 107.73(13) . . ?
N6_2 C27_2 C33_2 119.38(14) . . ?
C26_2 C27_2 C33_2 132.84(14) . . ?
C25_2 C28_2 C30_2 110.40(13) . . ?
C25_2 C28_2 C29_2 110.17(14) . . ?
C30_2 C28_2 C29_2 107.26(16) . . ?
C25_2 C28_2 C31_2 112.06(14) . . ?
C30_2 C28_2 C31_2 105.98(16) . . ?
C29_2 C28_2 C31_2 110.79(15) . . ?
C28_2 C29_2 H29A_2 109.5 . . ?
C28_2 C29_2 H29B_2 109.5 . . ?
H29A_2 C29_2 H29B_2 109.5 . . ?
C28_2 C29_2 H29C_2 109.5 . . ?
H29A_2 C29_2 H29C_2 109.5 . . ?
H29B_2 C29_2 H29C_2 109.5 . . ?
C28_2 C30_2 H30A_2 109.5 . . ?
C28_2 C30_2 H30B_2 109.5 . . ?
H30A_2 C30_2 H30B_2 109.5 . . ?
C28_2 C30_2 H30C_2 109.5 . . ?
H30A_2 C30_2 H30C_2 109.5 . . ?
H30B_2 C30_2 H30C_2 109.5 . . ?
C28_2 C31_2 H31A_2 109.5 . . ?
C28_2 C31_2 H31B_2 109.5 . . ?
H31A_2 C31_2 H31B_2 109.5 . . ?
C28_2 C31_2 H31C_2 109.5 . . ?
H31A_2 C31_2 H31C_2 109.5 . . ?
H31B_2 C31_2 H31C_2 109.5 . . ?
F9_2 C32_2 F8_2 106.1(2) . . ?
F9_2 C32_2 F7_2 106.1(2) . . ?
F8_2 C32_2 F7_2 104.3(2) . . ?
F9_2 C32_2 C26_2 114.1(2) . . ?
F8_2 C32_2 C26_2 112.65(19) . . ?
F7_2 C32_2 C26_2 112.76(17) . . ?
C27_2 C33_2 C36_2 110.14(15) . . ?
C27_2 C33_2 C35_2 112.42(15) . . ?
C36_2 C33_2 C35_2 106.12(17) . . ?
C27_2 C33_2 C34_2 108.66(16) . . ?
C36_2 C33_2 C34_2 108.8(2) . . ?
C35_2 C33_2 C34_2 110.63(16) . . ?
C33_2 C34_2 H34A_2 109.5 . . ?
C33_2 C34_2 H34B_2 109.5 . . ?
H34A_2 C34_2 H34B_2 109.5 . . ?
C33_2 C34_2 H34C_2 109.5 . . ?
H34A_2 C34_2 H34C_2 109.5 . . ?
H34B_2 C34_2 H34C_2 109.5 . . ?
C33_2 C35_2 H35A_2 109.5 . . ?
C33_2 C35_2 H35B_2 109.5 . . ?
H35A_2 C35_2 H35B_2 109.5 . . ?
C33_2 C35_2 H35C_2 109.5 . . ?
H35A_2 C35_2 H35C_2 109.5 . . ?
H35B_2 C35_2 H35C_2 109.5 . . ?
C33_2 C36_2 H36A_2 109.5 . . ?
C33_2 C36_2 H36B_2 109.5 . . ?
H36A_2 C36_2 H36B_2 109.5 . . ?
C33_2 C36_2 H36C_2 109.5 . . ?
H36A_2 C36_2 H36C_2 109.5 . . ?
H36B_2 C36_2 H36C_2 109.5 . . ?
N7_2 C37_2 C38_2 107.43(14) . . ?
N7_2 C37_2 C40_2 119.55(15) . . ?
C38_2 C37_2 C40_2 132.95(14) . . ?
C39_2 C38_2 C37_2 106.45(13) . . ?
C39_2 C38_2 C44_2 126.60(16) . . ?
C37_2 C38_2 C44_2 126.94(16) . . ?
N8_2 C39_2 C38_2 107.20(14) . . ?
N8_2 C39_2 C45_2 119.82(14) . . ?
C38_2 C39_2 C45_2 132.92(14) . . ?
C37_2 C40_2 C42_2 111.58(16) . . ?
C37_2 C40_2 C43_2 110.06(16) . . ?
C42_2 C40_2 C43_2 107.23(19) . . ?
C37_2 C40_2 C41_2 111.24(17) . . ?
C42_2 C40_2 C41_2 106.1(2) . . ?
C43_2 C40_2 C41_2 110.49(19) . . ?
C40_2 C41_2 H41A_2 109.5 . . ?
C40_2 C41_2 H41B_2 109.5 . . ?
H41A_2 C41_2 H41B_2 109.5 . . ?
C40_2 C41_2 H41C_2 109.5 . . ?
H41A_2 C41_2 H41C_2 109.5 . . ?
H41B_2 C41_2 H41C_2 109.5 . . ?
C40_2 C42_2 H42A_2 109.5 . . ?
C40_2 C42_2 H42B_2 109.5 . . ?
H42A_2 C42_2 H42B_2 109.5 . . ?
C40_2 C42_2 H42C_2 109.5 . . ?
H42A_2 C42_2 H42C_2 109.5 . . ?
H42B_2 C42_2 H42C_2 109.5 . . ?
C40_2 C43_2 H43A_2 109.5 . . ?
C40_2 C43_2 H43B_2 109.5 . . ?
H43A_2 C43_2 H43B_2 109.5 . . ?
C40_2 C43_2 H43C_2 109.5 . . ?
H43A_2 C43_2 H43C_2 109.5 . . ?
H43B_2 C43_2 H43C_2 109.5 . . ?
F10_2 C44_2 F12_2 105.36(18) . . ?
F10_2 C44_2 F11_2 105.50(18) . . ?
F12_2 C44_2 F11_2 105.46(18) . . ?
F10_2 C44_2 C38_2 114.04(17) . . ?
F12_2 C44_2 C38_2 113.37(17) . . ?
F11_2 C44_2 C38_2 112.34(17) . . ?
C39_2 C45_2 C46_2 110.76(14) . . ?
C39_2 C45_2 C47_2 108.90(15) . . ?
C46_2 C45_2 C47_2 107.13(17) . . ?
C39_2 C45_2 C48_2 112.29(15) . . ?
C46_2 C45_2 C48_2 106.58(17) . . ?
C47_2 C45_2 C48_2 111.05(17) . . ?
C45_2 C46_2 H46A_2 109.5 . . ?
C45_2 C46_2 H46B_2 109.5 . . ?
H46A_2 C46_2 H46B_2 109.5 . . ?
C45_2 C46_2 H46C_2 109.5 . . ?
H46A_2 C46_2 H46C_2 109.5 . . ?
H46B_2 C46_2 H46C_2 109.5 . . ?
C45_2 C47_2 H47A_2 109.5 . . ?
C45_2 C47_2 H47B_2 109.5 . . ?
H47A_2 C47_2 H47B_2 109.5 . . ?
C45_2 C47_2 H47C_2 109.5 . . ?
H47A_2 C47_2 H47C_2 109.5 . . ?
H47B_2 C47_2 H47C_2 109.5 . . ?
C45_2 C48_2 H48A_2 109.5 . . ?
C45_2 C48_2 H48B_2 109.5 . . ?
H48A_2 C48_2 H48B_2 109.5 . . ?
C45_2 C48_2 H48C_2 109.5 . . ?
H48A_2 C48_2 H48C_2 109.5 . . ?
H48B_2 C48_2 H48C_2 109.5 . . ?
N1_3 Cu1_3 N8_3 172.18(6) . . ?
N1_3 Cu1_3 Cu2_3 65.96(4) . . ?
N8_3 Cu1_3 Cu2_3 117.84(4) . . ?
N1_3 Cu1_3 Cu4_3 107.29(4) . . ?
N8_3 Cu1_3 Cu4_3 66.22(4) . . ?
Cu2_3 Cu1_3 Cu4_3 94.805(14) . . ?
N2_3 Cu2_3 N3_3 168.75(6) . . ?
N2_3 Cu2_3 Cu1_3 66.59(4) . . ?
N3_3 Cu2_3 Cu1_3 102.24(4) . . ?
N2_3 Cu2_3 Cu3_3 111.14(4) . . ?
N3_3 Cu2_3 Cu3_3 66.66(4) . . ?
Cu1_3 Cu2_3 Cu3_3 81.274(15) . . ?
N5_3 Cu3_3 N4_3 173.84(6) . . ?
N5_3 Cu3_3 Cu2_3 109.11(5) . . ?
N4_3 Cu3_3 Cu2_3 66.00(4) . . ?
N5_3 Cu3_3 Cu4_3 65.62(4) . . ?
N4_3 Cu3_3 Cu4_3 117.68(4) . . ?
Cu2_3 Cu3_3 Cu4_3 95.038(16) . . ?
N6_3 Cu4_3 N7_3 169.68(5) . . ?
N6_3 Cu4_3 Cu3_3 67.44(4) . . ?
N7_3 Cu4_3 Cu3_3 102.62(4) . . ?
N6_3 Cu4_3 Cu1_3 113.63(5) . . ?
N7_3 Cu4_3 Cu1_3 65.78(4) . . ?
Cu3_3 Cu4_3 Cu1_3 80.958(15) . . ?
C1_3 N1_3 N2_3 109.30(12) . . ?
C1_3 N1_3 Cu1_3 133.84(11) . . ?
N2_3 N1_3 Cu1_3 112.86(9) . . ?
C3_3 N2_3 N1_3 109.42(13) . . ?
C3_3 N2_3 Cu2_3 139.51(11) . . ?
N1_3 N2_3 Cu2_3 111.05(9) . . ?
C13_3 N3_3 N4_3 108.99(12) . . ?
C13_3 N3_3 Cu2_3 137.49(11) . . ?
N4_3 N3_3 Cu2_3 111.20(9) . . ?
C15_3 N4_3 N3_3 109.68(12) . . ?
C15_3 N4_3 Cu3_3 137.37(11) . . ?
N3_3 N4_3 Cu3_3 112.41(9) . . ?
C25_3 N5_3 N6_3 109.47(12) . . ?
C25_3 N5_3 Cu3_3 134.37(11) . . ?
N6_3 N5_3 Cu3_3 114.19(9) . . ?
C27_3 N6_3 N5_3 109.09(12) . . ?
C27_3 N6_3 Cu4_3 140.83(11) . . ?
N5_3 N6_3 Cu4_3 109.78(9) . . ?
C37_3 N7_3 N8_3 109.15(11) . . ?
C37_3 N7_3 Cu4_3 137.84(10) . . ?
N8_3 N7_3 Cu4_3 111.85(9) . . ?
C39_3 N8_3 N7_3 109.38(11) . . ?
C39_3 N8_3 Cu1_3 136.85(10) . . ?
N7_3 N8_3 Cu1_3 112.03(9) . . ?
N1_3 C1_3 C2_3 107.00(14) . . ?
N1_3 C1_3 C4_3 119.37(15) . . ?
C2_3 C1_3 C4_3 133.61(15) . . ?
C1_3 C2_3 C3_3 107.02(14) . . ?
C1_3 C2_3 C8_3 126.59(18) . . ?
C3_3 C2_3 C8_3 126.29(17) . . ?
N2_3 C3_3 C2_3 107.23(14) . . ?
N2_3 C3_3 C9_3 118.71(14) . . ?
C2_3 C3_3 C9_3 134.01(14) . . ?
C6_3 C4_3 C5_3 106.7(2) . . ?
C6_3 C4_3 C1_3 110.67(16) . . ?
C5_3 C4_3 C1_3 111.06(19) . . ?
C6_3 C4_3 C7_3 106.9(2) . . ?
C5_3 C4_3 C7_3 111.0(2) . . ?
C1_3 C4_3 C7_3 110.41(18) . . ?
C4_3 C5_3 H5A_3 109.5 . . ?
C4_3 C5_3 H5B_3 109.5 . . ?
H5A_3 C5_3 H5B_3 109.5 . . ?
C4_3 C5_3 H5C_3 109.5 . . ?
H5A_3 C5_3 H5C_3 109.5 . . ?
H5B_3 C5_3 H5C_3 109.5 . . ?
C4_3 C6_3 H6A_3 109.5 . . ?
C4_3 C6_3 H6B_3 109.5 . . ?
H6A_3 C6_3 H6B_3 109.5 . . ?
C4_3 C6_3 H6C_3 109.5 . . ?
H6A_3 C6_3 H6C_3 109.5 . . ?
H6B_3 C6_3 H6C_3 109.5 . . ?
C4_3 C7_3 H7A_3 109.5 . . ?
C4_3 C7_3 H7B_3 109.5 . . ?
H7A_3 C7_3 H7B_3 109.5 . . ?
C4_3 C7_3 H7C_3 109.5 . . ?
H7A_3 C7_3 H7C_3 109.5 . . ?
H7B_3 C7_3 H7C_3 109.5 . . ?
F3_3 C8_3 F2_3 105.5(2) . . ?
F3_3 C8_3 F1_3 106.7(2) . . ?
F2_3 C8_3 F1_3 103.8(2) . . ?
F3_3 C8_3 C2_3 114.0(3) . . ?
F2_3 C8_3 C2_3 113.1(2) . . ?
F1_3 C8_3 C2_3 112.9(2) . . ?
C12_3 C9_3 C11_3 106.11(17) . . ?
C12_3 C9_3 C3_3 110.91(14) . . ?
C11_3 C9_3 C3_3 111.90(16) . . ?
C12_3 C9_3 C10_3 108.10(18) . . ?
C11_3 C9_3 C10_3 111.57(16) . . ?
C3_3 C9_3 C10_3 108.20(15) . . ?
C9_3 C10_3 H10A_3 109.5 . . ?
C9_3 C10_3 H10B_3 109.5 . . ?
H10A_3 C10_3 H10B_3 109.5 . . ?
C9_3 C10_3 H10C_3 109.5 . . ?
H10A_3 C10_3 H10C_3 109.5 . . ?
H10B_3 C10_3 H10C_3 109.5 . . ?
C9_3 C11_3 H11A_3 109.5 . . ?
C9_3 C11_3 H11B_3 109.5 . . ?
H11A_3 C11_3 H11B_3 109.5 . . ?
C9_3 C11_3 H11C_3 109.5 . . ?
H11A_3 C11_3 H11C_3 109.5 . . ?
H11B_3 C11_3 H11C_3 109.5 . . ?
C9_3 C12_3 H12A_3 109.5 . . ?
C9_3 C12_3 H12B_3 109.5 . . ?
H12A_3 C12_3 H12B_3 109.5 . . ?
C9_3 C12_3 H12C_3 109.5 . . ?
H12A_3 C12_3 H12C_3 109.5 . . ?
H12B_3 C12_3 H12C_3 109.5 . . ?
N3_3 C13_3 C14_3 107.61(13) . . ?
N3_3 C13_3 C16_3 119.88(14) . . ?
C14_3 C13_3 C16_3 132.40(14) . . ?
C15_3 C14_3 C13_3 106.32(13) . . ?
C15_3 C14_3 C20_3 128.09(15) . . ?
C13_3 C14_3 C20_3 125.48(14) . . ?
N4_3 C15_3 C14_3 107.39(13) . . ?
N4_3 C15_3 C21_3 120.25(13) . . ?
C14_3 C15_3 C21_3 132.36(13) . . ?
C13_3 C16_3 C19_3 111.06(14) . . ?
C13_3 C16_3 C18_3 108.15(15) . . ?
C19_3 C16_3 C18_3 108.26(19) . . ?
C13_3 C16_3 C17_3 112.11(17) . . ?
C19_3 C16_3 C17_3 106.30(17) . . ?
C18_3 C16_3 C17_3 110.90(17) . . ?
C16_3 C17_3 H17A_3 109.5 . . ?
C16_3 C17_3 H17B_3 109.5 . . ?
H17A_3 C17_3 H17B_3 109.5 . . ?
C16_3 C17_3 H17C_3 109.5 . . ?
H17A_3 C17_3 H17C_3 109.5 . . ?
H17B_3 C17_3 H17C_3 109.5 . . ?
C16_3 C18_3 H18A_3 109.5 . . ?
C16_3 C18_3 H18B_3 109.5 . . ?
H18A_3 C18_3 H18B_3 109.5 . . ?
C16_3 C18_3 H18C_3 109.5 . . ?
H18A_3 C18_3 H18C_3 109.5 . . ?
H18B_3 C18_3 H18C_3 109.5 . . ?
C16_3 C19_3 H19A_3 109.5 . . ?
C16_3 C19_3 H19B_3 109.5 . . ?
H19A_3 C19_3 H19B_3 109.5 . . ?
C16_3 C19_3 H19C_3 109.5 . . ?
H19A_3 C19_3 H19C_3 109.5 . . ?
H19B_3 C19_3 H19C_3 109.5 . . ?
F5_3 C20_3 F4_3 106.82(15) . . ?
F5_3 C20_3 F6_3 105.80(17) . . ?
F4_3 C20_3 F6_3 104.44(14) . . ?
F5_3 C20_3 C14_3 112.93(14) . . ?
F4_3 C20_3 C14_3 112.69(16) . . ?
F6_3 C20_3 C14_3 113.48(15) . . ?
C15_3 C21_3 C23_3 110.12(14) . . ?
C15_3 C21_3 C24_3 111.42(13) . . ?
C23_3 C21_3 C24_3 105.38(15) . . ?
C15_3 C21_3 C22_3 110.93(14) . . ?
C23_3 C21_3 C22_3 112.50(15) . . ?
C24_3 C21_3 C22_3 106.31(15) . . ?
C21_3 C22_3 H22A_3 109.5 . . ?
C21_3 C22_3 H22B_3 109.5 . . ?
H22A_3 C22_3 H22B_3 109.5 . . ?
C21_3 C22_3 H22C_3 109.5 . . ?
H22A_3 C22_3 H22C_3 109.5 . . ?
H22B_3 C22_3 H22C_3 109.5 . . ?
C21_3 C23_3 H23A_3 109.5 . . ?
C21_3 C23_3 H23B_3 109.5 . . ?
H23A_3 C23_3 H23B_3 109.5 . . ?
C21_3 C23_3 H23C_3 109.5 . . ?
H23A_3 C23_3 H23C_3 109.5 . . ?
H23B_3 C23_3 H23C_3 109.5 . . ?
C21_3 C24_3 H24A_3 109.5 . . ?
C21_3 C24_3 H24B_3 109.5 . . ?
H24A_3 C24_3 H24B_3 109.5 . . ?
C21_3 C24_3 H24C_3 109.5 . . ?
H24A_3 C24_3 H24C_3 109.5 . . ?
H24B_3 C24_3 H24C_3 109.5 . . ?
N5_3 C25_3 C26_3 107.07(13) . . ?
N5_3 C25_3 C28_3 119.71(14) . . ?
C26_3 C25_3 C28_3 133.12(14) . . ?
C25_3 C26_3 C27_3 106.92(13) . . ?
C25_3 C26_3 C32_3 125.81(14) . . ?
C27_3 C26_3 C32_3 127.21(15) . . ?
N6_3 C27_3 C26_3 107.39(13) . . ?
N6_3 C27_3 C33_3 120.02(14) . . ?
C26_3 C27_3 C33_3 132.59(14) . . ?
C25_3 C28_3 C30_3 111.27(15) . . ?
C25_3 C28_3 C29_3 110.65(14) . . ?
C30_3 C28_3 C29_3 110.75(16) . . ?
C25_3 C28_3 C31_3 110.56(13) . . ?
C30_3 C28_3 C31_3 107.33(16) . . ?
C29_3 C28_3 C31_3 106.11(15) . . ?
C28_3 C29_3 H29A_3 109.5 . . ?
C28_3 C29_3 H29B_3 109.5 . . ?
H29A_3 C29_3 H29B_3 109.5 . . ?
C28_3 C29_3 H29C_3 109.5 . . ?
H29A_3 C29_3 H29C_3 109.5 . . ?
H29B_3 C29_3 H29C_3 109.5 . . ?
C28_3 C30_3 H30A_3 109.5 . . ?
C28_3 C30_3 H30B_3 109.5 . . ?
H30A_3 C30_3 H30B_3 109.5 . . ?
C28_3 C30_3 H30C_3 109.5 . . ?
H30A_3 C30_3 H30C_3 109.5 . . ?
H30B_3 C30_3 H30C_3 109.5 . . ?
C28_3 C31_3 H31A_3 109.5 . . ?
C28_3 C31_3 H31B_3 109.5 . . ?
H31A_3 C31_3 H31B_3 109.5 . . ?
C28_3 C31_3 H31C_3 109.5 . . ?
H31A_3 C31_3 H31C_3 109.5 . . ?
H31B_3 C31_3 H31C_3 109.5 . . ?
F8_3 C32_3 F7_3 104.80(15) . . ?
F8_3 C32_3 F9_3 106.03(16) . . ?
F7_3 C32_3 F9_3 105.11(15) . . ?
F8_3 C32_3 C26_3 113.66(15) . . ?
F7_3 C32_3 C26_3 113.01(15) . . ?
F9_3 C32_3 C26_3 113.41(16) . . ?
C36_3 C33_3 C27_3 110.76(14) . . ?
C36_3 C33_3 C34_3 109.0(2) . . ?
C27_3 C33_3 C34_3 109.16(18) . . ?
C36_3 C33_3 C35_3 106.1(2) . . ?
C27_3 C33_3 C35_3 110.74(17) . . ?
C34_3 C33_3 C35_3 111.07(19) . . ?
C33_3 C34_3 H34A_3 109.5 . . ?
C33_3 C34_3 H34B_3 109.5 . . ?
H34A_3 C34_3 H34B_3 109.5 . . ?
C33_3 C34_3 H34C_3 109.5 . . ?
H34A_3 C34_3 H34C_3 109.5 . . ?
H34B_3 C34_3 H34C_3 109.5 . . ?
C33_3 C35_3 H35A_3 109.5 . . ?
C33_3 C35_3 H35B_3 109.5 . . ?
H35A_3 C35_3 H35B_3 109.5 . . ?
C33_3 C35_3 H35C_3 109.5 . . ?
H35A_3 C35_3 H35C_3 109.5 . . ?
H35B_3 C35_3 H35C_3 109.5 . . ?
C33_3 C36_3 H36A_3 109.5 . . ?
C33_3 C36_3 H36B_3 109.5 . . ?
H36A_3 C36_3 H36B_3 109.5 . . ?
C33_3 C36_3 H36C_3 109.5 . . ?
H36A_3 C36_3 H36C_3 109.5 . . ?
H36B_3 C36_3 H36C_3 109.5 . . ?
N7_3 C37_3 C38_3 107.66(12) . . ?
N7_3 C37_3 C40_3 120.41(12) . . ?
C38_3 C37_3 C40_3 131.93(13) . . ?
C37_3 C38_3 C39_3 106.38(12) . . ?
C37_3 C38_3 C44_3 127.59(13) . . ?
C39_3 C38_3 C44_3 126.03(13) . . ?
N8_3 C39_3 C38_3 107.39(12) . . ?
N8_3 C39_3 C45_3 119.55(12) . . ?
C38_3 C39_3 C45_3 133.06(12) . . ?
C37_3 C40_3 C41_3 111.18(13) . . ?
C37_3 C40_3 C43_3 110.61(13) . . ?
C41_3 C40_3 C43_3 110.62(15) . . ?
C37_3 C40_3 C42_3 110.45(13) . . ?
C41_3 C40_3 C42_3 106.57(16) . . ?
C43_3 C40_3 C42_3 107.27(18) . . ?
C40_3 C41_3 H41A_3 109.5 . . ?
C40_3 C41_3 H41B_3 109.5 . . ?
H41A_3 C41_3 H41B_3 109.5 . . ?
C40_3 C41_3 H41C_3 109.5 . . ?
H41A_3 C41_3 H41C_3 109.5 . . ?
H41B_3 C41_3 H41C_3 109.5 . . ?
C40_3 C42_3 H42A_3 109.5 . . ?
C40_3 C42_3 H42B_3 109.5 . . ?
H42A_3 C42_3 H42B_3 109.5 . . ?
C40_3 C42_3 H42C_3 109.5 . . ?
H42A_3 C42_3 H42C_3 109.5 . . ?
H42B_3 C42_3 H42C_3 109.5 . . ?
C40_3 C43_3 H43A_3 109.5 . . ?
C40_3 C43_3 H43B_3 109.5 . . ?
H43A_3 C43_3 H43B_3 109.5 . . ?
C40_3 C43_3 H43C_3 109.5 . . ?
H43A_3 C43_3 H43C_3 109.5 . . ?
H43B_3 C43_3 H43C_3 109.5 . . ?
F12_3 C44_3 F11_3 106.37(16) . . ?
F12_3 C44_3 F10_3 104.43(16) . . ?
F11_3 C44_3 F10_3 106.09(15) . . ?
F12_3 C44_3 C38_3 113.11(15) . . ?
F11_3 C44_3 C38_3 113.10(15) . . ?
F10_3 C44_3 C38_3 113.03(14) . . ?
C39_3 C45_3 C46_3 110.02(12) . . ?
C39_3 C45_3 C47_3 109.74(12) . . ?
C46_3 C45_3 C47_3 108.15(14) . . ?
C39_3 C45_3 C48_3 112.11(12) . . ?
C46_3 C45_3 C48_3 105.96(14) . . ?
C47_3 C45_3 C48_3 110.74(13) . . ?
C45_3 C46_3 H46A_3 109.5 . . ?
C45_3 C46_3 H46B_3 109.5 . . ?
H46A_3 C46_3 H46B_3 109.5 . . ?
C45_3 C46_3 H46C_3 109.5 . . ?
H46A_3 C46_3 H46C_3 109.5 . . ?
H46B_3 C46_3 H46C_3 109.5 . . ?
C45_3 C47_3 H47A_3 109.5 . . ?
C45_3 C47_3 H47B_3 109.5 . . ?
H47A_3 C47_3 H47B_3 109.5 . . ?
C45_3 C47_3 H47C_3 109.5 . . ?
H47A_3 C47_3 H47C_3 109.5 . . ?
H47B_3 C47_3 H47C_3 109.5 . . ?
C45_3 C48_3 H48A_3 109.5 . . ?
C45_3 C48_3 H48B_3 109.5 . . ?
H48A_3 C48_3 H48B_3 109.5 . . ?
C45_3 C48_3 H48C_3 109.5 . . ?
H48A_3 C48_3 H48C_3 109.5 . . ?
H48B_3 C48_3 H48C_3 109.5 . . ?
N1_4 Cu1_4 N8_4 173.93(6) . . ?
N1_4 Cu1_4 Cu2_4 65.72(4) . . ?
N8_4 Cu1_4 Cu2_4 118.17(4) . . ?
N1_4 Cu1_4 Cu4_4 109.43(5) . . ?
N8_4 Cu1_4 Cu4_4 66.13(4) . . ?
Cu2_4 Cu1_4 Cu4_4 96.720(15) . . ?
N2_4 Cu2_4 N3_4 169.50(6) . . ?
N2_4 Cu2_4 Cu1_4 67.21(4) . . ?
N3_4 Cu2_4 Cu1_4 102.51(4) . . ?
N2_4 Cu2_4 Cu3_4 112.71(4) . . ?
N3_4 Cu2_4 Cu3_4 65.70(4) . . ?
Cu1_4 Cu2_4 Cu3_4 79.381(14) . . ?
N4_4 Cu3_4 N5_4 172.83(6) . . ?
N4_4 Cu3_4 Cu4_4 118.54(4) . . ?
N5_4 Cu3_4 Cu4_4 66.00(4) . . ?
N4_4 Cu3_4 Cu2_4 65.98(4) . . ?
N5_4 Cu3_4 Cu2_4 108.74(4) . . ?
Cu4_4 Cu3_4 Cu2_4 96.483(16) . . ?
N7_4 Cu4_4 N6_4 168.57(5) . . ?
N7_4 Cu4_4 Cu3_4 101.64(4) . . ?
N6_4 Cu4_4 Cu3_4 66.99(4) . . ?
N7_4 Cu4_4 Cu1_4 66.32(4) . . ?
N6_4 Cu4_4 Cu1_4 111.06(4) . . ?
Cu3_4 Cu4_4 Cu1_4 79.821(16) . . ?
C1_4 N1_4 N2_4 109.41(13) . . ?
C1_4 N1_4 Cu1_4 134.37(11) . . ?
N2_4 N1_4 Cu1_4 114.32(9) . . ?
C3_4 N2_4 N1_4 109.25(12) . . ?
C3_4 N2_4 Cu2_4 140.29(11) . . ?
N1_4 N2_4 Cu2_4 110.23(9) . . ?
C13_4 N3_4 N4_4 109.11(11) . . ?
C13_4 N3_4 Cu2_4 137.77(10) . . ?
N4_4 N3_4 Cu2_4 111.69(8) . . ?
C15_4 N4_4 N3_4 109.47(11) . . ?
C15_4 N4_4 Cu3_4 136.63(10) . . ?
N3_4 N4_4 Cu3_4 112.27(9) . . ?
C25_4 N5_4 N6_4 109.61(12) . . ?
C25_4 N5_4 Cu3_4 134.09(11) . . ?
N6_4 N5_4 Cu3_4 113.15(9) . . ?
C27_4 N6_4 N5_4 108.73(12) . . ?
C27_4 N6_4 Cu4_4 140.75(11) . . ?
N5_4 N6_4 Cu4_4 110.43(9) . . ?
C37_4 N7_4 N8_4 108.81(13) . . ?
C37_4 N7_4 Cu4_4 137.86(12) . . ?
N8_4 N7_4 Cu4_4 111.51(9) . . ?
C39_4 N8_4 N7_4 109.80(12) . . ?
C39_4 N8_4 Cu1_4 137.04(11) . . ?
N7_4 N8_4 Cu1_4 112.27(10) . . ?
N1_4 C1_4 C2_4 107.25(13) . . ?
N1_4 C1_4 C4_4 119.73(15) . . ?
C2_4 C1_4 C4_4 132.95(14) . . ?
C1_4 C2_4 C3_4 106.85(13) . . ?
C1_4 C2_4 C8_4 125.63(15) . . ?
C3_4 C2_4 C8_4 127.48(16) . . ?
N2_4 C3_4 C2_4 107.18(13) . . ?
N2_4 C3_4 C9_4 120.56(13) . . ?
C2_4 C3_4 C9_4 132.24(14) . . ?
C7_4 C4_4 C1_4 112.02(19) . . ?
C7_4 C4_4 C5_4 111.30(18) . . ?
C1_4 C4_4 C5_4 111.49(15) . . ?
C7_4 C4_4 C6_4 108.1(2) . . ?
C1_4 C4_4 C6_4 109.54(15) . . ?
C5_4 C4_4 C6_4 103.98(19) . . ?
C4_4 C5_4 H5A_4 109.5 . . ?
C4_4 C5_4 H5B_4 109.5 . . ?
H5A_4 C5_4 H5B_4 109.5 . . ?
C4_4 C5_4 H5C_4 109.5 . . ?
H5A_4 C5_4 H5C_4 109.5 . . ?
H5B_4 C5_4 H5C_4 109.5 . . ?
C4_4 C6_4 H6A_4 109.5 . . ?
C4_4 C6_4 H6B_4 109.5 . . ?
H6A_4 C6_4 H6B_4 109.5 . . ?
C4_4 C6_4 H6C_4 109.5 . . ?
H6A_4 C6_4 H6C_4 109.5 . . ?
H6B_4 C6_4 H6C_4 109.5 . . ?
C4_4 C7_4 H7A_4 109.5 . . ?
C4_4 C7_4 H7B_4 109.5 . . ?
H7A_4 C7_4 H7B_4 109.5 . . ?
C4_4 C7_4 H7C_4 109.5 . . ?
H7A_4 C7_4 H7C_4 109.5 . . ?
H7B_4 C7_4 H7C_4 109.5 . . ?
F3_4 C8_4 F2_4 106.90(19) . . ?
F3_4 C8_4 F1_4 105.63(16) . . ?
F2_4 C8_4 F1_4 103.80(17) . . ?
F3_4 C8_4 C2_4 113.87(17) . . ?
F2_4 C8_4 C2_4 113.36(15) . . ?
F1_4 C8_4 C2_4 112.47(17) . . ?
C11_4 C9_4 C12_4 108.2(2) . . ?
C11_4 C9_4 C3_4 112.11(18) . . ?
C12_4 C9_4 C3_4 111.25(15) . . ?
C11_4 C9_4 C10_4 110.0(2) . . ?
C12_4 C9_4 C10_4 106.5(2) . . ?
C3_4 C9_4 C10_4 108.66(19) . . ?
C9_4 C10_4 H10A_4 109.5 . . ?
C9_4 C10_4 H10B_4 109.5 . . ?
H10A_4 C10_4 H10B_4 109.5 . . ?
C9_4 C10_4 H10C_4 109.5 . . ?
H10A_4 C10_4 H10C_4 109.5 . . ?
H10B_4 C10_4 H10C_4 109.5 . . ?
C9_4 C11_4 H11A_4 109.5 . . ?
C9_4 C11_4 H11B_4 109.5 . . ?
H11A_4 C11_4 H11B_4 109.5 . . ?
C9_4 C11_4 H11C_4 109.5 . . ?
H11A_4 C11_4 H11C_4 109.5 . . ?
H11B_4 C11_4 H11C_4 109.5 . . ?
C9_4 C12_4 H12A_4 109.5 . . ?
C9_4 C12_4 H12B_4 109.5 . . ?
H12A_4 C12_4 H12B_4 109.5 . . ?
C9_4 C12_4 H12C_4 109.5 . . ?
H12A_4 C12_4 H12C_4 109.5 . . ?
H12B_4 C12_4 H12C_4 109.5 . . ?
N3_4 C13_4 C14_4 107.46(12) . . ?
N3_4 C13_4 C16_4 120.25(12) . . ?
C14_4 C13_4 C16_4 132.29(12) . . ?
C13_4 C14_4 C15_4 106.41(12) . . ?
C13_4 C14_4 C20_4 127.92(13) . . ?
C15_4 C14_4 C20_4 125.65(14) . . ?
N4_4 C15_4 C14_4 107.52(12) . . ?
N4_4 C15_4 C21_4 119.55(12) . . ?
C14_4 C15_4 C21_4 132.93(12) . . ?
C19_4 C16_4 C13_4 110.78(13) . . ?
C19_4 C16_4 C17_4 107.01(17) . . ?
C13_4 C16_4 C17_4 110.96(14) . . ?
C19_4 C16_4 C18_4 106.88(18) . . ?
C13_4 C16_4 C18_4 110.41(13) . . ?
C17_4 C16_4 C18_4 110.67(15) . . ?
C16_4 C17_4 H17A_4 109.5 . . ?
C16_4 C17_4 H17B_4 109.5 . . ?
H17A_4 C17_4 H17B_4 109.5 . . ?
C16_4 C17_4 H17C_4 109.5 . . ?
H17A_4 C17_4 H17C_4 109.5 . . ?
H17B_4 C17_4 H17C_4 109.5 . . ?
C16_4 C18_4 H18A_4 109.5 . . ?
C16_4 C18_4 H18B_4 109.5 . . ?
H18A_4 C18_4 H18B_4 109.5 . . ?
C16_4 C18_4 H18C_4 109.5 . . ?
H18A_4 C18_4 H18C_4 109.5 . . ?
H18B_4 C18_4 H18C_4 109.5 . . ?
C16_4 C19_4 H19A_4 109.5 . . ?
C16_4 C19_4 H19B_4 109.5 . . ?
H19A_4 C19_4 H19B_4 109.5 . . ?
C16_4 C19_4 H19C_4 109.5 . . ?
H19A_4 C19_4 H19C_4 109.5 . . ?
H19B_4 C19_4 H19C_4 109.5 . . ?
F4_4 C20_4 F5_4 106.84(16) . . ?
F4_4 C20_4 F6_4 104.02(16) . . ?
F5_4 C20_4 F6_4 106.15(15) . . ?
F4_4 C20_4 C14_4 113.43(15) . . ?
F5_4 C20_4 C14_4 113.18(15) . . ?
F6_4 C20_4 C14_4 112.51(14) . . ?
C15_4 C21_4 C22_4 109.69(12) . . ?
C15_4 C21_4 C24_4 110.06(12) . . ?
C22_4 C21_4 C24_4 108.09(15) . . ?
C15_4 C21_4 C23_4 112.36(13) . . ?
C22_4 C21_4 C23_4 110.77(13) . . ?
C24_4 C21_4 C23_4 105.72(15) . . ?
C21_4 C22_4 H22A_4 109.5 . . ?
C21_4 C22_4 H22B_4 109.5 . . ?
H22A_4 C22_4 H22B_4 109.5 . . ?
C21_4 C22_4 H22C_4 109.5 . . ?
H22A_4 C22_4 H22C_4 109.5 . . ?
H22B_4 C22_4 H22C_4 109.5 . . ?
C21_4 C23_4 H23A_4 109.5 . . ?
C21_4 C23_4 H23B_4 109.5 . . ?
H23A_4 C23_4 H23B_4 109.5 . . ?
C21_4 C23_4 H23C_4 109.5 . . ?
H23A_4 C23_4 H23C_4 109.5 . . ?
H23B_4 C23_4 H23C_4 109.5 . . ?
C21_4 C24_4 H24A_4 109.5 . . ?
C21_4 C24_4 H24B_4 109.5 . . ?
H24A_4 C24_4 H24B_4 109.5 . . ?
C21_4 C24_4 H24C_4 109.5 . . ?
H24A_4 C24_4 H24C_4 109.5 . . ?
H24B_4 C24_4 H24C_4 109.5 . . ?
N5_4 C25_4 C26_4 107.28(13) . . ?
N5_4 C25_4 C28_4 119.57(13) . . ?
C26_4 C25_4 C28_4 133.12(14) . . ?
C27_4 C26_4 C25_4 106.28(12) . . ?
C27_4 C26_4 C32_4 127.82(14) . . ?
C25_4 C26_4 C32_4 125.89(15) . . ?
N6_4 C27_4 C26_4 108.07(13) . . ?
N6_4 C27_4 C33_4 119.22(14) . . ?
C26_4 C27_4 C33_4 132.69(14) . . ?
C25_4 C28_4 C30_4 110.65(14) . . ?
C25_4 C28_4 C31_4 110.83(14) . . ?
C30_4 C28_4 C31_4 107.45(17) . . ?
C25_4 C28_4 C29_4 111.05(15) . . ?
C30_4 C28_4 C29_4 110.97(17) . . ?
C31_4 C28_4 C29_4 105.72(17) . . ?
C28_4 C29_4 H29A_4 109.5 . . ?
C28_4 C29_4 H29B_4 109.5 . . ?
H29A_4 C29_4 H29B_4 109.5 . . ?
C28_4 C29_4 H29C_4 109.5 . . ?
H29A_4 C29_4 H29C_4 109.5 . . ?
H29B_4 C29_4 H29C_4 109.5 . . ?
C28_4 C30_4 H30A_4 109.5 . . ?
C28_4 C30_4 H30B_4 109.5 . . ?
H30A_4 C30_4 H30B_4 109.5 . . ?
C28_4 C30_4 H30C_4 109.5 . . ?
H30A_4 C30_4 H30C_4 109.5 . . ?
H30B_4 C30_4 H30C_4 109.5 . . ?
C28_4 C31_4 H31A_4 109.5 . . ?
C28_4 C31_4 H31B_4 109.5 . . ?
H31A_4 C31_4 H31B_4 109.5 . . ?
C28_4 C31_4 H31C_4 109.5 . . ?
H31A_4 C31_4 H31C_4 109.5 . . ?
H31B_4 C31_4 H31C_4 109.5 . . ?
F9_4 C32_4 F7_4 106.33(17) . . ?
F9_4 C32_4 F8_4 105.64(16) . . ?
F7_4 C32_4 F8_4 104.37(16) . . ?
F9_4 C32_4 C26_4 113.76(16) . . ?
F7_4 C32_4 C26_4 113.03(15) . . ?
F8_4 C32_4 C26_4 112.93(16) . . ?
C27_4 C33_4 C34_4 109.19(14) . . ?
C27_4 C33_4 C35_4 111.81(15) . . ?
C34_4 C33_4 C35_4 110.97(15) . . ?
C27_4 C33_4 C36_4 110.19(13) . . ?
C34_4 C33_4 C36_4 108.18(16) . . ?
C35_4 C33_4 C36_4 106.42(15) . . ?
C33_4 C34_4 H34A_4 109.5 . . ?
C33_4 C34_4 H34B_4 109.5 . . ?
H34A_4 C34_4 H34B_4 109.5 . . ?
C33_4 C34_4 H34C_4 109.5 . . ?
H34A_4 C34_4 H34C_4 109.5 . . ?
H34B_4 C34_4 H34C_4 109.5 . . ?
C33_4 C35_4 H35A_4 109.5 . . ?
C33_4 C35_4 H35B_4 109.5 . . ?
H35A_4 C35_4 H35B_4 109.5 . . ?
C33_4 C35_4 H35C_4 109.5 . . ?
H35A_4 C35_4 H35C_4 109.5 . . ?
H35B_4 C35_4 H35C_4 109.5 . . ?
C33_4 C36_4 H36A_4 109.5 . . ?
C33_4 C36_4 H36B_4 109.5 . . ?
H36A_4 C36_4 H36B_4 109.5 . . ?
C33_4 C36_4 H36C_4 109.5 . . ?
H36A_4 C36_4 H36C_4 109.5 . . ?
H36B_4 C36_4 H36C_4 109.5 . . ?
N7_4 C37_4 C38_4 107.56(14) . . ?
N7_4 C37_4 C40_4 120.21(15) . . ?
C38_4 C37_4 C40_4 132.17(15) . . ?
C39_4 C38_4 C37_4 106.49(13) . . ?
C39_4 C38_4 C44_4 127.43(16) . . ?
C37_4 C38_4 C44_4 126.06(16) . . ?
N8_4 C39_4 C38_4 107.33(14) . . ?
N8_4 C39_4 C45_4 119.82(14) . . ?
C38_4 C39_4 C45_4 132.84(14) . . ?
C41_4 C40_4 C37_4 111.32(15) . . ?
C41_4 C40_4 C42_4 109.6(2) . . ?
C37_4 C40_4 C42_4 108.93(17) . . ?
C41_4 C40_4 C43_4 105.5(2) . . ?
C37_4 C40_4 C43_4 111.65(18) . . ?
C42_4 C40_4 C43_4 109.8(2) . . ?
C40_4 C41_4 H41A_4 109.5 . . ?
C40_4 C41_4 H41B_4 109.5 . . ?
H41A_4 C41_4 H41B_4 109.5 . . ?
C40_4 C41_4 H41C_4 109.5 . . ?
H41A_4 C41_4 H41C_4 109.5 . . ?
H41B_4 C41_4 H41C_4 109.5 . . ?
C40_4 C42_4 H42A_4 109.5 . . ?
C40_4 C42_4 H42B_4 109.5 . . ?
H42A_4 C42_4 H42B_4 109.5 . . ?
C40_4 C42_4 H42C_4 109.5 . . ?
H42A_4 C42_4 H42C_4 109.5 . . ?
H42B_4 C42_4 H42C_4 109.5 . . ?
C40_4 C43_4 H43A_4 109.5 . . ?
C40_4 C43_4 H43B_4 109.5 . . ?
H43A_4 C43_4 H43B_4 109.5 . . ?
C40_4 C43_4 H43C_4 109.5 . . ?
H43A_4 C43_4 H43C_4 109.5 . . ?
H43B_4 C43_4 H43C_4 109.5 . . ?
F10_4 C44_4 F11_4 107.26(19) . . ?
F10_4 C44_4 F12_4 103.85(18) . . ?
F11_4 C44_4 F12_4 104.0(2) . . ?
F10_4 C44_4 C38_4 114.15(19) . . ?
F11_4 C44_4 C38_4 113.47(17) . . ?
F12_4 C44_4 C38_4 113.13(17) . . ?
C39_4 C45_4 C46_4 111.63(14) . . ?
C39_4 C45_4 C47_4 110.79(15) . . ?
C46_4 C45_4 C47_4 104.46(18) . . ?
C39_4 C45_4 C48_4 111.16(15) . . ?
C46_4 C45_4 C48_4 106.29(19) . . ?
C47_4 C45_4 C48_4 112.24(19) . . ?
C45_4 C46_4 H46A_4 109.5 . . ?
C45_4 C46_4 H46B_4 109.5 . . ?
H46A_4 C46_4 H46B_4 109.5 . . ?
C45_4 C46_4 H46C_4 109.5 . . ?
H46A_4 C46_4 H46C_4 109.5 . . ?
H46B_4 C46_4 H46C_4 109.5 . . ?
C45_4 C47_4 H47A_4 109.5 . . ?
C45_4 C47_4 H47B_4 109.5 . . ?
H47A_4 C47_4 H47B_4 109.5 . . ?
C45_4 C47_4 H47C_4 109.5 . . ?
H47A_4 C47_4 H47C_4 109.5 . . ?
H47B_4 C47_4 H47C_4 109.5 . . ?
C45_4 C48_4 H48A_4 109.5 . . ?
C45_4 C48_4 H48B_4 109.5 . . ?
H48A_4 C48_4 H48B_4 109.5 . . ?
C45_4 C48_4 H48C_4 109.5 . . ?
H48A_4 C48_4 H48C_4 109.5 . . ?
H48B_4 C48_4 H48C_4 109.5 . . ?

loop_
_geom_bond_atom_site_label_1
_geom_bond_atom_site_label_2
_geom_bond_distance
_geom_bond_site_symmetry_2
_geom_bond_publ_flag
Cu1_1 N1_1 1.8757(12) . ?
Cu1_1 N8_1 1.8777(11) . ?
Cu1_1 Cu2_1 2.8068(5) . ?
Cu1_1 Cu4_1 2.8973(5) . ?
Cu2_1 N3_1 1.8838(13) . ?
Cu2_1 N2_1 1.8852(12) . ?
Cu2_1 Cu3_1 2.8292(5) . ?
Cu3_1 N5_1 1.8644(12) . ?
Cu3_1 N4_1 1.8667(13) . ?
Cu3_1 Cu4_1 2.8314(6) . ?
Cu4_1 N7_1 1.8843(11) . ?
Cu4_1 N6_1 1.8843(12) . ?
F1_1 C8_1 1.348(2) . ?
F2_1 C8_1 1.352(2) . ?
F3_1 C8_1 1.337(2) . ?
F4_1 C20_1 1.338(2) . ?
F5_1 C20_1 1.338(3) . ?
F6_1 C20_1 1.338(3) . ?
F7_1 C32_1 1.339(3) . ?
F8_1 C32_1 1.346(2) . ?
F9_1 C32_1 1.346(2) . ?
F10_1 C44_1 1.342(2) . ?
F11_1 C44_1 1.350(2) . ?
F12_1 C44_1 1.345(2) . ?
N1_1 C1_1 1.3420(17) . ?
N1_1 N2_1 1.3814(16) . ?
N2_1 C3_1 1.3423(17) . ?
N3_1 C13_1 1.3457(19) . ?
N3_1 N4_1 1.3764(18) . ?
N4_1 C15_1 1.3406(18) . ?
N5_1 C25_1 1.3413(18) . ?
N5_1 N6_1 1.3791(17) . ?
N6_1 C27_1 1.3414(18) . ?
N7_1 C37_1 1.3451(17) . ?
N7_1 N8_1 1.3747(16) . ?
N8_1 C39_1 1.3425(17) . ?
C1_1 C2_1 1.404(2) . ?
C1_1 C4_1 1.531(2) . ?
C2_1 C3_1 1.419(2) . ?
C2_1 C8_1 1.487(2) . ?
C3_1 C9_1 1.527(2) . ?
C4_1 C6_1 1.531(2) . ?
C4_1 C7_1 1.536(2) . ?
C4_1 C5_1 1.540(3) . ?
C5_1 H5A_1 0.9800 . ?
C5_1 H5B_1 0.9800 . ?
C5_1 H5C_1 0.9800 . ?
C6_1 H6A_1 0.9800 . ?
C6_1 H6B_1 0.9800 . ?
C6_1 H6C_1 0.9800 . ?
C7_1 H7A_1 0.9800 . ?
C7_1 H7B_1 0.9800 . ?
C7_1 H7C_1 0.9800 . ?
C9_1 C12_1 1.530(3) . ?
C9_1 C10_1 1.538(3) . ?
C9_1 C11_1 1.538(2) . ?
C10_1 H10A_1 0.9800 . ?
C10_1 H10B_1 0.9800 . ?
C10_1 H10C_1 0.9800 . ?
C11_1 H11A_1 0.9800 . ?
C11_1 H11B_1 0.9800 . ?
C11_1 H11C_1 0.9800 . ?
C12_1 H12A_1 0.9800 . ?
C12_1 H12B_1 0.9800 . ?
C12_1 H12C_1 0.9800 . ?
C13_1 C14_1 1.417(2) . ?
C13_1 C16_1 1.527(2) . ?
C14_1 C15_1 1.411(2) . ?
C14_1 C20_1 1.491(2) . ?
C15_1 C21_1 1.528(2) . ?
C16_1 C17_1 1.530(3) . ?
C16_1 C19_1 1.538(3) . ?
C16_1 C18_1 1.544(3) . ?
C17_1 H17A_1 0.9800 . ?
C17_1 H17B_1 0.9800 . ?
C17_1 H17C_1 0.9800 . ?
C18_1 H18A_1 0.9800 . ?
C18_1 H18B_1 0.9800 . ?
C18_1 H18C_1 0.9800 . ?
C19_1 H19A_1 0.9800 . ?
C19_1 H19B_1 0.9800 . ?
C19_1 H19C_1 0.9800 . ?
C21_1 C23_1 1.533(3) . ?
C21_1 C24_1 1.535(2) . ?
C21_1 C22_1 1.542(3) . ?
C22_1 H22A_1 0.9800 . ?
C22_1 H22B_1 0.9800 . ?
C22_1 H22C_1 0.9800 . ?
C23_1 H23A_1 0.9800 . ?
C23_1 H23B_1 0.9800 . ?
C23_1 H23C_1 0.9800 . ?
C24_1 H24A_1 0.9800 . ?
C24_1 H24B_1 0.9800 . ?
C24_1 H24C_1 0.9800 . ?
C25_1 C26_1 1.407(2) . ?
C25_1 C28_1 1.534(2) . ?
C26_1 C27_1 1.414(2) . ?
C26_1 C32_1 1.481(2) . ?
C27_1 C33_1 1.529(2) . ?
C28_1 C29_1 1.530(3) . ?
C28_1 C30_1 1.531(2) . ?
C28_1 C31_1 1.533(3) . ?
C29_1 H29A_1 0.9800 . ?
C29_1 H29B_1 0.9800 . ?
C29_1 H29C_1 0.9800 . ?
C30_1 H30A_1 0.9800 . ?
C30_1 H30B_1 0.9800 . ?
C30_1 H30C_1 0.9800 . ?
C31_1 H31A_1 0.9800 . ?
C31_1 H31B_1 0.9800 . ?
C31_1 H31C_1 0.9800 . ?
C33_1 C34_1 1.534(3) . ?
C33_1 C36_1 1.538(3) . ?
C33_1 C35_1 1.542(3) . ?
C34_1 H34A_1 0.9800 . ?
C34_1 H34B_1 0.9800 . ?
C34_1 H34C_1 0.9800 . ?
C35_1 H35A_1 0.9800 . ?
C35_1 H35B_1 0.9800 . ?
C35_1 H35C_1 0.9800 . ?
C36_1 H36A_1 0.9800 . ?
C36_1 H36B_1 0.9800 . ?
C36_1 H36C_1 0.9800 . ?
C37_1 C38_1 1.4128(19) . ?
C37_1 C40_1 1.524(2) . ?
C38_1 C39_1 1.4132(19) . ?
C38_1 C44_1 1.484(2) . ?
C39_1 C45_1 1.5247(19) . ?
C40_1 C42_1 1.537(2) . ?
C40_1 C41_1 1.540(2) . ?
C40_1 C43_1 1.543(2) . ?
C41_1 H41A_1 0.9800 . ?
C41_1 H41B_1 0.9800 . ?
C41_1 H41C_1 0.9800 . ?
C42_1 H42A_1 0.9800 . ?
C42_1 H42B_1 0.9800 . ?
C42_1 H42C_1 0.9800 . ?
C43_1 H43A_1 0.9800 . ?
C43_1 H43B_1 0.9800 . ?
C43_1 H43C_1 0.9800 . ?
C45_1 C46_1 1.527(2) . ?
C45_1 C48_1 1.533(2) . ?
C45_1 C47_1 1.548(2) . ?
C46_1 H46A_1 0.9800 . ?
C46_1 H46B_1 0.9800 . ?
C46_1 H46C_1 0.9800 . ?
C47_1 H47A_1 0.9800 . ?
C47_1 H47B_1 0.9800 . ?
C47_1 H47C_1 0.9800 . ?
C48_1 H48A_1 0.9800 . ?
C48_1 H48B_1 0.9800 . ?
C48_1 H48C_1 0.9800 . ?
Cu1_2 N1_2 1.8642(13) . ?
Cu1_2 N8_2 1.8677(13) . ?
Cu1_2 Cu2_2 2.8341(6) . ?
Cu1_2 Cu4_2 2.8361(5) . ?
Cu2_2 N3_2 1.8833(12) . ?
Cu2_2 N2_2 1.8857(12) . ?
Cu2_2 Cu3_2 2.9096(5) . ?
Cu3_2 N5_2 1.8752(12) . ?
Cu3_2 N4_2 1.8785(12) . ?
Cu3_2 Cu4_2 2.8211(6) . ?
Cu4_2 N6_2 1.8778(13) . ?
Cu4_2 N7_2 1.8817(13) . ?
F1_2 C8_2 1.340(3) . ?
F2_2 C8_2 1.345(2) . ?
F3_2 C8_2 1.343(2) . ?
F4_2 C20_2 1.349(2) . ?
F5_2 C20_2 1.342(3) . ?
F6_2 C20_2 1.334(2) . ?
F7_2 C32_2 1.346(3) . ?
F8_2 C32_2 1.335(3) . ?
F9_2 C32_2 1.326(3) . ?
F10_2 C44_2 1.319(3) . ?
F11_2 C44_2 1.354(3) . ?
F12_2 C44_2 1.333(3) . ?
N1_2 C1_2 1.3457(18) . ?
N1_2 N2_2 1.3775(17) . ?
N2_2 C3_2 1.3423(18) . ?
N3_2 C13_2 1.3424(17) . ?
N3_2 N4_2 1.3804(16) . ?
N4_2 C15_2 1.3374(17) . ?
N5_2 C25_2 1.3409(18) . ?
N5_2 N6_2 1.3809(16) . ?
N6_2 C27_2 1.3443(18) . ?
N7_2 C37_2 1.3397(19) . ?
N7_2 N8_2 1.3755(18) . ?
N8_2 C39_2 1.3389(19) . ?
C1_2 C2_2 1.409(2) . ?
C1_2 C4_2 1.533(2) . ?
C2_2 C3_2 1.416(2) . ?
C2_2 C8_2 1.478(2) . ?
C3_2 C9_2 1.526(2) . ?
C4_2 C6_2 1.534(2) . ?
C4_2 C7_2 1.534(2) . ?
C4_2 C5_2 1.539(3) . ?
C5_2 H5A_2 0.9800 . ?
C5_2 H5B_2 0.9800 . ?
C5_2 H5C_2 0.9800 . ?
C6_2 H6A_2 0.9800 . ?
C6_2 H6B_2 0.9800 . ?
C6_2 H6C_2 0.9800 . ?
C7_2 H7A_2 0.9800 . ?
C7_2 H7B_2 0.9800 . ?
C7_2 H7C_2 0.9800 . ?
C9_2 C12_2 1.533(3) . ?
C9_2 C11_2 1.537(3) . ?
C9_2 C10_2 1.540(3) . ?
C10_2 H10A_2 0.9800 . ?
C10_2 H10B_2 0.9800 . ?
C10_2 H10C_2 0.9800 . ?
C11_2 H11A_2 0.9800 . ?
C11_2 H11B_2 0.9800 . ?
C11_2 H11C_2 0.9800 . ?
C12_2 H12A_2 0.9800 . ?
C12_2 H12B_2 0.9800 . ?
C12_2 H12C_2 0.9800 . ?
C13_2 C14_2 1.415(2) . ?
C13_2 C16_2 1.527(2) . ?
C14_2 C15_2 1.4118(19) . ?
C14_2 C20_2 1.486(2) . ?
C15_2 C21_2 1.527(2) . ?
C16_2 C18_2 1.536(2) . ?
C16_2 C17_2 1.536(2) . ?
C16_2 C19_2 1.540(2) . ?
C17_2 H17A_2 0.9800 . ?
C17_2 H17B_2 0.9800 . ?
C17_2 H17C_2 0.9800 . ?
C18_2 H18A_2 0.9800 . ?
C18_2 H18B_2 0.9800 . ?
C18_2 H18C_2 0.9800 . ?
C19_2 H19A_2 0.9800 . ?
C19_2 H19B_2 0.9800 . ?
C19_2 H19C_2 0.9800 . ?
C21_2 C24_2 1.528(2) . ?
C21_2 C23_2 1.535(2) . ?
C21_2 C22_2 1.539(2) . ?
C22_2 H22A_2 0.9800 . ?
C22_2 H22B_2 0.9800 . ?
C22_2 H22C_2 0.9800 . ?
C23_2 H23A_2 0.9800 . ?
C23_2 H23B_2 0.9800 . ?
C23_2 H23C_2 0.9800 . ?
C24_2 H24A_2 0.9800 . ?
C24_2 H24B_2 0.9800 . ?
C24_2 H24C_2 0.9800 . ?
C25_2 C26_2 1.413(2) . ?
C25_2 C28_2 1.522(2) . ?
C26_2 C27_2 1.412(2) . ?
C26_2 C32_2 1.487(2) . ?
C27_2 C33_2 1.521(2) . ?
C28_2 C30_2 1.536(3) . ?
C28_2 C29_2 1.542(3) . ?
C28_2 C31_2 1.542(2) . ?
C29_2 H29A_2 0.9800 . ?
C29_2 H29B_2 0.9800 . ?
C29_2 H29C_2 0.9800 . ?
C30_2 H30A_2 0.9800 . ?
C30_2 H30B_2 0.9800 . ?
C30_2 H30C_2 0.9800 . ?
C31_2 H31A_2 0.9800 . ?
C31_2 H31B_2 0.9800 . ?
C31_2 H31C_2 0.9800 . ?
C33_2 C36_2 1.535(3) . ?
C33_2 C35_2 1.537(2) . ?
C33_2 C34_2 1.539(3) . ?
C34_2 H34A_2 0.9800 . ?
C34_2 H34B_2 0.9800 . ?
C34_2 H34C_2 0.9800 . ?
C35_2 H35A_2 0.9800 . ?
C35_2 H35B_2 0.9800 . ?
C35_2 H35C_2 0.9800 . ?
C36_2 H36A_2 0.9800 . ?
C36_2 H36B_2 0.9800 . ?
C36_2 H36C_2 0.9800 . ?
C37_2 C38_2 1.416(2) . ?
C37_2 C40_2 1.525(2) . ?
C38_2 C39_2 1.415(2) . ?
C38_2 C44_2 1.487(2) . ?
C39_2 C45_2 1.529(2) . ?
C40_2 C42_2 1.525(3) . ?
C40_2 C43_2 1.538(3) . ?
C40_2 C41_2 1.543(3) . ?
C41_2 H41A_2 0.9800 . ?
C41_2 H41B_2 0.9800 . ?
C41_2 H41C_2 0.9800 . ?
C42_2 H42A_2 0.9800 . ?
C42_2 H42B_2 0.9800 . ?
C42_2 H42C_2 0.9800 . ?
C43_2 H43A_2 0.9800 . ?
C43_2 H43B_2 0.9800 . ?
C43_2 H43C_2 0.9800 . ?
C45_2 C46_2 1.539(3) . ?
C45_2 C47_2 1.542(3) . ?
C45_2 C48_2 1.545(3) . ?
C46_2 H46A_2 0.9800 . ?
C46_2 H46B_2 0.9800 . ?
C46_2 H46C_2 0.9800 . ?
C47_2 H47A_2 0.9800 . ?
C47_2 H47B_2 0.9800 . ?
C47_2 H47C_2 0.9800 . ?
C48_2 H48A_2 0.9800 . ?
C48_2 H48B_2 0.9800 . ?
C48_2 H48C_2 0.9800 . ?
Cu1_3 N1_3 1.8696(13) . ?
Cu1_3 N8_3 1.8737(12) . ?
Cu1_3 Cu2_3 2.8479(5) . ?
Cu1_3 Cu4_3 2.8651(5) . ?
Cu2_3 N2_3 1.8767(14) . ?
Cu2_3 N3_3 1.8774(13) . ?
Cu2_3 Cu3_3 2.8506(5) . ?
Cu3_3 N5_3 1.8732(13) . ?
Cu3_3 N4_3 1.8791(13) . ?
Cu3_3 Cu4_3 2.8518(6) . ?
Cu4_3 N6_3 1.8827(13) . ?
Cu4_3 N7_3 1.8882(12) . ?
F1_3 C8_3 1.353(3) . ?
F2_3 C8_3 1.343(3) . ?
F3_3 C8_3 1.325(4) . ?
F4_3 C20_3 1.342(2) . ?
F5_3 C20_3 1.341(2) . ?
F6_3 C20_3 1.343(2) . ?
F7_3 C32_3 1.343(2) . ?
F8_3 C32_3 1.334(2) . ?
F9_3 C32_3 1.350(2) . ?
F10_3 C44_3 1.345(2) . ?
F11_3 C44_3 1.339(2) . ?
F12_3 C44_3 1.337(2) . ?
N1_3 C1_3 1.346(2) . ?
N1_3 N2_3 1.3754(17) . ?
N2_3 C3_3 1.3370(19) . ?
N3_3 C13_3 1.3447(19) . ?
N3_3 N4_3 1.3794(18) . ?
N4_3 C15_3 1.3414(19) . ?
N5_3 C25_3 1.3446(19) . ?
N5_3 N6_3 1.3859(17) . ?
N6_3 C27_3 1.3402(19) . ?
N7_3 C37_3 1.3415(18) . ?
N7_3 N8_3 1.3754(16) . ?
N8_3 C39_3 1.3422(17) . ?
C1_3 C2_3 1.406(2) . ?
C1_3 C4_3 1.527(2) . ?
C2_3 C3_3 1.411(2) . ?
C2_3 C8_3 1.484(3) . ?
C3_3 C9_3 1.536(2) . ?
C4_3 C6_3 1.525(3) . ?
C4_3 C5_3 1.526(3) . ?
C4_3 C7_3 1.544(4) . ?
C5_3 H5A_3 0.9800 . ?
C5_3 H5B_3 0.9800 . ?
C5_3 H5C_3 0.9800 . ?
C6_3 H6A_3 0.9800 . ?
C6_3 H6B_3 0.9800 . ?
C6_3 H6C_3 0.9800 . ?
C7_3 H7A_3 0.9800 . ?
C7_3 H7B_3 0.9800 . ?
C7_3 H7C_3 0.9800 . ?
C9_3 C12_3 1.526(3) . ?
C9_3 C11_3 1.534(3) . ?
C9_3 C10_3 1.541(3) . ?
C10_3 H10A_3 0.9800 . ?
C10_3 H10B_3 0.9800 . ?
C10_3 H10C_3 0.9800 . ?
C11_3 H11A_3 0.9800 . ?
C11_3 H11B_3 0.9800 . ?
C11_3 H11C_3 0.9800 . ?
C12_3 H12A_3 0.9800 . ?
C12_3 H12B_3 0.9800 . ?
C12_3 H12C_3 0.9800 . ?
C13_3 C14_3 1.418(2) . ?
C13_3 C16_3 1.531(2) . ?
C14_3 C15_3 1.417(2) . ?
C14_3 C20_3 1.490(2) . ?
C15_3 C21_3 1.522(2) . ?
C16_3 C19_3 1.531(3) . ?
C16_3 C18_3 1.543(3) . ?
C16_3 C17_3 1.544(3) . ?
C17_3 H17A_3 0.9800 . ?
C17_3 H17B_3 0.9800 . ?
C17_3 H17C_3 0.9800 . ?
C18_3 H18A_3 0.9800 . ?
C18_3 H18B_3 0.9800 . ?
C18_3 H18C_3 0.9800 . ?
C19_3 H19A_3 0.9800 . ?
C19_3 H19B_3 0.9800 . ?
C19_3 H19C_3 0.9800 . ?
C21_3 C23_3 1.537(2) . ?
C21_3 C24_3 1.537(2) . ?
C21_3 C22_3 1.541(2) . ?
C22_3 H22A_3 0.9800 . ?
C22_3 H22B_3 0.9800 . ?
C22_3 H22C_3 0.9800 . ?
C23_3 H23A_3 0.9800 . ?
C23_3 H23B_3 0.9800 . ?
C23_3 H23C_3 0.9800 . ?
C24_3 H24A_3 0.9800 . ?
C24_3 H24B_3 0.9800 . ?
C24_3 H24C_3 0.9800 . ?
C25_3 C26_3 1.412(2) . ?
C25_3 C28_3 1.533(2) . ?
C26_3 C27_3 1.416(2) . ?
C26_3 C32_3 1.484(2) . ?
C27_3 C33_3 1.528(2) . ?
C28_3 C30_3 1.534(3) . ?
C28_3 C29_3 1.535(2) . ?
C28_3 C31_3 1.549(3) . ?
C29_3 H29A_3 0.9800 . ?
C29_3 H29B_3 0.9800 . ?
C29_3 H29C_3 0.9800 . ?
C30_3 H30A_3 0.9800 . ?
C30_3 H30B_3 0.9800 . ?
C30_3 H30C_3 0.9800 . ?
C31_3 H31A_3 0.9800 . ?
C31_3 H31B_3 0.9800 . ?
C31_3 H31C_3 0.9800 . ?
C33_3 C36_3 1.527(3) . ?
C33_3 C34_3 1.535(3) . ?
C33_3 C35_3 1.539(3) . ?
C34_3 H34A_3 0.9800 . ?
C34_3 H34B_3 0.9800 . ?
C34_3 H34C_3 0.9800 . ?
C35_3 H35A_3 0.9800 . ?
C35_3 H35B_3 0.9800 . ?
C35_3 H35C_3 0.9800 . ?
C36_3 H36A_3 0.9800 . ?
C36_3 H36B_3 0.9800 . ?
C36_3 H36C_3 0.9800 . ?
C37_3 C38_3 1.4104(19) . ?
C37_3 C40_3 1.526(2) . ?
C38_3 C39_3 1.4134(19) . ?
C38_3 C44_3 1.483(2) . ?
C39_3 C45_3 1.531(2) . ?
C40_3 C41_3 1.535(2) . ?
C40_3 C43_3 1.536(3) . ?
C40_3 C42_3 1.536(3) . ?
C41_3 H41A_3 0.9800 . ?
C41_3 H41B_3 0.9800 . ?
C41_3 H41C_3 0.9800 . ?
C42_3 H42A_3 0.9800 . ?
C42_3 H42B_3 0.9800 . ?
C42_3 H42C_3 0.9800 . ?
C43_3 H43A_3 0.9800 . ?
C43_3 H43B_3 0.9800 . ?
C43_3 H43C_3 0.9800 . ?
C45_3 C46_3 1.534(2) . ?
C45_3 C47_3 1.535(2) . ?
C45_3 C48_3 1.541(2) . ?
C46_3 H46A_3 0.9800 . ?
C46_3 H46B_3 0.9800 . ?
C46_3 H46C_3 0.9800 . ?
C47_3 H47A_3 0.9800 . ?
C47_3 H47B_3 0.9800 . ?
C47_3 H47C_3 0.9800 . ?
C48_3 H48A_3 0.9800 . ?
C48_3 H48B_3 0.9800 . ?
C48_3 H48C_3 0.9800 . ?
Cu1_4 N1_4 1.8701(13) . ?
Cu1_4 N8_4 1.8753(13) . ?
Cu1_4 Cu2_4 2.8497(5) . ?
Cu1_4 Cu4_4 2.8532(5) . ?
Cu2_4 N2_4 1.8838(13) . ?
Cu2_4 N3_4 1.8850(12) . ?
Cu2_4 Cu3_4 2.8716(5) . ?
Cu3_4 N4_4 1.8693(12) . ?
Cu3_4 N5_4 1.8719(12) . ?
Cu3_4 Cu4_4 2.8417(6) . ?
Cu4_4 N7_4 1.8801(13) . ?
Cu4_4 N6_4 1.8812(13) . ?
F1_4 C8_4 1.349(2) . ?
F2_4 C8_4 1.337(2) . ?
F3_4 C8_4 1.332(2) . ?
F4_4 C20_4 1.336(2) . ?
F5_4 C20_4 1.337(2) . ?
F6_4 C20_4 1.347(2) . ?
F7_4 C32_4 1.342(2) . ?
F8_4 C32_4 1.344(2) . ?
F9_4 C32_4 1.339(2) . ?
F10_4 C44_4 1.314(3) . ?
F11_4 C44_4 1.323(3) . ?
F12_4 C44_4 1.353(3) . ?
N1_4 C1_4 1.3461(19) . ?
N1_4 N2_4 1.3759(18) . ?
N2_4 C3_4 1.3345(19) . ?
N3_4 C13_4 1.3463(17) . ?
N3_4 N4_4 1.3777(16) . ?
N4_4 C15_4 1.3390(17) . ?
N5_4 C25_4 1.3389(19) . ?
N5_4 N6_4 1.3792(17) . ?
N6_4 C27_4 1.3405(18) . ?
N7_4 C37_4 1.349(2) . ?
N7_4 N8_4 1.3762(18) . ?
N8_4 C39_4 1.3417(19) . ?
C1_4 C2_4 1.397(2) . ?
C1_4 C4_4 1.537(2) . ?
C2_4 C3_4 1.421(2) . ?
C2_4 C8_4 1.485(2) . ?
C3_4 C9_4 1.519(2) . ?
C4_4 C7_4 1.512(3) . ?
C4_4 C5_4 1.540(3) . ?
C4_4 C6_4 1.568(3) . ?
C5_4 H5A_4 0.9800 . ?
C5_4 H5B_4 0.9800 . ?
C5_4 H5C_4 0.9800 . ?
C6_4 H6A_4 0.9800 . ?
C6_4 H6B_4 0.9800 . ?
C6_4 H6C_4 0.9800 . ?
C7_4 H7A_4 0.9800 . ?
C7_4 H7B_4 0.9800 . ?
C7_4 H7C_4 0.9800 . ?
C9_4 C11_4 1.514(3) . ?
C9_4 C12_4 1.518(3) . ?
C9_4 C10_4 1.552(4) . ?
C10_4 H10A_4 0.9800 . ?
C10_4 H10B_4 0.9800 . ?
C10_4 H10C_4 0.9800 . ?
C11_4 H11A_4 0.9800 . ?
C11_4 H11B_4 0.9800 . ?
C11_4 H11C_4 0.9800 . ?
C12_4 H12A_4 0.9800 . ?
C12_4 H12B_4 0.9800 . ?
C12_4 H12C_4 0.9800 . ?
C13_4 C14_4 1.413(2) . ?
C13_4 C16_4 1.525(2) . ?
C14_4 C15_4 1.4154(19) . ?
C14_4 C20_4 1.487(2) . ?
C15_4 C21_4 1.525(2) . ?
C16_4 C19_4 1.525(3) . ?
C16_4 C17_4 1.535(2) . ?
C16_4 C18_4 1.536(3) . ?
C17_4 H17A_4 0.9800 . ?
C17_4 H17B_4 0.9800 . ?
C17_4 H17C_4 0.9800 . ?
C18_4 H18A_4 0.9800 . ?
C18_4 H18B_4 0.9800 . ?
C18_4 H18C_4 0.9800 . ?
C19_4 H19A_4 0.9800 . ?
C19_4 H19B_4 0.9800 . ?
C19_4 H19C_4 0.9800 . ?
C21_4 C22_4 1.532(2) . ?
C21_4 C24_4 1.540(2) . ?
C21_4 C23_4 1.544(2) . ?
C22_4 H22A_4 0.9800 . ?
C22_4 H22B_4 0.9800 . ?
C22_4 H22C_4 0.9800 . ?
C23_4 H23A_4 0.9800 . ?
C23_4 H23B_4 0.9800 . ?
C23_4 H23C_4 0.9800 . ?
C24_4 H24A_4 0.9800 . ?
C24_4 H24B_4 0.9800 . ?
C24_4 H24C_4 0.9800 . ?
C25_4 C26_4 1.417(2) . ?
C25_4 C28_4 1.527(2) . ?
C26_4 C27_4 1.406(2) . ?
C26_4 C32_4 1.485(2) . ?
C27_4 C33_4 1.529(2) . ?
C28_4 C30_4 1.530(3) . ?
C28_4 C31_4 1.531(3) . ?
C28_4 C29_4 1.542(3) . ?
C29_4 H29A_4 0.9800 . ?
C29_4 H29B_4 0.9800 . ?
C29_4 H29C_4 0.9800 . ?
C30_4 H30A_4 0.9800 . ?
C30_4 H30B_4 0.9800 . ?
C30_4 H30C_4 0.9800 . ?
C31_4 H31A_4 0.9800 . ?
C31_4 H31B_4 0.9800 . ?
C31_4 H31C_4 0.9800 . ?
C33_4 C34_4 1.537(3) . ?
C33_4 C35_4 1.539(2) . ?
C33_4 C36_4 1.540(3) . ?
C34_4 H34A_4 0.9800 . ?
C34_4 H34B_4 0.9800 . ?
C34_4 H34C_4 0.9800 . ?
C35_4 H35A_4 0.9800 . ?
C35_4 H35B_4 0.9800 . ?
C35_4 H35C_4 0.9800 . ?
C36_4 H36A_4 0.9800 . ?
C36_4 H36B_4 0.9800 . ?
C36_4 H36C_4 0.9800 . ?
C37_4 C38_4 1.414(2) . ?
C37_4 C40_4 1.527(2) . ?
C38_4 C39_4 1.413(2) . ?
C38_4 C44_4 1.491(2) . ?
C39_4 C45_4 1.528(2) . ?
C40_4 C41_4 1.516(3) . ?
C40_4 C42_4 1.530(3) . ?
C40_4 C43_4 1.559(3) . ?
C41_4 H41A_4 0.9800 . ?
C41_4 H41B_4 0.9800 . ?
C41_4 H41C_4 0.9800 . ?
C42_4 H42A_4 0.9800 . ?
C42_4 H42B_4 0.9800 . ?
C42_4 H42C_4 0.9800 . ?
C43_4 H43A_4 0.9800 . ?
C43_4 H43B_4 0.9800 . ?
C43_4 H43C_4 0.9800 . ?
C45_4 C46_4 1.531(3) . ?
C45_4 C47_4 1.536(3) . ?
C45_4 C48_4 1.537(3) . ?
C46_4 H46A_4 0.9800 . ?
C46_4 H46B_4 0.9800 . ?
C46_4 H46C_4 0.9800 . ?
C47_4 H47A_4 0.9800 . ?
C47_4 H47B_4 0.9800 . ?
C47_4 H47C_4 0.9800 . ?
C48_4 H48A_4 0.9800 . ?
C48_4 H48B_4 0.9800 . ?
C48_4 H48C_4 0.9800 . ?

loop_
_geom_torsion_atom_site_label_1
_geom_torsion_atom_site_label_2
_geom_torsion_atom_site_label_3
_geom_torsion_atom_site_label_4
_geom_torsion
_geom_torsion_site_symmetry_1
_geom_torsion_site_symmetry_2
_geom_torsion_site_symmetry_3
_geom_torsion_site_symmetry_4
_geom_torsion_publ_flag
Cu2_1 Cu1_1 N1_1 C1_1 -166.54(16) . . . . ?
Cu4_1 Cu1_1 N1_1 C1_1 -87.18(15) . . . . ?
Cu2_1 Cu1_1 N1_1 N2_1 -15.26(8) . . . . ?
Cu4_1 Cu1_1 N1_1 N2_1 64.10(10) . . . . ?
C1_1 N1_1 N2_1 C3_1 0.62(16) . . . . ?
Cu1_1 N1_1 N2_1 C3_1 -158.27(10) . . . . ?
C1_1 N1_1 N2_1 Cu2_1 -178.39(10) . . . . ?
Cu1_1 N1_1 N2_1 Cu2_1 22.72(11) . . . . ?
Cu1_1 Cu2_1 N2_1 C3_1 166.26(18) . . . . ?
Cu3_1 Cu2_1 N2_1 C3_1 86.43(17) . . . . ?
Cu1_1 Cu2_1 N2_1 N1_1 -15.20(8) . . . . ?
Cu3_1 Cu2_1 N2_1 N1_1 -95.03(9) . . . . ?
Cu1_1 Cu2_1 N3_1 C13_1 93.69(16) . . . . ?
Cu3_1 Cu2_1 N3_1 C13_1 178.10(17) . . . . ?
Cu1_1 Cu2_1 N3_1 N4_1 -69.87(10) . . . . ?
Cu3_1 Cu2_1 N3_1 N4_1 14.54(8) . . . . ?
C13_1 N3_1 N4_1 C15_1 -0.98(17) . . . . ?
Cu2_1 N3_1 N4_1 C15_1 167.20(10) . . . . ?
C13_1 N3_1 N4_1 Cu3_1 170.08(10) . . . . ?
Cu2_1 N3_1 N4_1 Cu3_1 -21.74(12) . . . . ?
Cu2_1 Cu3_1 N4_1 C15_1 -178.54(17) . . . . ?
Cu4_1 Cu3_1 N4_1 C15_1 -101.32(16) . . . . ?
Cu2_1 Cu3_1 N4_1 N3_1 14.29(8) . . . . ?
Cu4_1 Cu3_1 N4_1 N3_1 91.52(9) . . . . ?
Cu2_1 Cu3_1 N5_1 C25_1 -108.72(16) . . . . ?
Cu4_1 Cu3_1 N5_1 C25_1 171.28(18) . . . . ?
Cu2_1 Cu3_1 N5_1 N6_1 71.86(10) . . . . ?
Cu4_1 Cu3_1 N5_1 N6_1 -8.14(8) . . . . ?
C25_1 N5_1 N6_1 C27_1 0.08(17) . . . . ?
Cu3_1 N5_1 N6_1 C27_1 179.67(10) . . . . ?
C25_1 N5_1 N6_1 Cu4_1 -167.24(10) . . . . ?
Cu3_1 N5_1 N6_1 Cu4_1 12.36(13) . . . . ?
Cu3_1 Cu4_1 N6_1 C27_1 -170.87(17) . . . . ?
Cu1_1 Cu4_1 N6_1 C27_1 114.31(15) . . . . ?
Cu3_1 Cu4_1 N6_1 N5_1 -8.22(9) . . . . ?
Cu1_1 Cu4_1 N6_1 N5_1 -83.04(10) . . . . ?
Cu3_1 Cu4_1 N7_1 C37_1 98.83(13) . . . . ?
Cu1_1 Cu4_1 N7_1 C37_1 178.70(15) . . . . ?
Cu3_1 Cu4_1 N7_1 N8_1 -63.27(9) . . . . ?
Cu1_1 Cu4_1 N7_1 N8_1 16.60(7) . . . . ?
C37_1 N7_1 N8_1 C39_1 -0.95(15) . . . . ?
Cu4_1 N7_1 N8_1 C39_1 165.84(9) . . . . ?
C37_1 N7_1 N8_1 Cu1_1 168.00(9) . . . . ?
Cu4_1 N7_1 N8_1 Cu1_1 -25.22(11) . . . . ?
Cu2_1 Cu1_1 N8_1 C39_1 -105.44(14) . . . . ?
Cu4_1 Cu1_1 N8_1 C39_1 -179.63(16) . . . . ?
Cu2_1 Cu1_1 N8_1 N7_1 90.33(9) . . . . ?
Cu4_1 Cu1_1 N8_1 N7_1 16.14(7) . . . . ?
N2_1 N1_1 C1_1 C2_1 -1.88(16) . . . . ?
Cu1_1 N1_1 C1_1 C2_1 149.76(12) . . . . ?
N2_1 N1_1 C1_1 C4_1 176.09(13) . . . . ?
Cu1_1 N1_1 C1_1 C4_1 -32.3(2) . . . . ?
N1_1 C1_1 C2_1 C3_1 2.37(17) . . . . ?
C4_1 C1_1 C2_1 C3_1 -175.22(16) . . . . ?
N1_1 C1_1 C2_1 C8_1 -175.57(16) . . . . ?
C4_1 C1_1 C2_1 C8_1 6.8(3) . . . . ?
N1_1 N2_1 C3_1 C2_1 0.88(16) . . . . ?
Cu2_1 N2_1 C3_1 C2_1 179.44(13) . . . . ?
N1_1 N2_1 C3_1 C9_1 -179.78(13) . . . . ?
Cu2_1 N2_1 C3_1 C9_1 -1.2(2) . . . . ?
C1_1 C2_1 C3_1 N2_1 -1.99(17) . . . . ?
C8_1 C2_1 C3_1 N2_1 175.94(16) . . . . ?
C1_1 C2_1 C3_1 C9_1 178.80(16) . . . . ?
C8_1 C2_1 C3_1 C9_1 -3.3(3) . . . . ?
N1_1 C1_1 C4_1 C6_1 99.62(17) . . . . ?
C2_1 C1_1 C4_1 C6_1 -83.0(2) . . . . ?
N1_1 C1_1 C4_1 C7_1 -136.25(15) . . . . ?
C2_1 C1_1 C4_1 C7_1 41.1(2) . . . . ?
N1_1 C1_1 C4_1 C5_1 -19.1(2) . . . . ?
C2_1 C1_1 C4_1 C5_1 158.25(17) . . . . ?
C1_1 C2_1 C8_1 F3_1 -90.9(2) . . . . ?
C3_1 C2_1 C8_1 F3_1 91.6(2) . . . . ?
C1_1 C2_1 C8_1 F1_1 30.3(3) . . . . ?
C3_1 C2_1 C8_1 F1_1 -147.25(17) . . . . ?
C1_1 C2_1 C8_1 F2_1 148.08(17) . . . . ?
C3_1 C2_1 C8_1 F2_1 -29.5(3) . . . . ?
N2_1 C3_1 C9_1 C12_1 19.0(2) . . . . ?
C2_1 C3_1 C9_1 C12_1 -161.83(18) . . . . ?
N2_1 C3_1 C9_1 C10_1 -100.05(17) . . . . ?
C2_1 C3_1 C9_1 C10_1 79.1(2) . . . . ?
N2_1 C3_1 C9_1 C11_1 137.58(15) . . . . ?
C2_1 C3_1 C9_1 C11_1 -43.3(2) . . . . ?
N4_1 N3_1 C13_1 C14_1 1.36(17) . . . . ?
Cu2_1 N3_1 C13_1 C14_1 -162.58(13) . . . . ?
N4_1 N3_1 C13_1 C16_1 -176.17(14) . . . . ?
Cu2_1 N3_1 C13_1 C16_1 19.9(2) . . . . ?
N3_1 C13_1 C14_1 C15_1 -1.24(18) . . . . ?
C16_1 C13_1 C14_1 C15_1 175.84(17) . . . . ?
N3_1 C13_1 C14_1 C20_1 -179.15(17) . . . . ?
C16_1 C13_1 C14_1 C20_1 -2.1(3) . . . . ?
N3_1 N4_1 C15_1 C14_1 0.17(17) . . . . ?
Cu3_1 N4_1 C15_1 C14_1 -167.06(13) . . . . ?
N3_1 N4_1 C15_1 C21_1 -176.41(13) . . . . ?
Cu3_1 N4_1 C15_1 C21_1 16.4(2) . . . . ?
C13_1 C14_1 C15_1 N4_1 0.66(18) . . . . ?
C20_1 C14_1 C15_1 N4_1 178.59(17) . . . . ?
C13_1 C14_1 C15_1 C21_1 176.59(17) . . . . ?
C20_1 C14_1 C15_1 C21_1 -5.5(3) . . . . ?
N3_1 C13_1 C16_1 C17_1 6.9(2) . . . . ?
C14_1 C13_1 C16_1 C17_1 -169.9(2) . . . . ?
N3_1 C13_1 C16_1 C19_1 125.01(18) . . . . ?
C14_1 C13_1 C16_1 C19_1 -51.8(3) . . . . ?
N3_1 C13_1 C16_1 C18_1 -111.7(2) . . . . ?
C14_1 C13_1 C16_1 C18_1 71.5(3) . . . . ?
C15_1 C14_1 C20_1 F6_1 157.95(18) . . . . ?
C13_1 C14_1 C20_1 F6_1 -24.5(3) . . . . ?
C15_1 C14_1 C20_1 F5_1 -81.5(2) . . . . ?
C13_1 C14_1 C20_1 F5_1 96.0(2) . . . . ?
C15_1 C14_1 C20_1 F4_1 39.4(3) . . . . ?
C13_1 C14_1 C20_1 F4_1 -143.10(19) . . . . ?
N4_1 C15_1 C21_1 C23_1 -17.5(2) . . . . ?
C14_1 C15_1 C21_1 C23_1 167.01(18) . . . . ?
N4_1 C15_1 C21_1 C24_1 -136.79(17) . . . . ?
C14_1 C15_1 C21_1 C24_1 47.7(3) . . . . ?
N4_1 C15_1 C21_1 C22_1 99.97(18) . . . . ?
C14_1 C15_1 C21_1 C22_1 -75.6(2) . . . . ?
N6_1 N5_1 C25_1 C26_1 1.33(17) . . . . ?
Cu3_1 N5_1 C25_1 C26_1 -178.10(13) . . . . ?
N6_1 N5_1 C25_1 C28_1 -175.55(13) . . . . ?
Cu3_1 N5_1 C25_1 C28_1 5.0(2) . . . . ?
N5_1 C25_1 C26_1 C27_1 -2.18(17) . . . . ?
C28_1 C25_1 C26_1 C27_1 174.18(15) . . . . ?
N5_1 C25_1 C26_1 C32_1 174.15(18) . . . . ?
C28_1 C25_1 C26_1 C32_1 -9.5(3) . . . . ?
N5_1 N6_1 C27_1 C26_1 -1.45(17) . . . . ?
Cu4_1 N6_1 C27_1 C26_1 161.66(12) . . . . ?
N5_1 N6_1 C27_1 C33_1 176.17(14) . . . . ?
Cu4_1 N6_1 C27_1 C33_1 -20.7(2) . . . . ?
C25_1 C26_1 C27_1 N6_1 2.23(17) . . . . ?
C32_1 C26_1 C27_1 N6_1 -174.22(17) . . . . ?
C25_1 C26_1 C27_1 C33_1 -174.94(17) . . . . ?
C32_1 C26_1 C27_1 C33_1 8.6(3) . . . . ?
N5_1 C25_1 C28_1 C29_1 -103.98(18) . . . . ?
C26_1 C25_1 C28_1 C29_1 80.1(2) . . . . ?
N5_1 C25_1 C28_1 C30_1 133.60(16) . . . . ?
C26_1 C25_1 C28_1 C30_1 -42.4(2) . . . . ?
N5_1 C25_1 C28_1 C31_1 15.2(2) . . . . ?
C26_1 C25_1 C28_1 C31_1 -160.80(18) . . . . ?
C25_1 C26_1 C32_1 F7_1 95.2(2) . . . . ?
C27_1 C26_1 C32_1 F7_1 -89.1(2) . . . . ?
C25_1 C26_1 C32_1 F9_1 -26.3(3) . . . . ?
C27_1 C26_1 C32_1 F9_1 149.36(18) . . . . ?
C25_1 C26_1 C32_1 F8_1 -143.81(18) . . . . ?
C27_1 C26_1 C32_1 F8_1 31.9(3) . . . . ?
N6_1 C27_1 C33_1 C34_1 -137.23(18) . . . . ?
C26_1 C27_1 C33_1 C34_1 39.7(3) . . . . ?
N6_1 C27_1 C33_1 C36_1 98.69(18) . . . . ?
C26_1 C27_1 C33_1 C36_1 -84.4(2) . . . . ?
N6_1 C27_1 C33_1 C35_1 -19.9(2) . . . . ?
C26_1 C27_1 C33_1 C35_1 156.96(18) . . . . ?
N8_1 N7_1 C37_1 C38_1 1.04(15) . . . . ?
Cu4_1 N7_1 C37_1 C38_1 -161.60(11) . . . . ?
N8_1 N7_1 C37_1 C40_1 -177.24(12) . . . . ?
Cu4_1 N7_1 C37_1 C40_1 20.1(2) . . . . ?
N7_1 C37_1 C38_1 C39_1 -0.75(15) . . . . ?
C40_1 C37_1 C38_1 C39_1 177.25(14) . . . . ?
N7_1 C37_1 C38_1 C44_1 -178.43(14) . . . . ?
C40_1 C37_1 C38_1 C44_1 -0.4(3) . . . . ?
N7_1 N8_1 C39_1 C38_1 0.45(15) . . . . ?
Cu1_1 N8_1 C39_1 C38_1 -163.93(11) . . . . ?
N7_1 N8_1 C39_1 C45_1 -178.13(12) . . . . ?
Cu1_1 N8_1 C39_1 C45_1 17.5(2) . . . . ?
C37_1 C38_1 C39_1 N8_1 0.18(15) . . . . ?
C44_1 C38_1 C39_1 N8_1 177.90(14) . . . . ?
C37_1 C38_1 C39_1 C45_1 178.51(14) . . . . ?
C44_1 C38_1 C39_1 C45_1 -3.8(3) . . . . ?
N7_1 C37_1 C40_1 C42_1 -108.92(16) . . . . ?
C38_1 C37_1 C40_1 C42_1 73.3(2) . . . . ?
N7_1 C37_1 C40_1 C41_1 9.8(2) . . . . ?
C38_1 C37_1 C40_1 C41_1 -168.03(16) . . . . ?
N7_1 C37_1 C40_1 C43_1 127.13(14) . . . . ?
C38_1 C37_1 C40_1 C43_1 -50.7(2) . . . . ?
C37_1 C38_1 C44_1 F10_1 -144.71(15) . . . . ?
C39_1 C38_1 C44_1 F10_1 38.0(2) . . . . ?
C37_1 C38_1 C44_1 F12_1 -25.6(2) . . . . ?
C39_1 C38_1 C44_1 F12_1 157.18(14) . . . . ?
C37_1 C38_1 C44_1 F11_1 94.08(19) . . . . ?
C39_1 C38_1 C44_1 F11_1 -83.2(2) . . . . ?
N8_1 C39_1 C45_1 C46_1 -15.4(2) . . . . ?
C38_1 C39_1 C45_1 C46_1 166.45(16) . . . . ?
N8_1 C39_1 C45_1 C48_1 -133.99(15) . . . . ?
C38_1 C39_1 C45_1 C48_1 47.8(2) . . . . ?
N8_1 C39_1 C45_1 C47_1 102.52(16) . . . . ?
C38_1 C39_1 C45_1 C47_1 -75.6(2) . . . . ?
Cu2_2 Cu1_2 N1_2 C1_2 172.10(18) . . . . ?
Cu4_2 Cu1_2 N1_2 C1_2 -107.94(17) . . . . ?
Cu2_2 Cu1_2 N1_2 N2_2 -8.45(9) . . . . ?
Cu4_2 Cu1_2 N1_2 N2_2 71.50(10) . . . . ?
C1_2 N1_2 N2_2 C3_2 0.02(18) . . . . ?
Cu1_2 N1_2 N2_2 C3_2 -179.59(10) . . . . ?
C1_2 N1_2 N2_2 Cu2_2 -167.55(10) . . . . ?
Cu1_2 N1_2 N2_2 Cu2_2 12.84(13) . . . . ?
Cu1_2 Cu2_2 N2_2 C3_2 -171.54(18) . . . . ?
Cu3_2 Cu2_2 N2_2 C3_2 113.79(16) . . . . ?
Cu1_2 Cu2_2 N2_2 N1_2 -8.54(9) . . . . ?
Cu3_2 Cu2_2 N2_2 N1_2 -83.20(11) . . . . ?
Cu1_2 Cu2_2 N3_2 C13_2 100.70(14) . . . . ?
Cu3_2 Cu2_2 N3_2 C13_2 -179.63(15) . . . . ?
Cu1_2 Cu2_2 N3_2 N4_2 -63.09(9) . . . . ?
Cu3_2 Cu2_2 N3_2 N4_2 16.58(8) . . . . ?
C13_2 N3_2 N4_2 C15_2 -1.01(15) . . . . ?
Cu2_2 N3_2 N4_2 C15_2 167.05(9) . . . . ?
C13_2 N3_2 N4_2 Cu3_2 166.67(9) . . . . ?
Cu2_2 N3_2 N4_2 Cu3_2 -25.27(11) . . . . ?
Cu4_2 Cu3_2 N4_2 C15_2 -108.44(14) . . . . ?
Cu2_2 Cu3_2 N4_2 C15_2 178.56(16) . . . . ?
Cu4_2 Cu3_2 N4_2 N3_2 89.09(9) . . . . ?
Cu2_2 Cu3_2 N4_2 N3_2 16.09(7) . . . . ?
Cu4_2 Cu3_2 N5_2 C25_2 -165.94(16) . . . . ?
Cu2_2 Cu3_2 N5_2 C25_2 -87.31(15) . . . . ?
Cu4_2 Cu3_2 N5_2 N6_2 -15.83(8) . . . . ?
Cu2_2 Cu3_2 N5_2 N6_2 62.79(10) . . . . ?
C25_2 N5_2 N6_2 C27_2 1.06(17) . . . . ?
Cu3_2 N5_2 N6_2 C27_2 -156.65(10) . . . . ?
C25_2 N5_2 N6_2 Cu4_2 -178.48(10) . . . . ?
Cu3_2 N5_2 N6_2 Cu4_2 23.81(12) . . . . ?
Cu3_2 Cu4_2 N6_2 C27_2 164.83(19) . . . . ?
Cu1_2 Cu4_2 N6_2 C27_2 85.49(18) . . . . ?
Cu3_2 Cu4_2 N6_2 N5_2 -15.86(8) . . . . ?
Cu1_2 Cu4_2 N6_2 N5_2 -95.19(10) . . . . ?
Cu3_2 Cu4_2 N7_2 C37_2 90.77(16) . . . . ?
Cu1_2 Cu4_2 N7_2 C37_2 174.99(17) . . . . ?
Cu3_2 Cu4_2 N7_2 N8_2 -68.16(10) . . . . ?
Cu1_2 Cu4_2 N7_2 N8_2 16.06(8) . . . . ?
C37_2 N7_2 N8_2 C39_2 -1.00(17) . . . . ?
Cu4_2 N7_2 N8_2 C39_2 163.65(10) . . . . ?
C37_2 N7_2 N8_2 Cu1_2 171.24(10) . . . . ?
Cu4_2 N7_2 N8_2 Cu1_2 -24.11(12) . . . . ?
Cu2_2 Cu1_2 N8_2 C39_2 -98.45(16) . . . . ?
Cu4_2 Cu1_2 N8_2 C39_2 -175.38(18) . . . . ?
Cu2_2 Cu1_2 N8_2 N7_2 92.75(9) . . . . ?
Cu4_2 Cu1_2 N8_2 N7_2 15.82(8) . . . . ?
N2_2 N1_2 C1_2 C2_2 1.88(17) . . . . ?
Cu1_2 N1_2 C1_2 C2_2 -178.66(13) . . . . ?
N2_2 N1_2 C1_2 C4_2 -175.51(13) . . . . ?
Cu1_2 N1_2 C1_2 C4_2 3.9(3) . . . . ?
N1_2 C1_2 C2_2 C3_2 -2.99(18) . . . . ?
C4_2 C1_2 C2_2 C3_2 173.97(16) . . . . ?
N1_2 C1_2 C2_2 C8_2 174.13(17) . . . . ?
C4_2 C1_2 C2_2 C8_2 -8.9(3) . . . . ?
N1_2 N2_2 C3_2 C2_2 -1.91(17) . . . . ?
Cu2_2 N2_2 C3_2 C2_2 161.55(13) . . . . ?
N1_2 N2_2 C3_2 C9_2 174.62(14) . . . . ?
Cu2_2 N2_2 C3_2 C9_2 -21.9(2) . . . . ?
C1_2 C2_2 C3_2 N2_2 3.02(18) . . . . ?
C8_2 C2_2 C3_2 N2_2 -174.17(17) . . . . ?
C1_2 C2_2 C3_2 C9_2 -172.88(17) . . . . ?
C8_2 C2_2 C3_2 C9_2 9.9(3) . . . . ?
N1_2 C1_2 C4_2 C6_2 16.3(2) . . . . ?
C2_2 C1_2 C4_2 C6_2 -160.32(18) . . . . ?
N1_2 C1_2 C4_2 C7_2 135.10(17) . . . . ?
C2_2 C1_2 C4_2 C7_2 -41.5(2) . . . . ?
N1_2 C1_2 C4_2 C5_2 -102.50(18) . . . . ?
C2_2 C1_2 C4_2 C5_2 80.9(2) . . . . ?
C1_2 C2_2 C8_2 F1_2 92.5(2) . . . . ?
C3_2 C2_2 C8_2 F1_2 -90.9(2) . . . . ?
C1_2 C2_2 C8_2 F3_2 -146.78(18) . . . . ?
C3_2 C2_2 C8_2 F3_2 29.8(3) . . . . ?
C1_2 C2_2 C8_2 F2_2 -29.2(3) . . . . ?
C3_2 C2_2 C8_2 F2_2 147.40(18) . . . . ?
N2_2 C3_2 C9_2 C12_2 100.02(18) . . . . ?
C2_2 C3_2 C9_2 C12_2 -84.5(2) . . . . ?
N2_2 C3_2 C9_2 C11_2 -18.7(2) . . . . ?
C2_2 C3_2 C9_2 C11_2 156.80(18) . . . . ?
N2_2 C3_2 C9_2 C10_2 -135.69(18) . . . . ?
C2_2 C3_2 C9_2 C10_2 39.8(3) . . . . ?
N4_2 N3_2 C13_2 C14_2 1.46(15) . . . . ?
Cu2_2 N3_2 C13_2 C14_2 -162.84(11) . . . . ?
N4_2 N3_2 C13_2 C16_2 -177.12(12) . . . . ?
Cu2_2 N3_2 C13_2 C16_2 18.6(2) . . . . ?
N3_2 C13_2 C14_2 C15_2 -1.36(16) . . . . ?
C16_2 C13_2 C14_2 C15_2 177.00(15) . . . . ?
N3_2 C13_2 C14_2 C20_2 -178.90(16) . . . . ?
C16_2 C13_2 C14_2 C20_2 -0.5(3) . . . . ?
N3_2 N4_2 C15_2 C14_2 0.13(16) . . . . ?
Cu3_2 N4_2 C15_2 C14_2 -162.54(12) . . . . ?
N3_2 N4_2 C15_2 C21_2 -178.02(12) . . . . ?
Cu3_2 N4_2 C15_2 C21_2 19.3(2) . . . . ?
C13_2 C14_2 C15_2 N4_2 0.75(16) . . . . ?
C20_2 C14_2 C15_2 N4_2 178.31(16) . . . . ?
C13_2 C14_2 C15_2 C21_2 178.59(15) . . . . ?
C20_2 C14_2 C15_2 C21_2 -3.8(3) . . . . ?
N3_2 C13_2 C16_2 C18_2 10.3(2) . . . . ?
C14_2 C13_2 C16_2 C18_2 -167.84(16) . . . . ?
N3_2 C13_2 C16_2 C17_2 -108.86(17) . . . . ?
C14_2 C13_2 C16_2 C17_2 73.0(2) . . . . ?
N3_2 C13_2 C16_2 C19_2 127.57(15) . . . . ?
C14_2 C13_2 C16_2 C19_2 -50.6(2) . . . . ?
C15_2 C14_2 C20_2 F6_2 38.2(3) . . . . ?
C13_2 C14_2 C20_2 F6_2 -144.78(17) . . . . ?
C15_2 C14_2 C20_2 F5_2 -83.9(2) . . . . ?
C13_2 C14_2 C20_2 F5_2 93.2(2) . . . . ?
C15_2 C14_2 C20_2 F4_2 156.93(16) . . . . ?
C13_2 C14_2 C20_2 F4_2 -26.0(3) . . . . ?
N4_2 C15_2 C21_2 C24_2 -15.8(2) . . . . ?
C14_2 C15_2 C21_2 C24_2 166.59(16) . . . . ?
N4_2 C15_2 C21_2 C23_2 103.00(17) . . . . ?
C14_2 C15_2 C21_2 C23_2 -74.6(2) . . . . ?
N4_2 C15_2 C21_2 C22_2 -133.97(16) . . . . ?
C14_2 C15_2 C21_2 C22_2 48.4(2) . . . . ?
N6_2 N5_2 C25_2 C26_2 -2.14(17) . . . . ?
Cu3_2 N5_2 C25_2 C26_2 148.28(13) . . . . ?
N6_2 N5_2 C25_2 C28_2 176.41(13) . . . . ?
Cu3_2 N5_2 C25_2 C28_2 -33.2(2) . . . . ?
N5_2 C25_2 C26_2 C27_2 2.38(18) . . . . ?
C28_2 C25_2 C26_2 C27_2 -175.91(16) . . . . ?
N5_2 C25_2 C26_2 C32_2 -175.07(19) . . . . ?
C28_2 C25_2 C26_2 C32_2 6.6(3) . . . . ?
N5_2 N6_2 C27_2 C26_2 0.48(18) . . . . ?
Cu4_2 N6_2 C27_2 C26_2 179.81(14) . . . . ?
N5_2 N6_2 C27_2 C33_2 178.21(14) . . . . ?
Cu4_2 N6_2 C27_2 C33_2 -2.5(3) . . . . ?
C25_2 C26_2 C27_2 N6_2 -1.74(19) . . . . ?
C32_2 C26_2 C27_2 N6_2 175.7(2) . . . . ?
C25_2 C26_2 C27_2 C33_2 -179.05(17) . . . . ?
C32_2 C26_2 C27_2 C33_2 -1.6(3) . . . . ?
N5_2 C25_2 C28_2 C30_2 -19.4(2) . . . . ?
C26_2 C25_2 C28_2 C30_2 158.74(18) . . . . ?
N5_2 C25_2 C28_2 C29_2 98.90(18) . . . . ?
C26_2 C25_2 C28_2 C29_2 -83.0(2) . . . . ?
N5_2 C25_2 C28_2 C31_2 -137.26(17) . . . . ?
C26_2 C25_2 C28_2 C31_2 40.9(3) . . . . ?
C27_2 C26_2 C32_2 F9_2 91.7(3) . . . . ?
C25_2 C26_2 C32_2 F9_2 -91.3(3) . . . . ?
C27_2 C26_2 C32_2 F8_2 -29.4(3) . . . . ?
C25_2 C26_2 C32_2 F8_2 147.6(2) . . . . ?
C27_2 C26_2 C32_2 F7_2 -147.1(2) . . . . ?
C25_2 C26_2 C32_2 F7_2 29.8(3) . . . . ?
N6_2 C27_2 C33_2 C36_2 20.0(2) . . . . ?
C26_2 C27_2 C33_2 C36_2 -162.9(2) . . . . ?
N6_2 C27_2 C33_2 C35_2 138.11(17) . . . . ?
C26_2 C27_2 C33_2 C35_2 -44.8(3) . . . . ?
N6_2 C27_2 C33_2 C34_2 -99.1(2) . . . . ?
C26_2 C27_2 C33_2 C34_2 78.0(2) . . . . ?
N8_2 N7_2 C37_2 C38_2 1.66(17) . . . . ?
Cu4_2 N7_2 C37_2 C38_2 -157.71(13) . . . . ?
N8_2 N7_2 C37_2 C40_2 -175.67(14) . . . . ?
Cu4_2 N7_2 C37_2 C40_2 25.0(2) . . . . ?
N7_2 C37_2 C38_2 C39_2 -1.68(18) . . . . ?
C40_2 C37_2 C38_2 C39_2 175.14(17) . . . . ?
N7_2 C37_2 C38_2 C44_2 179.50(17) . . . . ?
C40_2 C37_2 C38_2 C44_2 -3.7(3) . . . . ?
N7_2 N8_2 C39_2 C38_2 -0.09(17) . . . . ?
Cu1_2 N8_2 C39_2 C38_2 -168.95(13) . . . . ?
N7_2 N8_2 C39_2 C45_2 -177.75(13) . . . . ?
Cu1_2 N8_2 C39_2 C45_2 13.4(2) . . . . ?
C37_2 C38_2 C39_2 N8_2 1.08(18) . . . . ?
C44_2 C38_2 C39_2 N8_2 179.90(17) . . . . ?
C37_2 C38_2 C39_2 C45_2 178.31(16) . . . . ?
C44_2 C38_2 C39_2 C45_2 -2.9(3) . . . . ?
N7_2 C37_2 C40_2 C42_2 8.7(2) . . . . ?
C38_2 C37_2 C40_2 C42_2 -167.8(2) . . . . ?
N7_2 C37_2 C40_2 C43_2 127.60(19) . . . . ?
C38_2 C37_2 C40_2 C43_2 -48.9(3) . . . . ?
N7_2 C37_2 C40_2 C41_2 -109.6(2) . . . . ?
C38_2 C37_2 C40_2 C41_2 73.9(3) . . . . ?
C39_2 C38_2 C44_2 F10_2 33.0(3) . . . . ?
C37_2 C38_2 C44_2 F10_2 -148.38(18) . . . . ?
C39_2 C38_2 C44_2 F12_2 153.61(18) . . . . ?
C37_2 C38_2 C44_2 F12_2 -27.8(3) . . . . ?
C39_2 C38_2 C44_2 F11_2 -87.0(2) . . . . ?
C37_2 C38_2 C44_2 F11_2 91.6(2) . . . . ?
N8_2 C39_2 C45_2 C46_2 -14.6(2) . . . . ?
C38_2 C39_2 C45_2 C46_2 168.46(18) . . . . ?
N8_2 C39_2 C45_2 C47_2 102.97(18) . . . . ?
C38_2 C39_2 C45_2 C47_2 -74.0(2) . . . . ?
N8_2 C39_2 C45_2 C48_2 -133.62(17) . . . . ?
C38_2 C39_2 C45_2 C48_2 49.4(3) . . . . ?
Cu2_3 Cu1_3 N1_3 C1_3 -168.47(17) . . . . ?
Cu4_3 Cu1_3 N1_3 C1_3 -80.92(16) . . . . ?
Cu2_3 Cu1_3 N1_3 N2_3 -14.02(9) . . . . ?
Cu4_3 Cu1_3 N1_3 N2_3 73.53(10) . . . . ?
C1_3 N1_3 N2_3 C3_3 0.48(18) . . . . ?
Cu1_3 N1_3 N2_3 C3_3 -160.27(11) . . . . ?
C1_3 N1_3 N2_3 Cu2_3 -178.16(11) . . . . ?
Cu1_3 N1_3 N2_3 Cu2_3 21.08(13) . . . . ?
N3_3 Cu2_3 N2_3 C3_3 174.9(2) . . . . ?
Cu1_3 Cu2_3 N2_3 C3_3 168.25(19) . . . . ?
Cu3_3 Cu2_3 N2_3 C3_3 98.41(18) . . . . ?
N3_3 Cu2_3 N2_3 N1_3 -7.1(4) . . . . ?
Cu1_3 Cu2_3 N2_3 N1_3 -13.72(8) . . . . ?
Cu3_3 Cu2_3 N2_3 N1_3 -83.55(10) . . . . ?
N2_3 Cu2_3 N3_3 C13_3 93.1(3) . . . . ?
Cu1_3 Cu2_3 N3_3 C13_3 99.36(16) . . . . ?
Cu3_3 Cu2_3 N3_3 C13_3 174.13(18) . . . . ?
N2_3 Cu2_3 N3_3 N4_3 -66.9(3) . . . . ?
Cu1_3 Cu2_3 N3_3 N4_3 -60.63(10) . . . . ?
Cu3_3 Cu2_3 N3_3 N4_3 14.15(8) . . . . ?
C13_3 N3_3 N4_3 C15_3 -0.55(17) . . . . ?
Cu2_3 N3_3 N4_3 C15_3 165.30(10) . . . . ?
C13_3 N3_3 N4_3 Cu3_3 172.55(10) . . . . ?
Cu2_3 N3_3 N4_3 Cu3_3 -21.61(12) . . . . ?
Cu2_3 Cu3_3 N4_3 C15_3 -175.29(17) . . . . ?
Cu4_3 Cu3_3 N4_3 C15_3 -92.47(16) . . . . ?
Cu2_3 Cu3_3 N4_3 N3_3 14.33(8) . . . . ?
Cu4_3 Cu3_3 N4_3 N3_3 97.15(10) . . . . ?
Cu2_3 Cu3_3 N5_3 C25_3 -88.11(16) . . . . ?
Cu4_3 Cu3_3 N5_3 C25_3 -174.96(17) . . . . ?
Cu2_3 Cu3_3 N5_3 N6_3 73.81(11) . . . . ?
Cu4_3 Cu3_3 N5_3 N6_3 -13.04(9) . . . . ?
C25_3 N5_3 N6_3 C27_3 0.75(18) . . . . ?
Cu3_3 N5_3 N6_3 C27_3 -165.64(11) . . . . ?
C25_3 N5_3 N6_3 Cu4_3 -174.29(10) . . . . ?
Cu3_3 N5_3 N6_3 Cu4_3 19.32(13) . . . . ?
N7_3 Cu4_3 N6_3 C27_3 -169.0(3) . . . . ?
Cu3_3 Cu4_3 N6_3 C27_3 175.0(2) . . . . ?
Cu1_3 Cu4_3 N6_3 C27_3 106.60(19) . . . . ?
N7_3 Cu4_3 N6_3 N5_3 3.6(4) . . . . ?
Cu3_3 Cu4_3 N6_3 N5_3 -12.40(9) . . . . ?
Cu1_3 Cu4_3 N6_3 N5_3 -80.83(11) . . . . ?
N6_3 Cu4_3 N7_3 C37_3 91.6(4) . . . . ?
Cu3_3 Cu4_3 N7_3 C37_3 106.75(14) . . . . ?
Cu1_3 Cu4_3 N7_3 C37_3 -179.35(16) . . . . ?
N6_3 Cu4_3 N7_3 N8_3 -74.1(3) . . . . ?
Cu3_3 Cu4_3 N7_3 N8_3 -58.97(9) . . . . ?
Cu1_3 Cu4_3 N7_3 N8_3 14.93(8) . . . . ?
C37_3 N7_3 N8_3 C39_3 -0.30(15) . . . . ?
Cu4_3 N7_3 N8_3 C39_3 169.60(9) . . . . ?
C37_3 N7_3 N8_3 Cu1_3 167.29(9) . . . . ?
Cu4_3 N7_3 N8_3 Cu1_3 -22.80(11) . . . . ?
Cu2_3 Cu1_3 N8_3 C39_3 -99.65(14) . . . . ?
Cu4_3 Cu1_3 N8_3 C39_3 177.78(16) . . . . ?
Cu2_3 Cu1_3 N8_3 N7_3 97.59(9) . . . . ?
Cu4_3 Cu1_3 N8_3 N7_3 15.02(8) . . . . ?
N2_3 N1_3 C1_3 C2_3 -1.54(19) . . . . ?
Cu1_3 N1_3 C1_3 C2_3 153.55(14) . . . . ?
N2_3 N1_3 C1_3 C4_3 176.84(16) . . . . ?
Cu1_3 N1_3 C1_3 C4_3 -28.1(3) . . . . ?
N1_3 C1_3 C2_3 C3_3 2.0(2) . . . . ?
C4_3 C1_3 C2_3 C3_3 -176.1(2) . . . . ?
N1_3 C1_3 C2_3 C8_3 -174.5(2) . . . . ?
C4_3 C1_3 C2_3 C8_3 7.4(4) . . . . ?
N1_3 N2_3 C3_3 C2_3 0.79(19) . . . . ?
Cu2_3 N2_3 C3_3 C2_3 178.84(14) . . . . ?
N1_3 N2_3 C3_3 C9_3 178.68(14) . . . . ?
Cu2_3 N2_3 C3_3 C9_3 -3.3(3) . . . . ?
C1_3 C2_3 C3_3 N2_3 -1.7(2) . . . . ?
C8_3 C2_3 C3_3 N2_3 174.8(2) . . . . ?
C1_3 C2_3 C3_3 C9_3 -179.13(19) . . . . ?
C8_3 C2_3 C3_3 C9_3 -2.6(4) . . . . ?
N1_3 C1_3 C4_3 C6_3 -18.4(3) . . . . ?
C2_3 C1_3 C4_3 C6_3 159.5(2) . . . . ?
N1_3 C1_3 C4_3 C5_3 -136.7(2) . . . . ?
C2_3 C1_3 C4_3 C5_3 41.2(4) . . . . ?
N1_3 C1_3 C4_3 C7_3 99.7(2) . . . . ?
C2_3 C1_3 C4_3 C7_3 -82.4(3) . . . . ?
C1_3 C2_3 C8_3 F3_3 -92.8(3) . . . . ?
C3_3 C2_3 C8_3 F3_3 91.3(3) . . . . ?
C1_3 C2_3 C8_3 F2_3 146.6(2) . . . . ?
C3_3 C2_3 C8_3 F2_3 -29.2(4) . . . . ?
C1_3 C2_3 C8_3 F1_3 29.1(4) . . . . ?
C3_3 C2_3 C8_3 F1_3 -146.8(2) . . . . ?
N2_3 C3_3 C9_3 C12_3 21.0(2) . . . . ?
C2_3 C3_3 C9_3 C12_3 -161.8(2) . . . . ?
N2_3 C3_3 C9_3 C11_3 139.31(17) . . . . ?
C2_3 C3_3 C9_3 C11_3 -43.5(3) . . . . ?
N2_3 C3_3 C9_3 C10_3 -97.36(19) . . . . ?
C2_3 C3_3 C9_3 C10_3 79.8(3) . . . . ?
N4_3 N3_3 C13_3 C14_3 0.08(17) . . . . ?
Cu2_3 N3_3 C13_3 C14_3 -160.19(13) . . . . ?
N4_3 N3_3 C13_3 C16_3 -176.56(14) . . . . ?
Cu2_3 N3_3 C13_3 C16_3 23.2(2) . . . . ?
N3_3 C13_3 C14_3 C15_3 0.37(17) . . . . ?
C16_3 C13_3 C14_3 C15_3 176.43(17) . . . . ?
N3_3 C13_3 C14_3 C20_3 176.90(15) . . . . ?
C16_3 C13_3 C14_3 C20_3 -7.0(3) . . . . ?
N3_3 N4_3 C15_3 C14_3 0.77(17) . . . . ?
Cu3_3 N4_3 C15_3 C14_3 -169.79(12) . . . . ?
N3_3 N4_3 C15_3 C21_3 -178.82(13) . . . . ?
Cu3_3 N4_3 C15_3 C21_3 10.6(2) . . . . ?
C13_3 C14_3 C15_3 N4_3 -0.70(17) . . . . ?
C20_3 C14_3 C15_3 N4_3 -177.10(16) . . . . ?
C13_3 C14_3 C15_3 C21_3 178.82(15) . . . . ?
C20_3 C14_3 C15_3 C21_3 2.4(3) . . . . ?
N3_3 C13_3 C16_3 C19_3 -20.3(2) . . . . ?
C14_3 C13_3 C16_3 C19_3 164.05(19) . . . . ?
N3_3 C13_3 C16_3 C18_3 98.38(19) . . . . ?
C14_3 C13_3 C16_3 C18_3 -77.3(2) . . . . ?
N3_3 C13_3 C16_3 C17_3 -139.03(17) . . . . ?
C14_3 C13_3 C16_3 C17_3 45.3(3) . . . . ?
C15_3 C14_3 C20_3 F5_3 99.1(2) . . . . ?
C13_3 C14_3 C20_3 F5_3 -76.7(2) . . . . ?
C15_3 C14_3 C20_3 F4_3 -139.79(17) . . . . ?
C13_3 C14_3 C20_3 F4_3 44.5(2) . . . . ?
C15_3 C14_3 C20_3 F6_3 -21.3(3) . . . . ?
C13_3 C14_3 C20_3 F6_3 162.90(16) . . . . ?
N4_3 C15_3 C21_3 C23_3 122.94(16) . . . . ?
C14_3 C15_3 C21_3 C23_3 -56.5(2) . . . . ?
N4_3 C15_3 C21_3 C24_3 6.4(2) . . . . ?
C14_3 C15_3 C21_3 C24_3 -173.09(17) . . . . ?
N4_3 C15_3 C21_3 C22_3 -111.85(17) . . . . ?
C14_3 C15_3 C21_3 C22_3 68.7(2) . . . . ?
N6_3 N5_3 C25_3 C26_3 -2.08(17) . . . . ?
Cu3_3 N5_3 C25_3 C26_3 160.44(13) . . . . ?
N6_3 N5_3 C25_3 C28_3 174.87(14) . . . . ?
Cu3_3 N5_3 C25_3 C28_3 -22.6(2) . . . . ?
N5_3 C25_3 C26_3 C27_3 2.58(18) . . . . ?
C28_3 C25_3 C26_3 C27_3 -173.78(17) . . . . ?
N5_3 C25_3 C26_3 C32_3 -174.76(16) . . . . ?
C28_3 C25_3 C26_3 C32_3 8.9(3) . . . . ?
N5_3 N6_3 C27_3 C26_3 0.90(18) . . . . ?
Cu4_3 N6_3 C27_3 C26_3 173.50(14) . . . . ?
N5_3 N6_3 C27_3 C33_3 -178.65(16) . . . . ?
Cu4_3 N6_3 C27_3 C33_3 -6.1(3) . . . . ?
C25_3 C26_3 C27_3 N6_3 -2.14(18) . . . . ?
C32_3 C26_3 C27_3 N6_3 175.15(16) . . . . ?
C25_3 C26_3 C27_3 C33_3 177.34(19) . . . . ?
C32_3 C26_3 C27_3 C33_3 -5.4(3) . . . . ?
N5_3 C25_3 C28_3 C30_3 100.94(19) . . . . ?
C26_3 C25_3 C28_3 C30_3 -83.1(2) . . . . ?
N5_3 C25_3 C28_3 C29_3 -135.49(16) . . . . ?
C26_3 C25_3 C28_3 C29_3 40.5(3) . . . . ?
N5_3 C25_3 C28_3 C31_3 -18.2(2) . . . . ?
C26_3 C25_3 C28_3 C31_3 157.76(18) . . . . ?
C25_3 C26_3 C32_3 F8_3 148.50(17) . . . . ?
C27_3 C26_3 C32_3 F8_3 -28.3(3) . . . . ?
C25_3 C26_3 C32_3 F7_3 29.2(3) . . . . ?
C27_3 C26_3 C32_3 F7_3 -147.58(17) . . . . ?
C25_3 C26_3 C32_3 F9_3 -90.3(2) . . . . ?
C27_3 C26_3 C32_3 F9_3 92.9(2) . . . . ?
N6_3 C27_3 C33_3 C36_3 17.7(3) . . . . ?
C26_3 C27_3 C33_3 C36_3 -161.7(2) . . . . ?
N6_3 C27_3 C33_3 C34_3 -102.3(2) . . . . ?
C26_3 C27_3 C33_3 C34_3 78.3(3) . . . . ?
N6_3 C27_3 C33_3 C35_3 135.13(19) . . . . ?
C26_3 C27_3 C33_3 C35_3 -44.3(3) . . . . ?
N8_3 N7_3 C37_3 C38_3 -0.97(15) . . . . ?
Cu4_3 N7_3 C37_3 C38_3 -166.94(12) . . . . ?
N8_3 N7_3 C37_3 C40_3 178.91(12) . . . . ?
Cu4_3 N7_3 C37_3 C40_3 12.9(2) . . . . ?
N7_3 C37_3 C38_3 C39_3 1.81(15) . . . . ?
C40_3 C37_3 C38_3 C39_3 -178.06(14) . . . . ?
N7_3 C37_3 C38_3 C44_3 -178.74(15) . . . . ?
C40_3 C37_3 C38_3 C44_3 1.4(3) . . . . ?
N7_3 N8_3 C39_3 C38_3 1.44(15) . . . . ?
Cu1_3 N8_3 C39_3 C38_3 -161.63(12) . . . . ?
N7_3 N8_3 C39_3 C45_3 -178.34(12) . . . . ?
Cu1_3 N8_3 C39_3 C45_3 18.6(2) . . . . ?
C37_3 C38_3 C39_3 N8_3 -1.98(15) . . . . ?
C44_3 C38_3 C39_3 N8_3 178.55(15) . . . . ?
C37_3 C38_3 C39_3 C45_3 177.75(14) . . . . ?
C44_3 C38_3 C39_3 C45_3 -1.7(3) . . . . ?
N7_3 C37_3 C40_3 C41_3 -128.24(15) . . . . ?
C38_3 C37_3 C40_3 C41_3 51.6(2) . . . . ?
N7_3 C37_3 C40_3 C43_3 108.45(17) . . . . ?
C38_3 C37_3 C40_3 C43_3 -71.7(2) . . . . ?
N7_3 C37_3 C40_3 C42_3 -10.1(2) . . . . ?
C38_3 C37_3 C40_3 C42_3 169.70(18) . . . . ?
C37_3 C38_3 C44_3 F12_3 27.5(3) . . . . ?
C39_3 C38_3 C44_3 F12_3 -153.13(16) . . . . ?
C37_3 C38_3 C44_3 F11_3 -93.5(2) . . . . ?
C39_3 C38_3 C44_3 F11_3 85.9(2) . . . . ?
C37_3 C38_3 C44_3 F10_3 145.92(15) . . . . ?
C39_3 C38_3 C44_3 F10_3 -34.7(2) . . . . ?
N8_3 C39_3 C45_3 C46_3 19.51(19) . . . . ?
C38_3 C39_3 C45_3 C46_3 -160.20(16) . . . . ?
N8_3 C39_3 C45_3 C47_3 -99.36(16) . . . . ?
C38_3 C39_3 C45_3 C47_3 80.93(19) . . . . ?
N8_3 C39_3 C45_3 C48_3 137.14(15) . . . . ?
C38_3 C39_3 C45_3 C48_3 -42.6(2) . . . . ?
Cu2_4 Cu1_4 N1_4 C1_4 174.28(19) . . . . ?
Cu4_4 Cu1_4 N1_4 C1_4 85.60(17) . . . . ?
Cu2_4 Cu1_4 N1_4 N2_4 12.05(10) . . . . ?
Cu4_4 Cu1_4 N1_4 N2_4 -76.63(12) . . . . ?
C1_4 N1_4 N2_4 C3_4 -0.12(19) . . . . ?
Cu1_4 N1_4 N2_4 C3_4 166.51(11) . . . . ?
C1_4 N1_4 N2_4 Cu2_4 175.51(11) . . . . ?
Cu1_4 N1_4 N2_4 Cu2_4 -17.86(14) . . . . ?
N3_4 Cu2_4 N2_4 C3_4 172.9(2) . . . . ?
Cu1_4 Cu2_4 N2_4 C3_4 -175.0(2) . . . . ?
Cu3_4 Cu2_4 N2_4 C3_4 -108.10(18) . . . . ?
N3_4 Cu2_4 N2_4 N1_4 -0.7(4) . . . . ?
Cu1_4 Cu2_4 N2_4 N1_4 11.48(9) . . . . ?
Cu3_4 Cu2_4 N2_4 N1_4 78.37(11) . . . . ?
N2_4 Cu2_4 N3_4 C13_4 -96.0(3) . . . . ?
Cu1_4 Cu2_4 N3_4 C13_4 -107.44(15) . . . . ?
Cu3_4 Cu2_4 N3_4 C13_4 -179.54(16) . . . . ?
N2_4 Cu2_4 N3_4 N4_4 68.3(3) . . . . ?
Cu1_4 Cu2_4 N3_4 N4_4 56.83(9) . . . . ?
Cu3_4 Cu2_4 N3_4 N4_4 -15.28(8) . . . . ?
C13_4 N3_4 N4_4 C15_4 0.32(16) . . . . ?
Cu2_4 N3_4 N4_4 C15_4 -168.56(9) . . . . ?
C13_4 N3_4 N4_4 Cu3_4 -167.63(9) . . . . ?
Cu2_4 N3_4 N4_4 Cu3_4 23.49(11) . . . . ?
Cu4_4 Cu3_4 N4_4 C15_4 97.05(14) . . . . ?
Cu2_4 Cu3_4 N4_4 C15_4 -178.78(16) . . . . ?
Cu4_4 Cu3_4 N4_4 N3_4 -99.61(9) . . . . ?
Cu2_4 Cu3_4 N4_4 N3_4 -15.44(8) . . . . ?
Cu4_4 Cu3_4 N5_4 C25_4 171.17(17) . . . . ?
Cu2_4 Cu3_4 N5_4 C25_4 82.35(15) . . . . ?
Cu4_4 Cu3_4 N5_4 N6_4 13.89(9) . . . . ?
Cu2_4 Cu3_4 N5_4 N6_4 -74.93(11) . . . . ?
C25_4 N5_4 N6_4 C27_4 -0.79(17) . . . . ?
Cu3_4 N5_4 N6_4 C27_4 162.09(10) . . . . ?
C25_4 N5_4 N6_4 Cu4_4 176.42(10) . . . . ?
Cu3_4 N5_4 N6_4 Cu4_4 -20.71(13) . . . . ?
N7_4 Cu4_4 N6_4 C27_4 -176.9(2) . . . . ?
Cu3_4 Cu4_4 N6_4 C27_4 -170.73(19) . . . . ?
Cu1_4 Cu4_4 N6_4 C27_4 -102.40(17) . . . . ?
N7_4 Cu4_4 N6_4 N5_4 7.3(4) . . . . ?
Cu3_4 Cu4_4 N6_4 N5_4 13.45(8) . . . . ?
Cu1_4 Cu4_4 N6_4 N5_4 81.79(10) . . . . ?
N6_4 Cu4_4 N7_4 C37_4 -97.4(3) . . . . ?
Cu3_4 Cu4_4 N7_4 C37_4 -103.19(16) . . . . ?
Cu1_4 Cu4_4 N7_4 C37_4 -176.49(18) . . . . ?
N6_4 Cu4_4 N7_4 N8_4 64.8(3) . . . . ?
Cu3_4 Cu4_4 N7_4 N8_4 59.04(10) . . . . ?
Cu1_4 Cu4_4 N7_4 N8_4 -14.26(8) . . . . ?
C37_4 N7_4 N8_4 C39_4 0.38(17) . . . . ?
Cu4_4 N7_4 N8_4 C39_4 -167.13(10) . . . . ?
C37_4 N7_4 N8_4 Cu1_4 -170.72(10) . . . . ?
Cu4_4 N7_4 N8_4 Cu1_4 21.77(12) . . . . ?
Cu2_4 Cu1_4 N8_4 C39_4 93.21(16) . . . . ?
Cu4_4 Cu1_4 N8_4 C39_4 177.94(17) . . . . ?
Cu2_4 Cu1_4 N8_4 N7_4 -99.13(10) . . . . ?
Cu4_4 Cu1_4 N8_4 N7_4 -14.40(8) . . . . ?
N2_4 N1_4 C1_4 C2_4 1.50(19) . . . . ?
Cu1_4 N1_4 C1_4 C2_4 -161.35(14) . . . . ?
N2_4 N1_4 C1_4 C4_4 -175.83(15) . . . . ?
Cu1_4 N1_4 C1_4 C4_4 21.3(3) . . . . ?
N1_4 C1_4 C2_4 C3_4 -2.25(19) . . . . ?
C4_4 C1_4 C2_4 C3_4 174.59(19) . . . . ?
N1_4 C1_4 C2_4 C8_4 175.72(17) . . . . ?
C4_4 C1_4 C2_4 C8_4 -7.4(3) . . . . ?
N1_4 N2_4 C3_4 C2_4 -1.30(18) . . . . ?
Cu2_4 N2_4 C3_4 C2_4 -174.87(14) . . . . ?
N1_4 N2_4 C3_4 C9_4 -179.68(16) . . . . ?
Cu2_4 N2_4 C3_4 C9_4 6.8(3) . . . . ?
C1_4 C2_4 C3_4 N2_4 2.19(19) . . . . ?
C8_4 C2_4 C3_4 N2_4 -175.74(17) . . . . ?
C1_4 C2_4 C3_4 C9_4 -179.70(19) . . . . ?
C8_4 C2_4 C3_4 C9_4 2.4(3) . . . . ?
N1_4 C1_4 C4_4 C7_4 -99.7(2) . . . . ?
C2_4 C1_4 C4_4 C7_4 83.8(3) . . . . ?
N1_4 C1_4 C4_4 C5_4 134.80(19) . . . . ?
C2_4 C1_4 C4_4 C5_4 -41.7(3) . . . . ?
N1_4 C1_4 C4_4 C6_4 20.3(3) . . . . ?
C2_4 C1_4 C4_4 C6_4 -156.2(2) . . . . ?
C1_4 C2_4 C8_4 F3_4 90.9(2) . . . . ?
C3_4 C2_4 C8_4 F3_4 -91.5(2) . . . . ?
C1_4 C2_4 C8_4 F2_4 -146.59(19) . . . . ?
C3_4 C2_4 C8_4 F2_4 31.0(3) . . . . ?
C1_4 C2_4 C8_4 F1_4 -29.2(3) . . . . ?
C3_4 C2_4 C8_4 F1_4 148.35(18) . . . . ?
N2_4 C3_4 C9_4 C11_4 -138.5(2) . . . . ?
C2_4 C3_4 C9_4 C11_4 43.6(3) . . . . ?
N2_4 C3_4 C9_4 C12_4 -17.2(3) . . . . ?
C2_4 C3_4 C9_4 C12_4 164.9(2) . . . . ?
N2_4 C3_4 C9_4 C10_4 99.7(2) . . . . ?
C2_4 C3_4 C9_4 C10_4 -78.2(2) . . . . ?
N4_4 N3_4 C13_4 C14_4 0.78(15) . . . . ?
Cu2_4 N3_4 C13_4 C14_4 165.32(12) . . . . ?
N4_4 N3_4 C13_4 C16_4 -179.60(12) . . . . ?
Cu2_4 N3_4 C13_4 C16_4 -15.1(2) . . . . ?
N3_4 C13_4 C14_4 C15_4 -1.53(16) . . . . ?
C16_4 C13_4 C14_4 C15_4 178.91(15) . . . . ?
N3_4 C13_4 C14_4 C20_4 -179.76(15) . . . . ?
C16_4 C13_4 C14_4 C20_4 0.7(3) . . . . ?
N3_4 N4_4 C15_4 C14_4 -1.29(15) . . . . ?
Cu3_4 N4_4 C15_4 C14_4 162.37(12) . . . . ?
N3_4 N4_4 C15_4 C21_4 179.60(12) . . . . ?
Cu3_4 N4_4 C15_4 C21_4 -16.7(2) . . . . ?
C13_4 C14_4 C15_4 N4_4 1.72(16) . . . . ?
C20_4 C14_4 C15_4 N4_4 -179.99(15) . . . . ?
C13_4 C14_4 C15_4 C21_4 -179.33(14) . . . . ?
C20_4 C14_4 C15_4 C21_4 -1.0(3) . . . . ?
N3_4 C13_4 C16_4 C19_4 7.9(2) . . . . ?
C14_4 C13_4 C16_4 C19_4 -172.60(19) . . . . ?
N3_4 C13_4 C16_4 C17_4 126.60(16) . . . . ?
C14_4 C13_4 C16_4 C17_4 -53.9(2) . . . . ?
N3_4 C13_4 C16_4 C18_4 -110.32(17) . . . . ?
C14_4 C13_4 C16_4 C18_4 69.2(2) . . . . ?
C13_4 C14_4 C20_4 F4_4 -24.5(3) . . . . ?
C15_4 C14_4 C20_4 F4_4 157.57(17) . . . . ?
C13_4 C14_4 C20_4 F5_4 97.4(2) . . . . ?
C15_4 C14_4 C20_4 F5_4 -80.5(2) . . . . ?
C13_4 C14_4 C20_4 F6_4 -142.25(16) . . . . ?
C15_4 C14_4 C20_4 F6_4 39.8(2) . . . . ?
N4_4 C15_4 C21_4 C22_4 98.12(16) . . . . ?
C14_4 C15_4 C21_4 C22_4 -80.7(2) . . . . ?
N4_4 C15_4 C21_4 C24_4 -20.7(2) . . . . ?
C14_4 C15_4 C21_4 C24_4 160.47(17) . . . . ?
N4_4 C15_4 C21_4 C23_4 -138.20(15) . . . . ?
C14_4 C15_4 C21_4 C23_4 42.9(2) . . . . ?
N6_4 N5_4 C25_4 C26_4 1.73(17) . . . . ?
Cu3_4 N5_4 C25_4 C26_4 -156.12(12) . . . . ?
N6_4 N5_4 C25_4 C28_4 -176.66(14) . . . . ?
Cu3_4 N5_4 C25_4 C28_4 25.5(2) . . . . ?
N5_4 C25_4 C26_4 C27_4 -2.00(17) . . . . ?
C28_4 C25_4 C26_4 C27_4 176.09(17) . . . . ?
N5_4 C25_4 C26_4 C32_4 176.77(16) . . . . ?
C28_4 C25_4 C26_4 C32_4 -5.1(3) . . . . ?
N5_4 N6_4 C27_4 C26_4 -0.51(17) . . . . ?
Cu4_4 N6_4 C27_4 C26_4 -176.37(14) . . . . ?
N5_4 N6_4 C27_4 C33_4 -179.25(13) . . . . ?
Cu4_4 N6_4 C27_4 C33_4 4.9(3) . . . . ?
C25_4 C26_4 C27_4 N6_4 1.53(17) . . . . ?
C32_4 C26_4 C27_4 N6_4 -177.20(16) . . . . ?
C25_4 C26_4 C27_4 C33_4 -179.96(16) . . . . ?
C32_4 C26_4 C27_4 C33_4 1.3(3) . . . . ?
N5_4 C25_4 C28_4 C30_4 -100.37(19) . . . . ?
C26_4 C25_4 C28_4 C30_4 81.7(2) . . . . ?
N5_4 C25_4 C28_4 C31_4 18.7(2) . . . . ?
C26_4 C25_4 C28_4 C31_4 -159.18(19) . . . . ?
N5_4 C25_4 C28_4 C29_4 135.92(18) . . . . ?
C26_4 C25_4 C28_4 C29_4 -42.0(3) . . . . ?
C27_4 C26_4 C32_4 F9_4 -91.6(2) . . . . ?
C25_4 C26_4 C32_4 F9_4 89.9(2) . . . . ?
C27_4 C26_4 C32_4 F7_4 146.99(18) . . . . ?
C25_4 C26_4 C32_4 F7_4 -31.5(3) . . . . ?
C27_4 C26_4 C32_4 F8_4 28.8(3) . . . . ?
C25_4 C26_4 C32_4 F8_4 -149.71(17) . . . . ?
N6_4 C27_4 C33_4 C34_4 100.46(18) . . . . ?
C26_4 C27_4 C33_4 C34_4 -77.9(2) . . . . ?
N6_4 C27_4 C33_4 C35_4 -136.36(16) . . . . ?
C26_4 C27_4 C33_4 C35_4 45.3(2) . . . . ?
N6_4 C27_4 C33_4 C36_4 -18.2(2) . . . . ?
C26_4 C27_4 C33_4 C36_4 163.41(17) . . . . ?
N8_4 N7_4 C37_4 C38_4 0.04(18) . . . . ?
Cu4_4 N7_4 C37_4 C38_4 162.59(13) . . . . ?
N8_4 N7_4 C37_4 C40_4 177.60(14) . . . . ?
Cu4_4 N7_4 C37_4 C40_4 -19.9(3) . . . . ?
N7_4 C37_4 C38_4 C39_4 -0.42(18) . . . . ?
C40_4 C37_4 C38_4 C39_4 -177.57(18) . . . . ?
N7_4 C37_4 C38_4 C44_4 -178.70(17) . . . . ?
C40_4 C37_4 C38_4 C44_4 4.2(3) . . . . ?
N7_4 N8_4 C39_4 C38_4 -0.64(17) . . . . ?
Cu1_4 N8_4 C39_4 C38_4 167.24(12) . . . . ?
N7_4 N8_4 C39_4 C45_4 178.73(13) . . . . ?
Cu1_4 N8_4 C39_4 C45_4 -13.4(2) . . . . ?
C37_4 C38_4 C39_4 N8_4 0.65(18) . . . . ?
C44_4 C38_4 C39_4 N8_4 178.90(18) . . . . ?
C37_4 C38_4 C39_4 C45_4 -178.60(16) . . . . ?
C44_4 C38_4 C39_4 C45_4 -0.4(3) . . . . ?
N7_4 C37_4 C40_4 C41_4 19.4(3) . . . . ?
C38_4 C37_4 C40_4 C41_4 -163.8(2) . . . . ?
N7_4 C37_4 C40_4 C42_4 -101.6(2) . . . . ?
C38_4 C37_4 C40_4 C42_4 75.2(3) . . . . ?
N7_4 C37_4 C40_4 C43_4 137.02(19) . . . . ?
C38_4 C37_4 C40_4 C43_4 -46.1(3) . . . . ?
C39_4 C38_4 C44_4 F10_4 139.8(2) . . . . ?
C37_4 C38_4 C44_4 F10_4 -42.3(3) . . . . ?
C39_4 C38_4 C44_4 F11_4 -96.9(2) . . . . ?
C37_4 C38_4 C44_4 F11_4 81.0(3) . . . . ?
C39_4 C38_4 C44_4 F12_4 21.3(3) . . . . ?
C37_4 C38_4 C44_4 F12_4 -160.80(19) . . . . ?
N8_4 C39_4 C45_4 C46_4 -7.3(2) . . . . ?
C38_4 C39_4 C45_4 C46_4 171.86(19) . . . . ?
N8_4 C39_4 C45_4 C47_4 -123.28(19) . . . . ?
C38_4 C39_4 C45_4 C47_4 55.9(2) . . . . ?
N8_4 C39_4 C45_4 C48_4 111.2(2) . . . . ?
C38_4 C39_4 C45_4 C48_4 -69.6(3) . . . . ?
